data_1552305
loop_
_publ_author_name
'Zhang, Li-Min'
'Zhou, Guodong'
'Zhou, Guoqing'
'Lee, Hung Kay'
'Zhao, Ni'
'Prezhdo, Oleg V.'
'Mak, Thomas C. W.'

_publ_section_title
;
 Core-Dependent Properties of Copper Nanoclusters: Valence-Pure
 Nanoclusters as NIR TADF Emitters and Mixed-Valence Ones as
 Semiconductors
;
_journal_name_full 'Chemical Science'
_journal_paper_doi 10.1039/C9SC03455B
_journal_year 2019
_chemical_formula_moiety 'C180 H289 B3 Cl4 Cu47 F12 O22 P2 V2'
_chemical_formula_sum 'C180 H289 B3 Cl4 Cu47 F12 O22 P2 V2'
_chemical_formula_weight 6357.9246
_space_group_crystal_system triclinic
_space_group_IT_number 2
_space_group_name_Hall '-P 1'
_space_group_name_H-M_alt 'P -1'
_symmetry_space_group_name_Hall '-P 1'
_symmetry_space_group_name_H-M 'P -1'
_atom_sites_solution_hydrogens geom
_atom_sites_solution_primary direct
_audit_creation_date 2019-03-31
_audit_creation_method
;
Olex2 1.2
(compiled 2017.08.10 svn.r3458 for OlexSys, GUI svn.r5381)
;
_audit_update_record
;
2019-04-03 deposited with the CCDC.    2019-09-06 downloaded from the CCDC.
;
_cell_angle_alpha 90.482(2)
_cell_angle_beta 101.813(2)
_cell_angle_gamma 116.372(2)
_cell_formula_units_Z 2
_cell_length_a 19.9192(17)
_cell_length_b 20.0207(17)
_cell_length_c 32.564(3)
_cell_measurement_reflns_used 9280
_cell_measurement_temperature 173
_cell_measurement_theta_max 25.59
_cell_measurement_theta_min 2.50
_cell_volume 11315.2(17)
_computing_molecular_graphics 'Olex2 (Dolomanov et al., 2009)'
_computing_publication_material 'Olex2 (Dolomanov et al., 2009)'
_computing_structure_refinement 'ShelXL (Sheldrick, 2015)'
_computing_structure_solution 'SIR2004 (Burla et al., 2007)'
_diffrn_ambient_temperature 173
_diffrn_measured_fraction_theta_full 0.992
_diffrn_measured_fraction_theta_max 0.992
_diffrn_measurement_device_type 'Bruker APEX-II CCD'
_diffrn_radiation_type MoK\a
_diffrn_radiation_wavelength 0.71073
_diffrn_reflns_av_R_equivalents 0.0436
_diffrn_reflns_av_unetI/netI 0.0419
_diffrn_reflns_Laue_measured_fraction_full 0.992
_diffrn_reflns_Laue_measured_fraction_max 0.992
_diffrn_reflns_limit_h_max 23
_diffrn_reflns_limit_h_min -22
_diffrn_reflns_limit_k_max 13
_diffrn_reflns_limit_k_min -23
_diffrn_reflns_limit_l_max 38
_diffrn_reflns_limit_l_min -38
_diffrn_reflns_number 162295
_diffrn_reflns_point_group_measured_fraction_full 0.992
_diffrn_reflns_point_group_measured_fraction_max 0.992
_diffrn_reflns_theta_full 25.000
_diffrn_reflns_theta_max 25.000
_diffrn_reflns_theta_min 0.643
_exptl_absorpt_coefficient_mu 4.507
_exptl_absorpt_correction_T_max 0.914
_exptl_absorpt_correction_T_min 0.730
_exptl_absorpt_correction_type multi-scan
_exptl_absorpt_process_details
;
SADABS-2008/1 (Bruker,2008)
;
_exptl_crystal_colour 'rose red'
_exptl_crystal_density_diffrn 1.855
_exptl_crystal_description plate
_exptl_crystal_F_000 6278.5
_exptl_crystal_size_max 0.12
_exptl_crystal_size_mid 0.06
_exptl_crystal_size_min 0.02
_refine_diff_density_max 3.572
_refine_diff_density_min -1.796
_refine_diff_density_rms 0.183
_refine_ls_extinction_method none
_refine_ls_goodness_of_fit_ref 1.115
_refine_ls_hydrogen_treatment constr
_refine_ls_matrix_type full
_refine_ls_number_parameters 2656
_refine_ls_number_reflns 39554
_refine_ls_number_restraints 258
_refine_ls_restrained_S_all 1.117
_refine_ls_R_factor_all 0.0934
_refine_ls_R_factor_gt 0.0681
_refine_ls_shift/su_max 0.000
_refine_ls_shift/su_mean 0.000
_refine_ls_structure_factor_coef Fsqd
_refine_ls_weighting_details 'w=1/[\s^2^(Fo^2^)+(0.0626P)^2^+197.8928P] where P=(Fo^2^+2Fc^2^)/3'
_refine_ls_weighting_scheme calc
_refine_ls_wR_factor_gt 0.1683
_refine_ls_wR_factor_ref 0.1920
_reflns_Friedel_coverage 0.000
_reflns_number_gt 30553
_reflns_number_total 39554
_reflns_threshold_expression 'I > 2\s(I)'
_cod_data_source_file c9sc03455b2.cif
_cod_data_source_block 4
_cod_original_cell_volume 11315.1(17)
_cod_database_code 1552305
_shelx_shelxl_version_number 2017/1
_shelx_space_group_comment
;
The symmetry employed for this shelxl refinement is uniquely defined
by the following loop, which should always be used as a source of
symmetry information in preference to the above space-group names.
They are only intended as comments.
;
_olex2_refinement_description
;
1. Fixed Uiso
 At 1.2 times of:
  All C(H,H) groups
 At 1.5 times of:
  All C(H,H,H) groups
2. Restrained distances
 C9-C10 = C9-C11 = C9-C12 = C9B-C10B = C9B-C11B = C9B-C12 = C9B-C12B
 1.53 with sigma of 0.01
 C81-C82A = C81-C82B = C81-C83A = C81-C83B = C81-C84 = C81-C84
 1.53 with sigma of 0.01
 C15-C17A = C15-C17B = C33-C36 = C87A-C90A
 1.53 with sigma of 0.01
 C173-C174 = C175-C176
 1.53 with sigma of 0.01
 C177-C178 = C179-C180
 1.53 with sigma of 0.01
 C174-O20 = C175-O20
 1.4 with sigma of 0.01
 C178-O21 = C179-O21
 1.4 with sigma of 0.01
 Cl3-C172 = Cl4-C172
 1.75 with sigma of 0.01
3. Rigid bond restraints
 C8, C9, C81, C84, C93, C94A
 with sigma for 1-2 distances of 0.02 and sigma for 1-3 distances of 0.01
 C123, C124
 with sigma for 1-2 distances of 0.02 and sigma for 1-3 distances of 0.01
 C177, C178, C179, C180
 with sigma for 1-2 distances of 0.02 and sigma for 1-3 distances of 0.01
 O21, C178, O21, C179
 with sigma for 1-2 distances of 0.02 and sigma for 1-3 distances of 0.01
4. Uiso/Uaniso restraints and constraints
Uanis(C4) \\sim Ueq, Uanis(C82A) \\sim Ueq, Uanis(C82B) \\sim Ueq, Uanis(C83A)
\\sim Ueq, Uanis(C17A) \\sim Ueq, Uanis(C17B) \\sim Ueq: with sigma of 0.01 and
sigma for terminal atoms of 0.02
Uanis(C24) \\sim Ueq, Uanis(C36) \\sim Ueq, Uanis(C41) \\sim Ueq, Uanis(C42)
\\sim Ueq, Uanis(C52) \\sim Ueq, Uanis(C84) \\sim Ueq, Uanis(C90) \\sim Ueq,
Uanis(C94) \\sim Ueq, Uanis(C94A) \\sim Ueq, Uanis(C95) \\sim Ueq, Uanis(C90A)
\\sim Ueq, Uanis(C112) \\sim Ueq, Uanis(C123) \\sim Ueq: with sigma of 0.01 and
sigma for terminal atoms of 0.02
Uanis(C65) \\sim Ueq, Uanis(C66) \\sim Ueq, Uanis(C72) \\sim Ueq, Uanis(C76)
\\sim Ueq, Uanis(C77) \\sim Ueq, Uanis(C78) \\sim Ueq, Uanis(C87A) \\sim Ueq,
Uanis(C88) \\sim Ueq, Uanis(C126) \\sim Ueq, Uanis(C130) \\sim Ueq, Uanis(C132)
\\sim Ueq, Uanis(C153) \\sim Ueq, Uanis(C154) \\sim Ueq: with sigma of 0.01 and
sigma for terminal atoms of 0.02
Uanis(C177) \\sim Ueq, Uanis(C178) \\sim Ueq, Uanis(O21) \\sim Ueq, Uanis(C179)
\\sim Ueq, Uanis(C180) \\sim Ueq: with sigma of 0.01 and sigma for terminal
atoms of 0.02
Uanis(C40A) = Uanis(C40)
Uanis(Cu47) = Uanis(CU97)
Uanis(C35) = Uanis(C35A)
Uanis(C36) = Uanis(C36A)
Uanis(C53A) = Uanis(C53B)
Uanis(C83A) = Uanis(C83B)
Uanis(C94) = Uanis(C94A)
Uanis(C17A) = Uanis(C17B)
Uanis(C76) = Uanis(C76B)
Uanis(C9) = Uanis(C9B)
Uanis(C10) = Uanis(C10B)
Uanis(C41) = Uanis(C41A)
Uanis(C11) = Uanis(C11B)
Uanis(C12) = Uanis(C12B)
Uanis(C106) = Uanis(C206)
Uanis(C107) = Uanis(C207)
Uanis(C108) = Uanis(C208)
5. Others
 Sof(CU97)=Sof(Cu2A)=Sof(Cu4A)=1-FVAR(1)
 Sof(Cu47)=Sof(Cu2)=Sof(Cu4)=FVAR(1)
 Sof(C8B)=Sof(C9B)=Sof(C10B)=Sof(H10V)=Sof(H9A)=Sof(H9B)=Sof(C11B)=Sof(H11S)=
 Sof(H11T)=Sof(H11U)=Sof(C12B)=Sof(H12Q)=Sof(H12D)=Sof(H12R)=Sof(C76B)=1-FVAR(2)
 Sof(C8)=Sof(C9)=Sof(C10)=Sof(H10A)=Sof(H10B)=Sof(H10C)=Sof(C11)=Sof(H11A)=
 Sof(H11B)=Sof(H11C)=Sof(C12)=Sof(H12A)=Sof(H12B)=Sof(H12C)=Sof(C76)=Sof(H76A)=
 Sof(H76B)=Sof(H76C)=FVAR(2)
 Sof(C82B)=Sof(H82D)=Sof(H82E)=Sof(H82F)=Sof(C83B)=Sof(H83D)=Sof(H83E)=
 Sof(H83F)=1-FVAR(3)
 Sof(C82A)=Sof(H82A)=Sof(H82B)=Sof(H82C)=Sof(C83A)=Sof(H83A)=Sof(H83B)=
 Sof(H83C)=FVAR(3)
 Sof(C17B)=1-FVAR(4)
 Sof(C17A)=FVAR(4)
 Sof(C53B)=Sof(H53D)=Sof(H53E)=Sof(H53F)=1-FVAR(5)
 Sof(C53A)=Sof(H53A)=Sof(H53B)=Sof(H53C)=FVAR(5)
 Sof(C87A)=Sof(C90A)=1-FVAR(6)
 Sof(C87)=Sof(C90)=Sof(H90A)=Sof(H90B)=Sof(H90C)=FVAR(6)
 Sof(C94A)=1-FVAR(7)
 Sof(C94)=Sof(H94A)=Sof(H94B)=Sof(H94C)=FVAR(7)
 Sof(C40A)=Sof(H40F)=Sof(H40G)=Sof(H40H)=Sof(C41A)=Sof(H41D)=Sof(H41E)=
 Sof(H41F)=Sof(C35A)=Sof(H35E)=Sof(H35F)=Sof(H35G)=Sof(C206)=Sof(H20A)=
 Sof(H20B)=Sof(H20C)=Sof(C207)=Sof(H20D)=Sof(H20E)=Sof(H20F)=Sof(C208)=
 Sof(H20G)=Sof(H20H)=Sof(H20I)=Sof(C36A)=Sof(H36C)=Sof(H35H)=Sof(H36D)=1-FVAR(8)
 Sof(C40)=Sof(H40A)=Sof(H40B)=Sof(H40C)=Sof(C41)=Sof(H41A)=Sof(H41B)=Sof(H41C)=
 Sof(C35)=Sof(H35A)=Sof(H35B)=Sof(H35C)=Sof(C106)=Sof(H10D)=Sof(H10E)=Sof(H10F)=
 Sof(C107)=Sof(H10G)=Sof(H10H)=Sof(H10I)=Sof(C108)=Sof(H10J)=Sof(H10K)=
 Sof(H10L)=Sof(C36)=Sof(H36A)=Sof(H36B)=Sof(H35D)=FVAR(8)
 Fixed Sof: C179(0.5) C180(0.5) C172(0.5) C272(0.5) C280(0.5) C279(0.5)
6.a Secondary CH2 refined with riding coordinates:
 C171(H17D,H17E)
6.b Me refined with riding coordinates:
 C40(H40A,H40B,H40C), C41(H41A,H41B,H41C), C40A(H40F,H40G,H40H), C41A(H41D,
 H41E,H41F), C10(H10A,H10B,H10C), C11(H11A,H11B,H11C), C12(H12A,H12B,H12C),
 C35(H35A,H35B,H35C), C106(H10D,H10E,H10F), C107(H10G,H10H,H10I), C108(H10J,
 H10K,H10L), C36(H36A,H36B,H35D), C42(H42,H40D,H40E), C76(H76A,H76B,H76C),
 C78(H78A,H78B,H78C), C95(H95A,H95B,H95C), C96(H96A,H96B,H96C), C35A(H35E,H35F,
 H35G), C206(H20A,H20B,H20C), C207(H20D,H20E,H20F), C208(H20G,H20H,H20I),
 C36A(H36C,H35H,H36D), C53A(H53A,H53B,H53C), C82A(H82A,H82B,H82C), C83A(H83A,
 H83B,H83C), C10B(H10V,H9A,H9B), C11B(H11S,H11T,H11U), C12B(H12Q,H12D,H12R),
 C53B(H53D,H53E,H53F), C82B(H82D,H82E,H82F), C83B(H83D,H83E,H83F)
6.c Idealised Me refined as rotating group:
 C4(H4A,H4B,H4C), C5(H5A,H5B,H5C), C6(H6A,H6B,H6C), C16(H16A,H16B,H16C),
 C18(H18A,H18B,H18C), C22(H22A,H22B,H22C), C23(H23A,H23B,H23C), C24(H24A,H24B,
 H24C), C28(H28A,H28B,H28C), C29(H29A,H29B,H29C), C30(H30A,H30B,H30C), C46(H46A,
 H46B,H46C), C47(H47A,H47B,H47C), C48(H48A,H48B,H48C), C52(H52A,H52B,H52C),
 C54(H54A,H54B,H54C), C58(H58A,H58B,H58C), C59(H59A,H59B,H59C), C60(H60A,H60B,
 H60C), C64(H64A,H64B,H64C), C65(H65A,H65B,H65C), C66(H66A,H66B,H66C), C70(H70A,
 H70B,H70C), C71(H71A,H71B,H71C), C72(H72A,H72B,H72C), C77(H77A,H77B,H77C),
 C84(H84A,H84B,H84C), C88(H88A,H88B,H88C), C89(H89A,H89B,H89C), C90(H90A,H90B,
 H90C), C94(H94A,H94B,H94C), C100(H10M,H10N,H10O), C101(H10P,H10Q,H10R),
 C102(H10S,H10T,H10U), C112(H11D,H11E,H11F), C113(H11G,H11H,H11I), C114(H11J,
 H11K,H11L), C118(H11M,H11N,H11O), C119(H11P,H11Q,H11R), C120(H12E,H12F,H12G),
 C124(H12H,H12I,H12J), C125(H12K,H12L,H12M), C126(H12N,H12O,H12P), C130(H13A,
 H13B,H13C), C131(H13D,H13E,H13F), C132(H13G,H13H,H13I), C136(H13J,H13K,H13L),
 C137(H13M,H13N,H13O), C138(H13P,H13Q,H13R), C142(H14A,H14B,H14C), C143(H14D,
 H14E,H14F), C144(H14G,H14H,H14I), C148(H14J,H14K,H14L), C149(H14M,H14N,H14O),
 C150(H15A,H15B,H15C), C154(H15D,H15E,H15F), C155(H15G,H15H,H15I), C156(H15J,
 H15K,H15L), C160(H16D,H16E,H16F), C161(H16G,H16H,H16I), C162(H16J,H16K,H16L),
 C164(H16M,H16N,H16O), C165(H16P,H16Q,H16R), C166(H16S,H16T,H16U), C168(H16V,
 H16W,H16X), C169(H16Y,H,HA), C170(H17A,H17B,H17C)
;
_olex2_submission_special_instructions 'No special instructions were received'

loop_
_space_group_symop_operation_xyz
'x, y, z'
'-x, -y, -z'

loop_
_atom_site_label
_atom_site_type_symbol
_atom_site_fract_x
_atom_site_fract_y
_atom_site_fract_z
_atom_site_U_iso_or_equiv
_atom_site_adp_type
_atom_site_occupancy
_atom_site_site_symmetry_order
_atom_site_calc_flag
_atom_site_refinement_flags_posn
_atom_site_refinement_flags_adp
_atom_site_refinement_flags_occupancy
_atom_site_disorder_assembly
_atom_site_disorder_group
C40 C 0.0360(14) 0.6112(15) 0.0515(8) 0.081(7) Uani 0.655(9) 1 d . . P A 1
H40A H 0.025023 0.578507 0.073205 0.121 Uiso 0.655(9) 1 calc R . P A 1
H40B H -0.008548 0.593671 0.028386 0.121 Uiso 0.655(9) 1 calc R . P A 1
H40C H 0.078412 0.611414 0.041645 0.121 Uiso 0.655(9) 1 calc R . P A 1
C41 C -0.0120(14) 0.6609(17) 0.0867(9) 0.079(8) Uani 0.655(9) 1 d . U P A 1
H41A H -0.008036 0.626287 0.106076 0.118 Uiso 0.655(9) 1 calc R . P A 1
H41B H -0.017215 0.699804 0.101044 0.118 Uiso 0.655(9) 1 calc R . P A 1
H41C H -0.056213 0.634860 0.063767 0.118 Uiso 0.655(9) 1 calc R . P A 1
C40A C 0.070(3) 0.684(3) 0.0307(15) 0.081(7) Uani 0.345(9) 1 d . . P A 2
H40F H 0.064427 0.634086 0.026110 0.121 Uiso 0.345(9) 1 calc R . P A 2
H40G H 0.032666 0.690188 0.009434 0.121 Uiso 0.345(9) 1 calc R . P A 2
H40H H 0.120840 0.719866 0.029304 0.121 Uiso 0.345(9) 1 calc R . P A 2
C41A C -0.002(3) 0.708(3) 0.0867(19) 0.079(8) Uani 0.345(9) 1 d . . P A 2
H41D H 0.010136 0.712879 0.116954 0.118 Uiso 0.345(9) 1 calc R . P A 2
H41E H -0.002335 0.753625 0.077342 0.118 Uiso 0.345(9) 1 calc R . P A 2
H41F H -0.052412 0.666833 0.076024 0.118 Uiso 0.345(9) 1 calc R . P A 2
B1 B 0.2593(19) 0.6187(15) 0.5673(9) 0.108(9) Uani 1 1 d . . . . .
B2 B 0.1414(13) 0.1568(15) 0.4086(8) 0.107(10) Uani 1 1 d . . . . .
B3 B 0.3375(14) 0.2183(13) 0.0710(6) 0.078(6) Uani 1 1 d . . . . .
C1 C 0.0914(6) 0.6375(6) 0.3543(3) 0.033(2) Uani 1 1 d . . . . .
C2 C 0.0214(6) 0.6006(7) 0.3498(3) 0.041(3) Uani 1 1 d . . . . .
C3 C -0.0570(6) 0.5648(8) 0.3596(4) 0.054(3) Uani 1 1 d . . . . .
C4 C -0.1004(10) 0.6020(12) 0.3405(7) 0.109(7) Uani 1 1 d . U . . .
H4A H -0.071968 0.654816 0.349675 0.163 Uiso 1 1 calc GR . . . .
H4B H -0.148760 0.582186 0.348650 0.163 Uiso 1 1 calc GR . . . .
H4C H -0.109710 0.593943 0.310327 0.163 Uiso 1 1 calc GR . . . .
C5 C -0.0992(9) 0.4817(10) 0.3452(7) 0.101(7) Uani 1 1 d . . . . .
H5A H -0.141956 0.458420 0.358234 0.151 Uiso 1 1 calc GR . . . .
H5B H -0.064739 0.459965 0.353106 0.151 Uiso 1 1 calc GR . . . .
H5C H -0.117752 0.473811 0.315052 0.151 Uiso 1 1 calc GR . . . .
C6 C -0.0453(9) 0.5748(15) 0.4071(6) 0.128(10) Uani 1 1 d . . . . .
H6A H -0.024266 0.627142 0.416717 0.192 Uiso 1 1 calc GR . . . .
H6B H -0.010292 0.556051 0.420141 0.192 Uiso 1 1 calc GR . . . .
H6C H -0.093838 0.547640 0.414564 0.192 Uiso 1 1 calc GR . . . .
C7 C 0.6073(7) 0.6768(6) 0.3901(4) 0.045(3) Uani 1 1 d . . . . .
C8 C 0.6441(14) 0.7089(15) 0.4242(8) 0.048(6) Uani 0.515(10) 1 d . U P B 1
C9 C 0.6989(13) 0.7328(13) 0.4680(7) 0.059(5) Uani 0.515(10) 1 d D U P B 1
C10 C 0.7782(13) 0.793(2) 0.4647(10) 0.109(12) Uani 0.515(10) 1 d D . P B 1
H10A H 0.772990 0.834814 0.452431 0.164 Uiso 0.515(10) 1 calc R . P B 1
H10B H 0.811824 0.810635 0.492398 0.164 Uiso 0.515(10) 1 calc R . P B 1
H10C H 0.799541 0.772931 0.447288 0.164 Uiso 0.515(10) 1 calc R . P B 1
C11 C 0.6648(19) 0.762(2) 0.4976(8) 0.077(7) Uani 0.515(10) 1 d D . P B 1
H11A H 0.659702 0.804723 0.487054 0.116 Uiso 0.515(10) 1 calc R . P B 1
H11B H 0.615056 0.723350 0.498898 0.116 Uiso 0.515(10) 1 calc R . P B 1
H11C H 0.698278 0.776777 0.525316 0.116 Uiso 0.515(10) 1 calc R . P B 1
C12 C 0.705(2) 0.6657(18) 0.4875(7) 0.099(12) Uani 0.515(10) 1 d D . P B 1
H12A H 0.739276 0.682296 0.514891 0.149 Uiso 0.515(10) 1 calc R . P B 1
H12B H 0.654546 0.629496 0.490197 0.149 Uiso 0.515(10) 1 calc R . P B 1
H12C H 0.723538 0.643075 0.469654 0.149 Uiso 0.515(10) 1 calc R . P B 1
C13 C 0.0891(6) 0.7816(6) 0.2046(3) 0.033(2) Uani 1 1 d . . . . .
C14 C 0.0238(6) 0.7517(7) 0.2107(3) 0.037(2) Uani 1 1 d . . . . .
C15 C -0.0511(7) 0.7493(7) 0.2137(5) 0.058(4) Uani 1 1 d D . . . .
C16 C -0.1045(8) 0.7273(11) 0.1696(6) 0.087(6) Uani 1 1 d . . . . .
H16A H -0.079205 0.760823 0.150643 0.131 Uiso 1 1 calc GR . . . .
H16B H -0.150886 0.730351 0.170787 0.131 Uiso 1 1 calc GR . . . .
H16C H -0.117175 0.676855 0.159778 0.131 Uiso 1 1 calc GR . . . .
C18 C -0.0854(8) 0.6939(10) 0.2451(5) 0.070(4) Uani 1 1 d . . . . .
H18A H -0.090905 0.645552 0.236242 0.104 Uiso 1 1 calc GR . . . .
H18B H -0.135002 0.689857 0.245893 0.104 Uiso 1 1 calc GR . . . .
H18C H -0.051764 0.711897 0.272723 0.104 Uiso 1 1 calc GR . . . .
C19 C 0.2198(6) 0.9799(6) 0.2534(3) 0.037(2) Uani 1 1 d . . . . .
C20 C 0.2003(7) 1.0238(6) 0.2661(4) 0.046(3) Uani 1 1 d . . . . .
C21 C 0.1763(10) 1.0779(7) 0.2815(6) 0.072(5) Uani 1 1 d . . . . .
C22 C 0.0967(10) 1.0357(10) 0.2904(7) 0.094(6) Uani 1 1 d . . . . .
H22A H 0.060188 1.007439 0.264813 0.140 Uiso 1 1 calc GR . . . .
H22B H 0.081881 1.070871 0.300867 0.140 Uiso 1 1 calc GR . . . .
H22C H 0.097876 1.002182 0.311117 0.140 Uiso 1 1 calc GR . . . .
C23 C 0.2361(11) 1.1225(10) 0.3230(8) 0.119(9) Uani 1 1 d . . . . .
H23A H 0.240256 1.088077 0.342469 0.179 Uiso 1 1 calc GR . . . .
H23B H 0.219468 1.154637 0.335303 0.179 Uiso 1 1 calc GR . . . .
H23C H 0.285327 1.152411 0.316863 0.179 Uiso 1 1 calc GR . . . .
C24 C 0.1782(15) 1.1310(12) 0.2490(8) 0.132(8) Uani 1 1 d . U . . .
H24A H 0.230621 1.166369 0.250075 0.198 Uiso 1 1 calc GR . . . .
H24B H 0.150314 1.157402 0.254696 0.198 Uiso 1 1 calc GR . . . .
H24C H 0.154703 1.103293 0.221433 0.198 Uiso 1 1 calc GR . . . .
C25 C 0.4042(6) 1.0137(5) 0.3297(3) 0.033(2) Uani 1 1 d . . . . .
C26 C 0.4443(7) 1.0768(6) 0.3481(3) 0.041(3) Uani 1 1 d . . . . .
C27 C 0.4868(11) 1.1446(7) 0.3785(4) 0.075(5) Uani 1 1 d . . . . .
C28 C 0.4386(17) 1.1397(10) 0.4101(6) 0.136(11) Uani 1 1 d . . . . .
H28A H 0.394006 1.144933 0.396350 0.204 Uiso 1 1 calc GR . . . .
H28B H 0.468740 1.179017 0.432914 0.204 Uiso 1 1 calc GR . . . .
H28C H 0.422610 1.091886 0.420912 0.204 Uiso 1 1 calc GR . . . .
C29 C 0.5001(13) 1.2140(7) 0.3550(5) 0.106(8) Uani 1 1 d . . . . .
H29A H 0.451568 1.209175 0.339322 0.158 Uiso 1 1 calc GR . . . .
H29B H 0.532464 1.217993 0.336027 0.158 Uiso 1 1 calc GR . . . .
H29C H 0.524752 1.258075 0.375085 0.158 Uiso 1 1 calc GR . . . .
C30 C 0.5652(13) 1.1490(11) 0.3993(6) 0.140(11) Uani 1 1 d . . . . .
H30A H 0.557588 1.102847 0.410816 0.209 Uiso 1 1 calc GR . . . .
H30B H 0.591727 1.189838 0.421505 0.209 Uiso 1 1 calc GR . . . .
H30C H 0.595264 1.156958 0.378587 0.209 Uiso 1 1 calc GR . . . .
C31 C 0.3915(6) 1.0110(6) 0.2212(3) 0.033(2) Uani 1 1 d . . . . .
C32 C 0.4043(7) 1.0751(6) 0.2143(4) 0.043(3) Uani 1 1 d . . . . .
C33 C 0.4187(10) 1.1512(7) 0.2061(4) 0.066(4) Uani 1 1 d D . . . .
C34 C 0.406(2) 1.1873(11) 0.2389(8) 0.149(12) Uani 1 1 d . . . . .
C35 C 0.5141(14) 1.2072(12) 0.2295(9) 0.075(6) Uani 0.655(9) 1 d . . P A 1
H35A H 0.545683 1.197651 0.214012 0.113 Uiso 0.655(9) 1 calc R . P A 1
H35B H 0.524912 1.258976 0.229453 0.113 Uiso 0.655(9) 1 calc R . P A 1
H35C H 0.525001 1.196372 0.258025 0.113 Uiso 0.655(9) 1 calc R . P A 1
C106 C 0.0643(15) 0.3843(12) 0.1292(8) 0.072(6) Uani 0.655(9) 1 d . . P A 1
H10D H 0.030112 0.338902 0.110910 0.108 Uiso 0.655(9) 1 calc R . P A 1
H10E H 0.105595 0.377962 0.146779 0.108 Uiso 0.655(9) 1 calc R . P A 1
H10F H 0.036457 0.395758 0.146673 0.108 Uiso 0.655(9) 1 calc R . P A 1
C107 C 0.0325(12) 0.4588(16) 0.0742(7) 0.083(8) Uani 0.655(9) 1 d . . P A 1
H10G H -0.001506 0.413439 0.055766 0.124 Uiso 0.655(9) 1 calc R . P A 1
H10H H 0.004158 0.470745 0.091032 0.124 Uiso 0.655(9) 1 calc R . P A 1
H10I H 0.054534 0.499053 0.057696 0.124 Uiso 0.655(9) 1 calc R . P A 1
C108 C 0.1419(11) 0.4307(11) 0.0747(6) 0.053(5) Uani 0.655(9) 1 d . . P A 1
H10J H 0.108013 0.385424 0.056129 0.080 Uiso 0.655(9) 1 calc R . P A 1
H10K H 0.162287 0.471538 0.058241 0.080 Uiso 0.655(9) 1 calc R . P A 1
H10L H 0.183521 0.424428 0.091987 0.080 Uiso 0.655(9) 1 calc R . P A 1
C36 C 0.4652(16) 1.1781(12) 0.1727(8) 0.075(7) Uani 0.655(9) 1 d D U P A 1
H36A H 0.459202 1.135579 0.155688 0.113 Uiso 0.655(9) 1 calc R . P A 1
H36B H 0.447247 1.207884 0.155213 0.113 Uiso 0.655(9) 1 calc R . P A 1
H35D H 0.518638 1.207833 0.186272 0.113 Uiso 0.655(9) 1 calc R . P A 1
C37 C 0.1748(6) 0.7371(6) 0.1382(3) 0.032(2) Uani 1 1 d . . . . .
C38 C 0.1259(6) 0.7155(6) 0.1063(3) 0.040(3) Uani 1 1 d . . . . .
C39 C 0.0581(7) 0.6945(9) 0.0700(4) 0.065(4) Uani 1 1 d . . . . .
C42 C 0.0760(13) 0.7492(15) 0.0401(7) 0.131(9) Uani 1 1 d . U . . .
H42 H 0.078439 0.794662 0.051751 0.197 Uiso 1 1 calc R . . . .
H40D H 0.124757 0.759469 0.034269 0.197 Uiso 1 1 calc R . . . .
H40E H 0.036583 0.729791 0.014399 0.197 Uiso 1 1 calc R . . . .
C43 C 0.2753(6) 0.6697(6) 0.0690(3) 0.035(2) Uani 1 1 d . . . . .
C44 C 0.2547(6) 0.6570(6) 0.0312(3) 0.034(2) Uani 1 1 d . . . . .
C45 C 0.2289(6) 0.6391(7) -0.0152(3) 0.038(3) Uani 1 1 d . . . . .
C46 C 0.1636(9) 0.5612(8) -0.0267(4) 0.073(5) Uani 1 1 d . . . . .
H46A H 0.180978 0.525662 -0.015999 0.110 Uiso 1 1 calc GR . . . .
H46B H 0.146018 0.551004 -0.056846 0.110 Uiso 1 1 calc GR . . . .
H46C H 0.122083 0.557207 -0.014558 0.110 Uiso 1 1 calc GR . . . .
C47 C 0.2964(10) 0.6484(13) -0.0329(4) 0.095(7) Uani 1 1 d . . . . .
H47A H 0.337554 0.698267 -0.024211 0.143 Uiso 1 1 calc GR . . . .
H47B H 0.280917 0.640325 -0.063216 0.143 Uiso 1 1 calc GR . . . .
H47C H 0.313744 0.612594 -0.022708 0.143 Uiso 1 1 calc GR . . . .
C48 C 0.2022(11) 0.6962(9) -0.0335(4) 0.081(5) Uani 1 1 d . . . . .
H48A H 0.158637 0.691270 -0.023119 0.121 Uiso 1 1 calc GR . . . .
H48B H 0.187872 0.686782 -0.063749 0.121 Uiso 1 1 calc GR . . . .
H48C H 0.243417 0.746035 -0.025047 0.121 Uiso 1 1 calc GR . . . .
C49 C 0.3632(6) 0.5530(6) 0.1171(4) 0.040(3) Uani 1 1 d . . . . .
C50 C 0.3692(8) 0.5223(7) 0.0871(4) 0.048(3) Uani 1 1 d . . . . .
C51 C 0.3746(10) 0.4811(10) 0.0502(4) 0.072(4) Uani 1 1 d . . . . .
C52 C 0.4133(14) 0.4344(12) 0.0651(7) 0.118(7) Uani 1 1 d . U . . .
H52A H 0.464541 0.465992 0.081325 0.177 Uiso 1 1 calc GR . . . .
H52B H 0.415712 0.407765 0.041219 0.177 Uiso 1 1 calc GR . . . .
H52C H 0.384665 0.399057 0.082387 0.177 Uiso 1 1 calc GR . . . .
C54 C 0.4268(17) 0.5386(15) 0.0254(7) 0.144(11) Uani 1 1 d . . . . .
H54A H 0.476391 0.568923 0.043814 0.217 Uiso 1 1 calc GR . . . .
H54B H 0.404005 0.570113 0.014513 0.217 Uiso 1 1 calc GR . . . .
H54C H 0.432634 0.512865 0.002461 0.217 Uiso 1 1 calc GR . . . .
C55 C 0.4870(7) 0.7611(6) 0.1067(3) 0.039(3) Uani 1 1 d . . . . .
C56 C 0.5364(7) 0.7978(7) 0.0867(3) 0.041(3) Uani 1 1 d . . . . .
C57 C 0.5720(7) 0.8191(8) 0.0503(4) 0.052(3) Uani 1 1 d . . . . .
C58 C 0.6223(8) 0.7803(10) 0.0494(5) 0.072(4) Uani 1 1 d . . . . .
H58A H 0.660415 0.794601 0.075577 0.108 Uiso 1 1 calc GR . . . .
H58B H 0.647281 0.794891 0.026453 0.108 Uiso 1 1 calc GR . . . .
H58C H 0.590821 0.726917 0.045783 0.108 Uiso 1 1 calc GR . . . .
C59 C 0.5073(8) 0.7911(10) 0.0098(4) 0.073(5) Uani 1 1 d . . . . .
H59A H 0.476912 0.737810 0.008274 0.109 Uiso 1 1 calc GR . . . .
H59B H 0.529401 0.802917 -0.014379 0.109 Uiso 1 1 calc GR . . . .
H59C H 0.475130 0.815259 0.010185 0.109 Uiso 1 1 calc GR . . . .
C60 C 0.6196(9) 0.9043(7) 0.0522(4) 0.063(4) Uani 1 1 d . . . . .
H60A H 0.586686 0.927778 0.051815 0.094 Uiso 1 1 calc GR . . . .
H60B H 0.642362 0.915800 0.028255 0.094 Uiso 1 1 calc GR . . . .
H60C H 0.659465 0.922598 0.077700 0.094 Uiso 1 1 calc GR . . . .
C61 C 0.5569(6) 1.0460(6) 0.1696(4) 0.039(3) Uani 1 1 d . . . . .
C62 C 0.6055(7) 1.0815(6) 0.1496(4) 0.044(3) Uani 1 1 d . . . . .
C63 C 0.6499(8) 1.1385(7) 0.1233(4) 0.056(3) Uani 1 1 d . . . . .
C64 C 0.7339(9) 1.1728(10) 0.1437(6) 0.094(6) Uani 1 1 d . . . . .
H64A H 0.742894 1.196005 0.171551 0.142 Uiso 1 1 calc GR . . . .
H64B H 0.762163 1.209981 0.127121 0.142 Uiso 1 1 calc GR . . . .
H64C H 0.750700 1.134583 0.145585 0.142 Uiso 1 1 calc GR . . . .
C65 C 0.6411(13) 1.1023(11) 0.0815(6) 0.120(8) Uani 1 1 d . U . . .
H65A H 0.646781 1.057351 0.084875 0.180 Uiso 1 1 calc GR . . . .
H65B H 0.679736 1.136104 0.068089 0.180 Uiso 1 1 calc GR . . . .
H65C H 0.590885 1.089849 0.064292 0.180 Uiso 1 1 calc GR . . . .
C66 C 0.6275(12) 1.2001(10) 0.1218(7) 0.102(6) Uani 1 1 d . U . . .
H66A H 0.574638 1.181048 0.106751 0.152 Uiso 1 1 calc GR . . . .
H66B H 0.659724 1.239187 0.107517 0.152 Uiso 1 1 calc GR . . . .
H66C H 0.633557 1.219887 0.149975 0.152 Uiso 1 1 calc GR . . . .
C67 C 0.5817(8) 1.1011(6) 0.2827(4) 0.051(3) Uani 1 1 d . . . . .
C68 C 0.6467(8) 1.1550(8) 0.2925(5) 0.064(4) Uani 1 1 d . . . . .
C69 C 0.7181(10) 1.2281(8) 0.3005(7) 0.085(6) Uani 1 1 d . . . . .
C70 C 0.7617(11) 1.2405(11) 0.3460(7) 0.122(9) Uani 1 1 d . . . . .
H70A H 0.725992 1.225724 0.363969 0.183 Uiso 1 1 calc GR . . . .
H70B H 0.797549 1.292680 0.353414 0.183 Uiso 1 1 calc GR . . . .
H70C H 0.789122 1.211079 0.349488 0.183 Uiso 1 1 calc GR . . . .
C71 C 0.7673(11) 1.2276(11) 0.2700(7) 0.111(7) Uani 1 1 d . . . . .
H71A H 0.782967 1.189008 0.275609 0.167 Uiso 1 1 calc GR . . . .
H71B H 0.812079 1.275450 0.273910 0.167 Uiso 1 1 calc GR . . . .
H71C H 0.737617 1.218123 0.241496 0.167 Uiso 1 1 calc GR . . . .
C72 C 0.6944(13) 1.2907(9) 0.2913(8) 0.118(7) Uani 1 1 d . U . . .
H72A H 0.668542 1.283507 0.262105 0.177 Uiso 1 1 calc GR . . . .
H72B H 0.739540 1.338495 0.297302 0.177 Uiso 1 1 calc GR . . . .
H72C H 0.660457 1.289295 0.308723 0.177 Uiso 1 1 calc GR . . . .
C73 C 0.7336(7) 1.0252(7) 0.3336(3) 0.045(3) Uani 1 1 d . . . . .
C74 C 0.8033(7) 1.0527(7) 0.3357(4) 0.051(3) Uani 1 1 d . . . . .
C75 C 0.8904(7) 1.0920(9) 0.3510(5) 0.068(4) Uani 1 1 d . . . . .
C76 C 0.913(2) 1.130(2) 0.3947(11) 0.097(9) Uani 0.515(10) 1 d . U P B 1
H76A H 0.872501 1.141332 0.399427 0.146 Uiso 0.515(10) 1 calc R . P B 1
H76B H 0.920430 1.098083 0.414792 0.146 Uiso 0.515(10) 1 calc R . P B 1
H76C H 0.959600 1.176160 0.397983 0.146 Uiso 0.515(10) 1 calc R . P B 1
C77 C 0.9266(11) 1.0625(13) 0.3264(8) 0.116(7) Uani 1 1 d . U . . .
H77A H 0.910583 1.010505 0.329913 0.173 Uiso 1 1 calc GR . . . .
H77B H 0.981633 1.090079 0.335925 0.173 Uiso 1 1 calc GR . . . .
H77C H 0.911610 1.067592 0.297094 0.173 Uiso 1 1 calc GR . . . .
C78 C 0.9171(13) 1.1714(14) 0.3388(9) 0.146(9) Uani 1 1 d . U . . .
H78A H 0.896365 1.196917 0.353376 0.219 Uiso 1 1 calc R . . . .
H78B H 0.972343 1.197841 0.346422 0.219 Uiso 1 1 calc R . . . .
H78C H 0.899371 1.169448 0.308873 0.219 Uiso 1 1 calc R . . . .
C79 C 0.6021(6) 0.8695(6) 0.3926(3) 0.038(3) Uani 1 1 d . . . . .
C80 C 0.6560(8) 0.9209(13) 0.4145(5) 0.093(7) Uani 1 1 d . . . . .
C81 C 0.7154(10) 0.9828(14) 0.4522(6) 0.129(9) Uani 1 1 d D U . . .
C84 C 0.7225(17) 1.0590(14) 0.4399(9) 0.166(11) Uani 1 1 d D U . . .
H84A H 0.672364 1.056966 0.433107 0.249 Uiso 1 1 calc GR . . . .
H84B H 0.744847 1.070833 0.415825 0.249 Uiso 1 1 calc GR . . . .
H84C H 0.754847 1.097067 0.463143 0.249 Uiso 1 1 calc GR . . . .
C85 C 0.4271(6) 0.6491(6) 0.4048(3) 0.034(2) Uani 1 1 d . . . . .
C86 C 0.4310(8) 0.6369(8) 0.4407(4) 0.052(3) Uani 1 1 d . . . . .
C87 C 0.4155(13) 0.6069(11) 0.4832(5) 0.042(5) Uani 0.63(2) 1 d . . P C 1
C88 C 0.4362(12) 0.6692(10) 0.5136(5) 0.087(5) Uani 1 1 d . U . . .
H88A H 0.471264 0.720145 0.525053 0.131 Uiso 1 1 calc GR . . C .
H88B H 0.426874 0.638161 0.536140 0.131 Uiso 1 1 calc GR . . C .
H88C H 0.388458 0.666742 0.498137 0.131 Uiso 1 1 calc GR . . C .
C89 C 0.4666(9) 0.5668(7) 0.4948(4) 0.058(4) Uani 1 1 d . . . . .
H89A H 0.518589 0.600220 0.493716 0.087 Uiso 1 1 calc GR . . C .
H89B H 0.447354 0.522895 0.475121 0.087 Uiso 1 1 calc GR . . C .
H89C H 0.465522 0.552443 0.522818 0.087 Uiso 1 1 calc GR . . C .
C90 C 0.3297(12) 0.5527(11) 0.4814(6) 0.050(6) Uani 0.63(2) 1 d . U P C 1
H90A H 0.297462 0.571970 0.465318 0.075 Uiso 0.63(2) 1 calc GR . P C 1
H90B H 0.321683 0.548567 0.509584 0.075 Uiso 0.63(2) 1 calc GR . P C 1
H90C H 0.316854 0.504109 0.468324 0.075 Uiso 0.63(2) 1 calc GR . P C 1
C91 C 0.2276(7) 0.9193(6) 0.1428(3) 0.040(3) Uani 1 1 d . . . . .
C92 C 0.1815(9) 0.9441(8) 0.1370(5) 0.061(4) Uani 1 1 d . . . . .
C93 C 0.1265(12) 0.9753(12) 0.1220(6) 0.093(6) Uani 1 1 d . U . . .
C94 C 0.0682(17) 0.9552(19) 0.1438(11) 0.084(7) Uani 0.60(3) 1 d . U P D 1
H94A H 0.031346 0.971492 0.130355 0.127 Uiso 0.60(3) 1 calc GR . P D 1
H94B H 0.090063 0.978584 0.172418 0.127 Uiso 0.60(3) 1 calc GR . P D 1
H94C H 0.043110 0.901675 0.143718 0.127 Uiso 0.60(3) 1 calc GR . P D 1
C95 C 0.1716(19) 1.0642(17) 0.1399(10) 0.177(12) Uani 1 1 d . U . . .
H95A H 0.215598 1.088845 0.127899 0.266 Uiso 1 1 calc R . . . .
H95B H 0.137546 1.086363 0.132122 0.266 Uiso 1 1 calc R . . . .
H95C H 0.188281 1.069580 0.170055 0.266 Uiso 1 1 calc R . . . .
C96 C 0.1193(11) 0.9814(13) 0.0765(6) 0.107(7) Uani 1 1 d . . . . .
H96A H 0.168496 0.996267 0.070008 0.161 Uiso 1 1 calc R . . . .
H96B H 0.082794 0.933731 0.060942 0.161 Uiso 1 1 calc R . . . .
H96C H 0.101859 1.018274 0.068902 0.161 Uiso 1 1 calc R . . . .
C97 C 0.3756(6) 0.8464(6) 0.1267(3) 0.032(2) Uani 1 1 d . . . . .
C98 C 0.3724(7) 0.8978(6) 0.1060(3) 0.039(3) Uani 1 1 d . . . . .
C99 C 0.3683(8) 0.9381(7) 0.0682(4) 0.050(3) Uani 1 1 d . . . . .
C100 C 0.2878(8) 0.8958(8) 0.0399(4) 0.063(4) Uani 1 1 d . . . . .
H10M H 0.275612 0.843985 0.034440 0.095 Uiso 1 1 calc GR . . . .
H10N H 0.285771 0.917250 0.013699 0.095 Uiso 1 1 calc GR . . . .
H10O H 0.251069 0.899392 0.053682 0.095 Uiso 1 1 calc GR . . . .
C101 C 0.4261(9) 0.9363(9) 0.0450(4) 0.069(4) Uani 1 1 d . . . . .
H10P H 0.474777 0.951620 0.064645 0.104 Uiso 1 1 calc GR . . . .
H10Q H 0.432110 0.969891 0.023657 0.104 Uiso 1 1 calc GR . . . .
H10R H 0.408049 0.886254 0.032089 0.104 Uiso 1 1 calc GR . . . .
C102 C 0.3829(9) 1.0175(7) 0.0803(4) 0.061(4) Uani 1 1 d . . . . .
H10S H 0.347195 1.016245 0.096493 0.091 Uiso 1 1 calc GR . . . .
H10T H 0.376258 1.040898 0.055255 0.091 Uiso 1 1 calc GR . . . .
H10U H 0.434615 1.045636 0.096953 0.091 Uiso 1 1 calc GR . . . .
C103 C 0.2112(5) 0.5711(5) 0.1513(3) 0.027(2) Uani 1 1 d . . . . .
C104 C 0.1488(6) 0.5166(6) 0.1312(3) 0.033(2) Uani 1 1 d . . . . .
C105 C 0.0968(6) 0.4478(7) 0.1031(4) 0.047(3) Uani 1 1 d . . . . .
C109 C 0.1634(6) 0.4156(5) 0.2521(4) 0.036(2) Uani 1 1 d . . . . .
C110 C 0.1020(7) 0.3585(6) 0.2406(4) 0.041(3) Uani 1 1 d . . . . .
C111 C 0.0447(7) 0.2759(6) 0.2298(4) 0.051(3) Uani 1 1 d . . . . .
C112 C -0.0359(9) 0.2652(8) 0.2166(7) 0.096(6) Uani 1 1 d . U . . .
H11D H -0.048688 0.284083 0.239543 0.144 Uiso 1 1 calc GR . . . .
H11E H -0.070533 0.212760 0.209118 0.144 Uiso 1 1 calc GR . . . .
H11F H -0.040547 0.291929 0.192728 0.144 Uiso 1 1 calc GR . . . .
C113 C 0.0570(8) 0.2381(7) 0.2683(5) 0.071(4) Uani 1 1 d . . . . .
H11G H 0.110339 0.249574 0.276898 0.106 Uiso 1 1 calc GR . . . .
H11H H 0.026109 0.184768 0.261810 0.106 Uiso 1 1 calc GR . . . .
H11I H 0.042234 0.255682 0.290790 0.106 Uiso 1 1 calc GR . . . .
C114 C 0.0658(11) 0.2407(8) 0.1961(6) 0.090(6) Uani 1 1 d . . . . .
H11J H 0.053994 0.258173 0.169491 0.136 Uiso 1 1 calc GR . . . .
H11K H 0.036908 0.187115 0.193661 0.136 Uiso 1 1 calc GR . . . .
H11L H 0.119920 0.254793 0.203815 0.136 Uiso 1 1 calc GR . . . .
C115 C 0.4190(6) 0.5025(6) 0.3491(4) 0.039(3) Uani 1 1 d . . . . .
C116 C 0.3752(6) 0.4436(5) 0.3591(3) 0.035(2) Uani 1 1 d . . . . .
C117 C 0.3313(7) 0.3657(6) 0.3711(4) 0.044(3) Uani 1 1 d . . . . .
C118 C 0.2530(8) 0.3266(6) 0.3411(4) 0.051(3) Uani 1 1 d . . . . .
H11M H 0.223785 0.352937 0.344119 0.076 Uiso 1 1 calc GR . . . .
H11N H 0.226441 0.276039 0.347446 0.076 Uiso 1 1 calc GR . . . .
H11O H 0.259099 0.326128 0.312607 0.076 Uiso 1 1 calc GR . . . .
C119 C 0.3780(9) 0.3226(7) 0.3702(5) 0.064(4) Uani 1 1 d . . . . .
H11P H 0.350309 0.272970 0.377603 0.096 Uiso 1 1 calc GR . . . .
H11Q H 0.426782 0.348352 0.390179 0.096 Uiso 1 1 calc GR . . . .
H11R H 0.386377 0.319571 0.342434 0.096 Uiso 1 1 calc GR . . . .
C120 C 0.3218(9) 0.3744(7) 0.4161(4) 0.061(4) Uani 1 1 d . . . . .
H12E H 0.294301 0.403224 0.416865 0.092 Uiso 1 1 calc GR . . . .
H12F H 0.371729 0.399704 0.435046 0.092 Uiso 1 1 calc GR . . . .
H12G H 0.293611 0.325740 0.424510 0.092 Uiso 1 1 calc GR . . . .
C121 C 0.5630(6) 0.5712(6) 0.2856(4) 0.035(2) Uani 1 1 d . . . . .
C122 C 0.5824(8) 0.5271(8) 0.2994(7) 0.083(6) Uani 1 1 d . . . . .
C123 C 0.6092(15) 0.4743(15) 0.3208(9) 0.132(8) Uani 1 1 d . U . . .
C124 C 0.600(2) 0.473(2) 0.3717(11) 0.221(18) Uani 1 1 d . U . . .
H12H H 0.607640 0.432249 0.383575 0.332 Uiso 1 1 calc GR . . . .
H12I H 0.548876 0.465264 0.372268 0.332 Uiso 1 1 calc GR . . . .
H12J H 0.637177 0.519353 0.387915 0.332 Uiso 1 1 calc GR . . . .
C125 C 0.5539(11) 0.3954(10) 0.3031(10) 0.137(11) Uani 1 1 d . . . . .
H12K H 0.558330 0.386491 0.275013 0.206 Uiso 1 1 calc GR . . . .
H12L H 0.502337 0.387191 0.302361 0.206 Uiso 1 1 calc GR . . . .
H12M H 0.565363 0.361713 0.320592 0.206 Uiso 1 1 calc GR . . . .
C126 C 0.6858(13) 0.4946(14) 0.3194(9) 0.145(9) Uani 1 1 d . U . . .
H12N H 0.696553 0.452931 0.325266 0.217 Uiso 1 1 calc GR . . . .
H12O H 0.719937 0.536555 0.340215 0.217 Uiso 1 1 calc GR . . . .
H12P H 0.693205 0.508017 0.291893 0.217 Uiso 1 1 calc GR . . . .
C127 C 0.5203(6) 0.6632(6) 0.1877(3) 0.032(2) Uani 1 1 d . . . . .
C128 C 0.5695(6) 0.6432(6) 0.1856(3) 0.036(2) Uani 1 1 d . . . . .
C129 C 0.6292(7) 0.6257(8) 0.1742(5) 0.054(3) Uani 1 1 d . . . . .
C130 C 0.6032(13) 0.5428(12) 0.1702(8) 0.127(8) Uani 1 1 d . U . . .
H13A H 0.597473 0.524843 0.197172 0.190 Uiso 1 1 calc GR . . . .
H13B H 0.640692 0.532544 0.160944 0.190 Uiso 1 1 calc GR . . . .
H13C H 0.554595 0.518014 0.150064 0.190 Uiso 1 1 calc GR . . . .
C131 C 0.6466(12) 0.6595(15) 0.1349(6) 0.123(9) Uani 1 1 d . . . . .
H13D H 0.600626 0.638444 0.112677 0.185 Uiso 1 1 calc GR . . . .
H13E H 0.685155 0.649009 0.126986 0.185 Uiso 1 1 calc GR . . . .
H13F H 0.665394 0.712769 0.139622 0.185 Uiso 1 1 calc GR . . . .
C132 C 0.7016(9) 0.6606(12) 0.2101(6) 0.100(6) Uani 1 1 d . U . . .
H13G H 0.723063 0.714242 0.212033 0.149 Uiso 1 1 calc GR . . . .
H13H H 0.738682 0.645487 0.204511 0.149 Uiso 1 1 calc GR . . . .
H13I H 0.688473 0.643827 0.236173 0.149 Uiso 1 1 calc GR . . . .
C133 C 0.6369(6) 0.7647(6) 0.2960(3) 0.033(2) Uani 1 1 d . . . . .
C134 C 0.7073(6) 0.7863(6) 0.2997(4) 0.036(2) Uani 1 1 d . . . . .
C135 C 0.7892(6) 0.8062(7) 0.3214(4) 0.046(3) Uani 1 1 d . . . . .
C136 C 0.8087(7) 0.8562(10) 0.3614(5) 0.072(5) Uani 1 1 d . . . . .
H13J H 0.803081 0.900236 0.354475 0.108 Uiso 1 1 calc GR . . . .
H13K H 0.860960 0.870663 0.376132 0.108 Uiso 1 1 calc GR . . . .
H13L H 0.774594 0.829588 0.379094 0.108 Uiso 1 1 calc GR . . . .
C137 C 0.8446(7) 0.8486(10) 0.2939(5) 0.075(5) Uani 1 1 d . . . . .
H13M H 0.838095 0.814800 0.270657 0.112 Uiso 1 1 calc GR . . . .
H13N H 0.896639 0.869329 0.310454 0.112 Uiso 1 1 calc GR . . . .
H13O H 0.834007 0.888372 0.283364 0.112 Uiso 1 1 calc GR . . . .
C138 C 0.7920(9) 0.7326(11) 0.3296(8) 0.118(9) Uani 1 1 d . . . . .
H13P H 0.753442 0.704002 0.344557 0.178 Uiso 1 1 calc GR . . . .
H13Q H 0.841980 0.743003 0.346326 0.178 Uiso 1 1 calc GR . . . .
H13R H 0.782445 0.704519 0.303237 0.178 Uiso 1 1 calc GR . . . .
C139 C 0.3732(6) 0.5292(6) 0.2389(3) 0.031(2) Uani 1 1 d . . . . .
C140 C 0.3469(6) 0.4692(6) 0.2164(3) 0.031(2) Uani 1 1 d . . . . .
C141 C 0.3356(7) 0.3939(6) 0.1994(4) 0.044(3) Uani 1 1 d . . . . .
C142 C 0.2708(9) 0.3606(7) 0.1598(4) 0.065(4) Uani 1 1 d . . . . .
H14A H 0.224211 0.357240 0.165762 0.098 Uiso 1 1 calc GR . . . .
H14B H 0.263172 0.311410 0.150892 0.098 Uiso 1 1 calc GR . . . .
H14C H 0.284058 0.392172 0.137749 0.098 Uiso 1 1 calc GR . . . .
C143 C 0.3174(9) 0.3429(7) 0.2340(5) 0.063(4) Uani 1 1 d . . . . .
H14D H 0.359075 0.364180 0.258648 0.094 Uiso 1 1 calc GR . . . .
H14E H 0.310808 0.294412 0.224456 0.094 Uiso 1 1 calc GR . . . .
H14F H 0.270862 0.337929 0.240815 0.094 Uiso 1 1 calc GR . . . .
C144 C 0.4115(8) 0.4060(7) 0.1885(5) 0.057(3) Uani 1 1 d . . . . .
H14G H 0.419424 0.435284 0.165089 0.085 Uiso 1 1 calc GR . . . .
H14H H 0.408903 0.358315 0.180990 0.085 Uiso 1 1 calc GR . . . .
H14I H 0.453498 0.432079 0.212478 0.085 Uiso 1 1 calc GR . . . .
C145 C 0.2384(6) 0.5156(6) 0.3692(3) 0.036(2) Uani 1 1 d . . . . .
C146 C 0.1767(7) 0.4705(7) 0.3737(4) 0.048(3) Uani 1 1 d . . . . .
C147 C 0.1048(8) 0.4176(8) 0.3866(5) 0.063(4) Uani 1 1 d . . . . .
C148 C 0.0341(9) 0.3953(9) 0.3480(6) 0.082(5) Uani 1 1 d . . . . .
H14J H 0.034005 0.439809 0.337413 0.123 Uiso 1 1 calc GR . . . .
H14K H -0.012777 0.366792 0.356937 0.123 Uiso 1 1 calc GR . . . .
H14L H 0.037831 0.365477 0.326166 0.123 Uiso 1 1 calc GR . . . .
C149 C 0.1099(10) 0.3482(8) 0.4006(7) 0.093(6) Uani 1 1 d . . . . .
H14M H 0.113090 0.320976 0.377274 0.139 Uiso 1 1 calc GR . . . .
H14N H 0.064918 0.316976 0.410519 0.139 Uiso 1 1 calc GR . . . .
H14O H 0.155010 0.362299 0.423027 0.139 Uiso 1 1 calc GR . . . .
C150 C 0.0958(12) 0.4585(10) 0.4219(6) 0.101(7) Uani 1 1 d . . . . .
H15A H 0.136862 0.468648 0.446175 0.152 Uiso 1 1 calc GR . . . .
H15B H 0.047254 0.428277 0.428714 0.152 Uiso 1 1 calc GR . . . .
H15C H 0.097481 0.504976 0.413449 0.152 Uiso 1 1 calc GR . . . .
C151 C 0.3007(6) 0.7207(6) 0.4074(3) 0.032(2) Uani 1 1 d . . . . .
C152 C 0.3452(6) 0.7872(5) 0.4216(3) 0.027(2) Uani 1 1 d . . . . .
C153 C 0.3913(6) 0.8550(6) 0.4515(3) 0.033(2) Uani 1 1 d . U . . .
C154 C 0.3963(10) 0.9251(6) 0.4302(4) 0.067(4) Uani 1 1 d . U . . .
H15D H 0.428093 0.934700 0.410243 0.101 Uiso 1 1 calc GR . . . .
H15E H 0.418411 0.967542 0.451268 0.101 Uiso 1 1 calc GR . . . .
H15F H 0.345609 0.916625 0.415793 0.101 Uiso 1 1 calc GR . . . .
C155 C 0.4735(7) 0.8632(8) 0.4673(4) 0.060(4) Uani 1 1 d . . . . .
H15G H 0.470798 0.819210 0.479889 0.090 Uiso 1 1 calc GR . . . .
H15H H 0.503302 0.906480 0.487823 0.090 Uiso 1 1 calc GR . . . .
H15I H 0.497397 0.869086 0.443871 0.090 Uiso 1 1 calc GR . . . .
C156 C 0.3543(8) 0.8473(7) 0.4888(4) 0.053(3) Uani 1 1 d . . . . .
H15J H 0.302947 0.841583 0.479110 0.080 Uiso 1 1 calc GR . . . .
H15K H 0.384202 0.891308 0.508812 0.080 Uiso 1 1 calc GR . . . .
H15L H 0.352277 0.803986 0.502090 0.080 Uiso 1 1 calc GR . . . .
C157 C 0.1995(6) 0.8306(6) 0.3121(3) 0.033(2) Uani 1 1 d . . . . .
C158 C 0.1668(6) 0.8301(6) 0.3409(3) 0.032(2) Uani 1 1 d . . . . .
C159 C 0.1366(7) 0.8547(8) 0.3738(4) 0.047(3) Uani 1 1 d . . . . .
C160 C 0.1440(11) 0.8174(9) 0.4129(4) 0.074(5) Uani 1 1 d . . . . .
H16D H 0.112138 0.764209 0.406495 0.111 Uiso 1 1 calc GR . . . .
H16E H 0.127764 0.836452 0.434045 0.111 Uiso 1 1 calc GR . . . .
H16F H 0.196704 0.827614 0.423140 0.111 Uiso 1 1 calc GR . . . .
C161 C 0.0533(9) 0.8361(12) 0.3545(6) 0.096(7) Uani 1 1 d . . . . .
H16G H 0.023076 0.782675 0.348206 0.144 Uiso 1 1 calc GR . . . .
H16H H 0.050488 0.859365 0.329006 0.144 Uiso 1 1 calc GR . . . .
H16I H 0.033790 0.854426 0.374177 0.144 Uiso 1 1 calc GR . . . .
C162 C 0.1846(9) 0.9400(7) 0.3832(5) 0.068(4) Uani 1 1 d . . . . .
H16J H 0.160968 0.959492 0.399590 0.101 Uiso 1 1 calc GR . . . .
H16K H 0.187126 0.962020 0.357139 0.101 Uiso 1 1 calc GR . . . .
H16L H 0.235670 0.951824 0.398768 0.101 Uiso 1 1 calc GR . . . .
C163 C 0.8299(6) 0.9648(7) 0.1681(4) 0.044(3) Uani 1 1 d . . . . .
C164 C 0.8390(8) 1.0291(10) 0.1420(5) 0.077(5) Uani 1 1 d . . . . .
H16M H 0.852292 1.073285 0.160198 0.116 Uiso 1 1 calc GR . . . .
H16N H 0.791433 1.016349 0.121840 0.116 Uiso 1 1 calc GR . . . .
H16O H 0.879077 1.038570 0.127413 0.116 Uiso 1 1 calc GR . . . .
C165 C 0.9044(8) 0.9867(11) 0.2009(5) 0.085(6) Uani 1 1 d . . . . .
H16P H 0.946628 1.003887 0.187312 0.127 Uiso 1 1 calc GR . . . .
H16Q H 0.901510 0.943960 0.215076 0.127 Uiso 1 1 calc GR . . . .
H16R H 0.912130 1.026117 0.221146 0.127 Uiso 1 1 calc GR . . . .
C166 C 0.8113(11) 0.8970(10) 0.1381(6) 0.095(6) Uani 1 1 d . . . . .
H16S H 0.762408 0.882175 0.118816 0.142 Uiso 1 1 calc GR . . . .
H16T H 0.809324 0.856235 0.153985 0.142 Uiso 1 1 calc GR . . . .
H16U H 0.850639 0.909820 0.122518 0.142 Uiso 1 1 calc GR . . . .
C167 C -0.1323(6) 0.4652(7) 0.1815(4) 0.044(3) Uani 1 1 d . . . . .
C168 C -0.1509(8) 0.5180(9) 0.1535(5) 0.068(4) Uani 1 1 d . . . . .
H16V H -0.204833 0.494346 0.140148 0.102 Uiso 1 1 calc GR . . . .
H16W H -0.121517 0.529359 0.132210 0.102 Uiso 1 1 calc GR . . . .
H16X H -0.137887 0.563468 0.170268 0.102 Uiso 1 1 calc GR . . . .
C169 C -0.1741(7) 0.4495(10) 0.2176(5) 0.076(5) Uani 1 1 d . . . . .
H16Y H -0.157908 0.495668 0.234699 0.114 Uiso 1 1 calc GR . . . .
H H -0.161941 0.415664 0.234656 0.114 Uiso 1 1 calc GR . . . .
HA H -0.228732 0.427217 0.206125 0.114 Uiso 1 1 calc GR . . . .
C170 C -0.1571(7) 0.3908(7) 0.1547(4) 0.061(4) Uani 1 1 d . . . . .
H17A H -0.209555 0.372204 0.139067 0.091 Uiso 1 1 calc GR . . . .
H17B H -0.152907 0.354590 0.172815 0.091 Uiso 1 1 calc GR . . . .
H17C H -0.124350 0.399136 0.135367 0.091 Uiso 1 1 calc GR . . . .
C171 C 0.4539(12) 0.6489(12) 0.8838(8) 0.117(8) Uani 1 1 d . . . . .
H17D H 0.474948 0.700908 0.895280 0.140 Uiso 1 1 calc R . . . .
H17E H 0.496367 0.639989 0.879907 0.140 Uiso 1 1 calc R . . . .
C173 C 0.1190(16) 0.8239(17) 0.9305(8) 0.139(10) Uani 1 1 d D . . . .
C174 C 0.0728(18) 0.8598(17) 0.9449(12) 0.24(2) Uani 1 1 d D . . . .
C175 C -0.063(3) 0.825(3) 0.9361(16) 0.27(3) Uani 1 1 d D . . . .
C176 C -0.126(2) 0.767(2) 0.955(2) 0.46(7) Uani 1 1 d D . . . .
C17A C -0.027(3) 0.8297(10) 0.2325(16) 0.068(7) Uani 0.71(13) 1 d D U P E 1
C35A C 0.329(3) 1.139(2) 0.1784(16) 0.075(6) Uani 0.345(9) 1 d . . P A 2
H35E H 0.316742 1.112442 0.150947 0.113 Uiso 0.345(9) 1 calc R . P A 2
H35F H 0.290807 1.109730 0.193482 0.113 Uiso 0.345(9) 1 calc R . P A 2
H35G H 0.329849 1.186587 0.175425 0.113 Uiso 0.345(9) 1 calc R . P A 2
C206 C 0.128(3) 0.388(2) 0.1217(14) 0.072(6) Uani 0.345(9) 1 d . . P A 2
H20A H 0.127385 0.385858 0.151059 0.108 Uiso 0.345(9) 1 calc R . P A 2
H20B H 0.095365 0.339495 0.106368 0.108 Uiso 0.345(9) 1 calc R . P A 2
H20C H 0.179785 0.404711 0.118599 0.108 Uiso 0.345(9) 1 calc R . P A 2
C207 C 0.022(2) 0.405(3) 0.1137(14) 0.083(8) Uani 0.345(9) 1 d . . P A 2
H20D H 0.029275 0.407503 0.143836 0.124 Uiso 0.345(9) 1 calc R . P A 2
H20E H -0.011855 0.425609 0.102208 0.124 Uiso 0.345(9) 1 calc R . P A 2
H20F H 0.000353 0.353470 0.102009 0.124 Uiso 0.345(9) 1 calc R . P A 2
C208 C 0.098(2) 0.450(2) 0.0617(12) 0.053(5) Uani 0.345(9) 1 d . . P A 2
H20G H 0.062186 0.402581 0.046114 0.080 Uiso 0.345(9) 1 calc R . P A 2
H20H H 0.084338 0.488276 0.050978 0.080 Uiso 0.345(9) 1 calc R . P A 2
H20I H 0.149082 0.462408 0.058528 0.080 Uiso 0.345(9) 1 calc R . P A 2
C36A C 0.408(3) 1.156(2) 0.1605(16) 0.075(7) Uani 0.345(9) 1 d . . P A 2
H36C H 0.423199 1.122088 0.148136 0.113 Uiso 0.345(9) 1 calc R . P A 2
H35H H 0.355104 1.141493 0.148062 0.113 Uiso 0.345(9) 1 calc R . P A 2
H36D H 0.439630 1.205982 0.155416 0.113 Uiso 0.345(9) 1 calc R . P A 2
C53A C 0.299(3) 0.458(3) 0.0165(16) 0.112(16) Uani 0.55(5) 1 d . . P F 1
H53A H 0.288400 0.500525 0.013517 0.168 Uiso 0.55(5) 1 calc R . P F 1
H53B H 0.304669 0.442667 -0.010078 0.168 Uiso 0.55(5) 1 calc R . P F 1
H53C H 0.257583 0.417803 0.024907 0.168 Uiso 0.55(5) 1 calc R . P F 1
C82A C 0.6773(16) 0.9808(19) 0.4886(7) 0.052(11) Uani 0.42(4) 1 d D U P G 1
H82A H 0.635254 0.992573 0.479415 0.079 Uiso 0.42(4) 1 calc R . P G 1
H82B H 0.658379 0.931634 0.497795 0.079 Uiso 0.42(4) 1 calc R . P G 1
H82C H 0.714432 1.017014 0.511671 0.079 Uiso 0.42(4) 1 calc R . P G 1
C83A C 0.784(3) 0.965(5) 0.463(3) 0.146(15) Uani 0.42(4) 1 d D U P G 1
H83A H 0.804203 0.967412 0.438015 0.220 Uiso 0.42(4) 1 calc R . P G 1
H83B H 0.823206 1.000802 0.485060 0.220 Uiso 0.42(4) 1 calc R . P G 1
H83C H 0.767153 0.915422 0.471184 0.220 Uiso 0.42(4) 1 calc R . P G 1
C87A C 0.4679(16) 0.6441(16) 0.4868(10) 0.038(8) Uani 0.37(2) 1 d D U P C 2
C90A C 0.5483(17) 0.7089(16) 0.5046(10) 0.050(9) Uani 0.37(2) 1 d D U P C 2
C94A C 0.034(3) 0.896(3) 0.1183(16) 0.084(7) Uani 0.40(3) 1 d . U P D 2
C8B C 0.6600(14) 0.6665(15) 0.4134(7) 0.043(6) Uani 0.485(10) 1 d . . P B 1
C9B C 0.7231(13) 0.6604(14) 0.4452(7) 0.059(5) Uani 0.485(10) 1 d D . P B 1
C10B C 0.758(2) 0.722(2) 0.4824(9) 0.109(12) Uani 0.485(10) 1 d D . P B 1
H10V H 0.798218 0.716266 0.501854 0.164 Uiso 0.485(10) 1 calc R . P B 1
H9A H 0.779956 0.770264 0.472184 0.164 Uiso 0.485(10) 1 calc R . P B 1
H9B H 0.719168 0.718368 0.496444 0.164 Uiso 0.485(10) 1 calc R . P B 1
C11B C 0.7864(17) 0.655(2) 0.4280(9) 0.077(7) Uani 0.485(10) 1 d D . P B 1
H11S H 0.823268 0.651458 0.450832 0.116 Uiso 0.485(10) 1 calc R . P B 1
H11T H 0.764204 0.611464 0.407807 0.116 Uiso 0.485(10) 1 calc R . P B 1
H11U H 0.811579 0.699149 0.414658 0.116 Uiso 0.485(10) 1 calc R . P B 1
C12B C 0.6845(19) 0.597(2) 0.4709(12) 0.099(12) Uani 0.485(10) 1 d D . P B 1
H12Q H 0.723165 0.591245 0.491535 0.149 Uiso 0.485(10) 1 calc R . P B 1
H12D H 0.652165 0.608012 0.484949 0.149 Uiso 0.485(10) 1 calc R . P B 1
H12R H 0.653695 0.550806 0.452433 0.149 Uiso 0.485(10) 1 calc R . P B 1
C17B C -0.049(6) 0.826(3) 0.220(4) 0.068(7) Uani 0.29(13) 1 d D U P E 2
C53B C 0.294(4) 0.410(4) 0.032(2) 0.112(16) Uani 0.45(5) 1 d . . P F 2
H53D H 0.256534 0.426236 0.019870 0.168 Uiso 0.45(5) 1 calc R . P F 2
H53E H 0.299293 0.380149 0.010902 0.168 Uiso 0.45(5) 1 calc R . P F 2
H53F H 0.277898 0.380654 0.054591 0.168 Uiso 0.45(5) 1 calc R . P F 2
C76B C 0.914(2) 1.068(3) 0.3958(12) 0.097(9) Uani 0.485(10) 1 d . . P B 1
C82B C 0.698(3) 0.933(3) 0.4880(13) 0.15(2) Uani 0.58(4) 1 d D U P G 2
H82D H 0.648423 0.923885 0.492724 0.231 Uiso 0.58(4) 1 calc R . P G 2
H82E H 0.696747 0.886110 0.480447 0.231 Uiso 0.58(4) 1 calc R . P G 2
H82F H 0.736789 0.957875 0.513401 0.231 Uiso 0.58(4) 1 calc R . P G 2
C83B C 0.794(2) 0.986(4) 0.453(2) 0.146(15) Uani 0.58(4) 1 d D . P G 2
H83D H 0.792518 0.938839 0.460941 0.220 Uiso 0.58(4) 1 calc R . P G 2
H83E H 0.805070 0.993779 0.426034 0.220 Uiso 0.58(4) 1 calc R . P G 2
H83F H 0.832888 1.025752 0.473866 0.220 Uiso 0.58(4) 1 calc R . P G 2
Cl1 Cl 0.3935(4) 0.6342(3) 0.8373(3) 0.169(4) Uani 1 1 d . . . . .
Cl2 Cl 0.4094(6) 0.5913(5) 0.9194(3) 0.191(4) Uani 1 1 d . . . . .
Cl3 Cl 0.1597(13) 0.2176(13) 0.9442(5) 0.400(14) Uani 1 1 d D . . . .
Cl4 Cl 0.0965(7) 0.0576(7) 0.9684(3) 0.219(5) Uani 1 1 d D . . . .
Cu47 Cu 0.52573(14) 1.04935(9) 0.22289(6) 0.0614(6) Uani 0.882(3) 1 d . . P H 1
Cu2 Cu 0.47581(10) 1.04521(8) 0.28873(6) 0.0363(4) Uani 0.882(3) 1 d . . P H 1
Cu3 Cu 0.65164(9) 1.05265(8) 0.30563(5) 0.0518(4) Uani 1 1 d . . . . .
Cu4 Cu 0.63108(13) 1.00090(13) 0.17596(8) 0.0377(5) Uani 0.882(3) 1 d . . P H 1
Cu1 Cu 0.38766(6) 0.77362(6) 0.27057(3) 0.0171(2) Uani 1 1 d . . . . .
Cu5 Cu 0.53786(6) 0.75029(6) 0.29553(4) 0.0245(2) Uani 1 1 d . . . . .
Cu6 Cu 0.25971(6) 0.81383(6) 0.28038(4) 0.0244(2) Uani 1 1 d . . . . .
Cu7 Cu 0.42622(7) 0.68660(6) 0.35177(4) 0.0261(3) Uani 1 1 d . . . . .
Cu8 Cu 0.24150(6) 0.75736(6) 0.19282(4) 0.0251(2) Uani 1 1 d . . . . .
Cu9 Cu 0.40112(7) 0.91845(6) 0.32288(4) 0.0272(3) Uani 1 1 d . . . . .
Cu10 Cu 0.37971(7) 0.79622(6) 0.17543(4) 0.0261(2) Uani 1 1 d . . . . .
Cu11 Cu 0.36717(7) 0.91139(6) 0.23214(4) 0.0278(3) Uani 1 1 d . . . . .
Cu12 Cu 0.12165(7) 0.57319(7) 0.17096(4) 0.0293(3) Uani 1 1 d . . . . .
Cu13 Cu 0.06695(7) 0.67680(7) 0.21893(4) 0.0294(3) Uani 1 1 d . . . . .
Cu14 Cu 0.29508(7) 0.60501(7) 0.11472(4) 0.0293(3) Uani 1 1 d . . . . .
Cu15 Cu 0.16827(7) 0.72477(7) 0.33195(4) 0.0282(3) Uani 1 1 d . . . . .
Cu16 Cu 0.39650(7) 0.62408(6) 0.26394(4) 0.0268(3) Uani 1 1 d . . . . .
Cu17 Cu 0.38049(7) 0.74738(7) 0.10461(4) 0.0313(3) Uani 1 1 d . . . . .
Cu18 Cu 0.50474(7) 0.84046(7) 0.35509(4) 0.0297(3) Uani 1 1 d . . . . .
Cu19 Cu 0.44576(7) 0.66432(7) 0.12908(4) 0.0333(3) Uani 1 1 d . . . . .
Cu20 Cu 0.16156(7) 0.82737(7) 0.16993(4) 0.0340(3) Uani 1 1 d . . . . .
Cu21 Cu 0.26228(7) 0.49382(7) 0.24449(4) 0.0336(3) Uani 1 1 d . . . . .
Cu22 Cu 0.49497(7) 0.60750(7) 0.37438(4) 0.0331(3) Uani 1 1 d . . . . .
Cu23 Cu 0.18795(7) 0.66126(7) 0.39647(4) 0.0324(3) Uani 1 1 d . . . . .
Cu24 Cu 0.57904(7) 0.83865(8) 0.14954(4) 0.0354(3) Uani 1 1 d . . . . .
Cu25 Cu 0.17214(7) 0.86612(7) 0.24845(4) 0.0327(3) Uani 1 1 d . . . . .
Cu26 Cu 0.34246(8) 0.53768(7) 0.36267(4) 0.0347(3) Uani 1 1 d . . . . .
Cu27 Cu 0.08066(7) 0.44764(7) 0.24588(4) 0.0350(3) Uani 1 1 d . . . . .
Cu28 Cu 0.29496(8) 0.62619(7) 0.38661(4) 0.0346(3) Uani 1 1 d . . . . .
Cu29 Cu 0.59279(7) 0.66501(7) 0.32751(4) 0.0339(3) Uani 1 1 d . . . . .
Cu30 Cu 0.45606(7) 0.54307(7) 0.29807(4) 0.0348(3) Uani 1 1 d . . . . .
Cu31 Cu 0.28972(8) 0.86723(8) 0.14444(4) 0.0370(3) Uani 1 1 d . . . . .
Cu32 Cu 0.64617(7) 0.93868(7) 0.34793(4) 0.0361(3) Uani 1 1 d . . . . .
Cu33 Cu 0.38200(8) 0.56865(7) 0.17961(4) 0.0366(3) Uani 1 1 d . . . . .
Cu34 Cu 0.05134(7) 0.58629(7) 0.29443(4) 0.0343(3) Uani 1 1 d . . . . .
Cu35 Cu 0.46345(8) 0.94391(7) 0.16365(4) 0.0385(3) Uani 1 1 d . . . . .
Cu36 Cu 0.26708(8) 0.96346(7) 0.20732(4) 0.0365(3) Uani 1 1 d . . . . .
Cu37 Cu 0.66338(7) 0.81891(8) 0.24608(4) 0.0369(3) Uani 1 1 d . . . . .
Cu38 Cu 0.24249(8) 0.69968(8) 0.11760(4) 0.0395(3) Uani 1 1 d . . . . .
Cu39 Cu 0.19918(8) 0.47342(8) 0.30841(4) 0.0428(3) Uani 1 1 d . . . . .
Cu40 Cu 0.58532(8) 0.76524(8) 0.38320(4) 0.0434(3) Uani 1 1 d . . . . .
Cu41 Cu 0.53759(9) 0.63511(8) 0.24744(5) 0.0432(3) Uani 1 1 d . . . . .
Cu42 Cu 0.46705(6) 0.71194(6) 0.20597(4) 0.0252(2) Uani 1 1 d . . . . .
Cu43 Cu 0.74417(8) 1.01167(9) 0.27567(5) 0.0507(4) Uani 1 1 d . . . . .
Cu44 Cu 0.30181(9) 0.95997(9) 0.29067(5) 0.0525(4) Uani 1 1 d . . . . .
Cu45 Cu 0.34197(6) 0.76845(6) 0.35831(3) 0.0226(2) Uani 1 1 d . . . . .
Cu46 Cu 0.29650(6) 0.64691(6) 0.18861(3) 0.0221(2) Uani 1 1 d . . . . .
CU97 Cu 0.4778(11) 1.0093(7) 0.1995(5) 0.0614(6) Uani 0.118(3) 1 d . . P H 2
Cu2A Cu 0.5180(12) 1.0617(8) 0.3179(7) 0.083(6) Uani 0.118(3) 1 d . . P H 2
Cu4A Cu 0.6438(11) 1.0322(11) 0.1890(6) 0.049(5) Uani 0.118(3) 1 d . . P H 2
F1 F 0.1890(9) 0.6166(9) 0.5748(5) 0.156(6) Uani 1 1 d . . . . .
F2 F 0.2751(7) 0.6658(7) 0.5353(4) 0.110(4) Uani 1 1 d . . . . .
F3 F 0.2365(10) 0.5488(7) 0.5526(6) 0.167(7) Uani 1 1 d . . . . .
F4 F 0.3128(11) 0.6403(10) 0.5981(6) 0.212(11) Uani 1 1 d . . . . .
F5 F 0.1193(10) 0.1754(13) 0.4374(6) 0.205(9) Uani 1 1 d . . . . .
F6 F 0.1113(10) 0.0785(7) 0.4033(6) 0.173(7) Uani 1 1 d . . . . .
F7 F 0.2198(7) 0.1841(8) 0.4157(5) 0.134(5) Uani 1 1 d . . . . .
F8 F 0.1141(7) 0.1757(6) 0.3704(5) 0.116(4) Uani 1 1 d . . . . .
F9 F 0.3578(9) 0.2647(7) 0.1074(3) 0.126(5) Uani 1 1 d . . . . .
F10 F 0.2779(9) 0.1531(10) 0.0706(5) 0.184(8) Uani 1 1 d . . . . .
F11 F 0.3977(9) 0.2023(9) 0.0703(4) 0.140(5) Uani 1 1 d . . . . .
F12 F 0.3235(10) 0.2518(8) 0.0368(4) 0.148(6) Uani 1 1 d . . . . .
O1 O 0.4343(3) 0.7155(3) 0.29859(19) 0.0201(13) Uani 1 1 d . . . . .
O2 O 0.4093(3) 0.8304(3) 0.32450(18) 0.0219(13) Uani 1 1 d . . . . .
O3 O 0.3184(3) 0.8099(3) 0.24241(19) 0.0228(13) Uani 1 1 d . . . . .
O4 O 0.3878(4) 0.7317(4) 0.21667(19) 0.0253(14) Uani 1 1 d . . . . .
O5 O 0.2479(3) 0.7029(3) 0.30489(19) 0.0238(14) Uani 1 1 d . . . . .
O6 O 0.1614(3) 0.6576(3) 0.2199(2) 0.0229(13) Uani 1 1 d . . . . .
O7 O 0.1325(4) 0.5541(3) 0.28026(19) 0.0249(14) Uani 1 1 d . . . . .
O8 O 0.2695(3) 0.6026(3) 0.25254(19) 0.0241(14) Uani 1 1 d . . . . .
O9 O 0.4731(4) 0.8986(4) 0.2203(2) 0.0285(15) Uani 1 1 d . . . . .
O10 O 0.6318(4) 0.9790(4) 0.2407(2) 0.0300(15) Uani 1 1 d . . . . .
O11 O 0.5652(4) 0.8259(3) 0.2110(2) 0.0265(14) Uani 1 1 d . . . . .
O12 O 0.5635(4) 0.8740(4) 0.2930(2) 0.0321(16) Uani 1 1 d . . . . .
O13 O 0.6792(4) 0.9380(5) 0.1631(3) 0.050(2) Uani 1 1 d . . . . .
O14 O 0.7835(5) 1.0118(6) 0.2272(3) 0.073(3) Uani 1 1 d . . . . .
O15 O 0.7351(6) 0.8726(7) 0.2127(4) 0.083(4) Uani 1 1 d . . . . .
O16 O -0.0041(4) 0.5767(4) 0.2343(2) 0.0346(16) Uani 1 1 d . . . . .
O17 O 0.0120(4) 0.5297(5) 0.1676(2) 0.047(2) Uani 1 1 d . . . . .
O18 O -0.0173(4) 0.4451(4) 0.2273(3) 0.048(2) Uani 1 1 d . . . . .
O19 O 0.1665(5) 0.6472(6) 0.4570(3) 0.066(3) Uani 1 1 d . . . . .
O20 O -0.0040(14) 0.8039(15) 0.9375(8) 0.196(11) Uani 1 1 d D . . . .
O22 O 0.0604(10) 0.5792(14) 0.5056(5) 0.184(10) Uani 1 1 d . . . . .
P1 P 0.75137(16) 0.94519(17) 0.19398(9) 0.0397(7) Uani 1 1 d . . . . .
P2 P -0.02845(15) 0.50600(16) 0.20378(9) 0.0339(6) Uani 1 1 d . . . . .
V1 V 0.20430(8) 0.62914(8) 0.26498(5) 0.0198(3) Uani 1 1 d . . . . .
V2 V 0.55724(9) 0.89394(9) 0.24176(5) 0.0256(3) Uani 1 1 d . . . . .
C177 C 0.9845(14) 0.0537(16) 0.5444(8) 0.129(8) Uani 1 1 d D U . . .
O21 O 0.996(2) 0.1885(19) 0.5143(11) 0.267(13) Uani 1 1 d D U . . .
C178 C 1.005(3) 0.123(2) 0.5207(14) 0.244(15) Uani 1 1 d D U . . .
C179 C 0.959(5) 0.228(5) 0.493(3) 0.23(2) Uani 0.5 1 d D U P . .
C180 C 0.901(4) 0.258(5) 0.475(3) 0.24(3) Uani 0.5 1 d D U P . .
C172 C 0.1741(13) 0.1477(12) 0.9715(13) 0.20(4) Uani 0.5 1 d D . P . .
C272 C 0.2077(14) 0.0129(18) 0.9869(8) 0.060(8) Uani 0.5 1 d . . P . .
C280 C 0.995(6) 0.299(5) 0.4914(19) 0.24(5) Uani 0.5 1 d . . P . .
C279 C 1.079(8) 0.318(7) 0.515(2) 0.34(8) Uani 0.5 1 d . . P . .

loop_
_atom_site_aniso_label
_atom_site_aniso_U_11
_atom_site_aniso_U_22
_atom_site_aniso_U_33
_atom_site_aniso_U_23
_atom_site_aniso_U_13
_atom_site_aniso_U_12
C40 0.065(14) 0.088(17) 0.063(14) -0.015(12) -0.009(11) 0.023(13)
C41 0.038(9) 0.109(18) 0.076(11) 0.008(15) -0.001(8) 0.028(13)
C40A 0.065(14) 0.088(17) 0.063(14) -0.015(12) -0.009(11) 0.023(13)
C41A 0.038(9) 0.109(18) 0.076(11) 0.008(15) -0.001(8) 0.028(13)
B1 0.13(2) 0.085(17) 0.093(18) 0.015(14) 0.062(18) 0.022(16)
B2 0.069(14) 0.108(19) 0.068(14) -0.017(13) 0.040(12) -0.036(12)
B3 0.108(17) 0.088(14) 0.050(10) 0.021(10) 0.026(10) 0.050(13)
C1 0.027(5) 0.033(6) 0.034(6) -0.003(4) 0.012(4) 0.005(4)
C2 0.037(6) 0.053(7) 0.035(6) 0.002(5) 0.012(5) 0.020(6)
C3 0.019(5) 0.071(9) 0.056(8) -0.004(7) 0.014(5) 0.004(6)
C4 0.060(9) 0.125(14) 0.159(15) 0.071(12) 0.051(10) 0.046(9)
C5 0.048(9) 0.081(12) 0.150(18) -0.010(12) 0.050(11) -0.003(9)
C6 0.042(9) 0.22(3) 0.078(13) 0.004(15) 0.031(9) 0.018(13)
C7 0.051(7) 0.038(6) 0.030(6) 0.007(5) -0.005(5) 0.014(6)
C8 0.047(14) 0.057(16) 0.046(13) 0.015(12) 0.026(10) 0.022(12)
C9 0.049(11) 0.084(15) 0.043(10) 0.018(10) 0.011(8) 0.029(10)
C10 0.054(14) 0.20(4) 0.042(14) 0.011(15) -0.008(11) 0.04(2)
C11 0.093(17) 0.11(2) 0.046(12) 0.021(12) 0.020(11) 0.061(16)
C12 0.064(17) 0.15(3) 0.08(2) 0.06(2) 0.003(14) 0.05(2)
C13 0.028(5) 0.035(6) 0.042(6) 0.003(5) 0.006(5) 0.021(5)
C14 0.041(6) 0.050(7) 0.025(5) -0.003(5) 0.003(5) 0.028(6)
C15 0.044(7) 0.075(9) 0.082(10) 0.028(8) 0.032(7) 0.042(7)
C16 0.045(8) 0.118(15) 0.107(14) 0.057(12) 0.017(9) 0.043(9)
C18 0.059(9) 0.105(12) 0.087(11) 0.042(9) 0.045(8) 0.062(9)
C19 0.047(6) 0.035(6) 0.043(6) 0.004(5) 0.011(5) 0.032(5)
C20 0.047(7) 0.032(6) 0.061(8) 0.004(5) 0.012(6) 0.021(5)
C21 0.087(11) 0.033(7) 0.123(14) 0.018(8) 0.051(10) 0.040(8)
C22 0.082(12) 0.094(13) 0.140(17) -0.006(12) 0.038(12) 0.066(11)
C23 0.094(14) 0.061(11) 0.20(2) -0.055(13) 0.051(15) 0.025(10)
C24 0.183(17) 0.094(12) 0.182(17) 0.044(11) 0.072(13) 0.105(12)
C25 0.047(6) 0.019(5) 0.033(6) -0.002(4) 0.008(5) 0.018(5)
C26 0.050(7) 0.035(6) 0.025(5) 0.006(5) 0.003(5) 0.011(5)
C27 0.121(14) 0.024(6) 0.033(7) -0.008(5) -0.003(8) 0.002(7)
C28 0.29(3) 0.051(10) 0.065(12) -0.005(8) 0.067(16) 0.063(15)
C29 0.19(2) 0.025(7) 0.052(9) -0.009(6) 0.013(11) 0.017(10)
C30 0.15(2) 0.082(13) 0.062(11) -0.003(10) -0.060(13) -0.015(13)
C31 0.040(6) 0.035(6) 0.038(6) 0.007(5) 0.016(5) 0.027(5)
C32 0.067(8) 0.023(5) 0.040(6) 0.011(5) 0.016(6) 0.020(5)
C33 0.117(13) 0.029(6) 0.056(8) 0.014(6) 0.026(8) 0.034(8)
C34 0.30(4) 0.059(11) 0.15(2) 0.039(13) 0.13(2) 0.096(18)
C35 0.080(15) 0.036(10) 0.102(17) 0.003(10) 0.001(12) 0.028(10)
C106 0.074(15) 0.043(10) 0.068(13) -0.008(9) 0.029(11) -0.007(10)
C107 0.047(11) 0.14(2) 0.047(11) -0.053(13) -0.013(9) 0.040(13)
C108 0.044(10) 0.052(10) 0.053(11) -0.020(8) 0.001(8) 0.018(8)
C36 0.096(15) 0.037(10) 0.105(14) 0.031(9) 0.035(13) 0.035(11)
C37 0.033(6) 0.042(6) 0.020(5) 0.004(4) 0.001(4) 0.019(5)
C38 0.036(6) 0.040(6) 0.034(6) 0.005(5) 0.009(5) 0.010(5)
C39 0.040(7) 0.098(12) 0.028(6) 0.007(7) -0.005(5) 0.011(7)
C42 0.104(13) 0.139(16) 0.113(14) 0.047(12) -0.019(10) 0.040(12)
C43 0.033(6) 0.047(6) 0.021(5) 0.000(4) 0.006(4) 0.015(5)
C44 0.024(5) 0.040(6) 0.035(6) 0.007(5) 0.009(4) 0.010(5)
C45 0.038(6) 0.049(7) 0.024(5) 0.002(5) 0.005(4) 0.016(5)
C46 0.088(11) 0.064(9) 0.028(7) -0.002(6) 0.002(7) 0.004(8)
C47 0.082(12) 0.18(2) 0.033(8) -0.003(10) 0.020(8) 0.063(13)
C48 0.121(15) 0.085(11) 0.029(7) 0.008(7) -0.002(8) 0.048(11)
C49 0.038(6) 0.029(6) 0.054(7) -0.004(5) 0.013(5) 0.016(5)
C50 0.058(8) 0.050(7) 0.045(7) 0.002(6) 0.006(6) 0.034(6)
C51 0.105(13) 0.091(12) 0.045(8) -0.009(8) 0.020(8) 0.067(11)
C52 0.172(16) 0.109(13) 0.117(14) -0.011(10) 0.045(12) 0.099(12)
C54 0.25(3) 0.17(2) 0.079(14) 0.027(15) 0.090(19) 0.12(2)
C55 0.047(7) 0.036(6) 0.032(6) -0.002(5) 0.010(5) 0.016(5)
C56 0.048(7) 0.043(6) 0.030(6) 0.001(5) 0.011(5) 0.020(6)
C57 0.041(7) 0.074(9) 0.034(6) 0.007(6) 0.014(5) 0.019(6)
C58 0.056(9) 0.110(13) 0.058(9) 0.003(8) 0.025(7) 0.040(9)
C59 0.060(9) 0.096(12) 0.038(8) -0.005(7) 0.012(7) 0.015(8)
C60 0.072(9) 0.050(8) 0.048(8) 0.010(6) 0.024(7) 0.006(7)
C61 0.042(6) 0.032(6) 0.045(7) 0.011(5) 0.020(5) 0.015(5)
C62 0.047(7) 0.037(6) 0.038(6) 0.010(5) 0.013(5) 0.009(5)
C63 0.054(8) 0.043(7) 0.060(8) 0.018(6) 0.029(7) 0.008(6)
C64 0.068(11) 0.078(12) 0.113(15) 0.034(11) 0.047(11) 0.000(9)
C65 0.144(15) 0.092(12) 0.077(11) 0.015(9) 0.069(11) -0.005(10)
C66 0.116(13) 0.073(10) 0.140(14) 0.065(10) 0.060(11) 0.051(9)
C67 0.059(8) 0.024(6) 0.071(9) 0.002(6) 0.025(7) 0.017(6)
C68 0.062(9) 0.042(8) 0.091(11) -0.004(7) 0.032(8) 0.022(7)
C69 0.076(11) 0.032(7) 0.134(17) -0.011(9) 0.028(11) 0.012(7)
C70 0.078(13) 0.071(12) 0.16(2) -0.059(13) 0.005(14) -0.005(10)
C71 0.069(12) 0.084(13) 0.15(2) 0.036(13) 0.052(13) 0.000(10)
C72 0.112(13) 0.044(9) 0.185(17) 0.005(10) 0.034(12) 0.024(9)
C73 0.041(7) 0.040(6) 0.032(6) -0.009(5) 0.010(5) 0.000(5)
C74 0.039(7) 0.043(7) 0.045(7) -0.009(5) 0.008(5) -0.002(6)
C75 0.033(7) 0.071(10) 0.065(9) -0.013(7) 0.010(6) -0.005(7)
C76 0.061(11) 0.129(18) 0.064(12) 0.005(15) 0.007(10) 0.014(13)
C77 0.071(11) 0.113(14) 0.153(16) 0.000(12) 0.025(11) 0.034(10)
C78 0.086(13) 0.127(16) 0.196(18) 0.028(14) 0.031(13) 0.024(11)
C79 0.033(6) 0.040(6) 0.029(6) 0.002(5) 0.006(5) 0.006(5)
C80 0.035(8) 0.18(2) 0.040(8) -0.021(10) 0.011(6) 0.026(10)
C81 0.057(11) 0.18(2) 0.076(13) -0.006(14) 0.014(10) -0.003(14)
C84 0.150(18) 0.171(17) 0.139(17) -0.052(13) 0.036(14) 0.039(14)
C85 0.041(6) 0.027(5) 0.030(6) 0.005(4) 0.002(5) 0.014(5)
C86 0.075(9) 0.058(8) 0.038(7) 0.001(6) 0.000(6) 0.049(7)
C87 0.069(14) 0.053(12) 0.011(8) 0.000(7) -0.007(8) 0.043(11)
C88 0.132(13) 0.091(11) 0.063(9) 0.009(8) 0.032(9) 0.068(10)
C89 0.096(11) 0.048(7) 0.037(7) 0.005(6) 0.001(7) 0.045(8)
C90 0.059(11) 0.050(11) 0.038(10) 0.006(8) 0.014(8) 0.020(9)
C91 0.047(7) 0.040(6) 0.031(6) 0.006(5) 0.005(5) 0.021(6)
C92 0.077(10) 0.070(9) 0.064(9) 0.031(7) 0.030(8) 0.051(8)
C93 0.118(14) 0.115(15) 0.100(14) 0.047(12) 0.040(12) 0.093(12)
C94 0.072(10) 0.100(13) 0.109(14) 0.018(10) 0.024(9) 0.061(9)
C95 0.21(2) 0.167(18) 0.21(2) 0.019(15) 0.025(15) 0.139(16)
C96 0.089(14) 0.15(2) 0.110(16) 0.057(14) 0.018(12) 0.082(14)
C97 0.035(6) 0.030(5) 0.035(6) 0.009(4) 0.013(4) 0.015(5)
C98 0.054(7) 0.037(6) 0.032(6) 0.006(5) 0.015(5) 0.023(5)
C99 0.067(8) 0.038(6) 0.032(6) 0.012(5) 0.008(6) 0.015(6)
C100 0.063(9) 0.061(9) 0.039(7) 0.009(6) -0.001(6) 0.011(7)
C101 0.085(11) 0.070(10) 0.038(7) 0.020(7) 0.020(7) 0.019(8)
C102 0.079(10) 0.034(7) 0.059(8) 0.015(6) 0.007(7) 0.022(7)
C103 0.028(5) 0.027(5) 0.025(5) 0.003(4) 0.011(4) 0.011(4)
C104 0.039(6) 0.033(6) 0.022(5) -0.004(4) 0.004(4) 0.015(5)
C105 0.031(6) 0.050(7) 0.048(7) -0.017(6) 0.005(5) 0.009(5)
C109 0.041(6) 0.018(5) 0.045(6) -0.003(4) 0.000(5) 0.014(5)
C110 0.043(7) 0.024(6) 0.048(7) 0.005(5) 0.012(5) 0.007(5)
C111 0.054(8) 0.011(5) 0.075(9) -0.010(5) 0.010(6) 0.006(5)
C112 0.056(9) 0.039(8) 0.159(15) -0.008(9) -0.006(9) 0.007(7)
C113 0.057(9) 0.031(7) 0.101(12) 0.007(7) 0.016(8) 0.002(6)
C114 0.115(15) 0.032(7) 0.102(14) -0.010(8) 0.043(11) 0.007(8)
C115 0.037(6) 0.035(6) 0.045(7) 0.006(5) 0.000(5) 0.020(5)
C116 0.048(6) 0.016(5) 0.035(6) -0.004(4) 0.001(5) 0.013(5)
C117 0.065(8) 0.017(5) 0.046(7) 0.012(5) 0.011(6) 0.017(5)
C118 0.069(9) 0.020(5) 0.049(7) 0.009(5) 0.011(6) 0.009(6)
C119 0.081(10) 0.033(7) 0.082(10) 0.014(7) 0.009(8) 0.033(7)
C120 0.089(11) 0.043(7) 0.040(7) 0.015(6) 0.017(7) 0.020(7)
C121 0.029(5) 0.021(5) 0.056(7) 0.002(5) 0.011(5) 0.011(4)
C122 0.037(7) 0.041(8) 0.160(18) 0.033(9) 0.004(9) 0.014(6)
C123 0.126(11) 0.121(11) 0.171(12) 0.032(9) 0.007(8) 0.086(9)
C124 0.27(4) 0.30(5) 0.19(2) 0.10(3) 0.03(3) 0.22(4)
C125 0.083(13) 0.060(11) 0.29(4) 0.062(16) 0.048(17) 0.051(11)
C126 0.096(13) 0.130(15) 0.230(19) 0.063(14) 0.020(12) 0.077(12)
C127 0.030(5) 0.033(5) 0.025(5) -0.004(4) 0.003(4) 0.010(5)
C128 0.027(5) 0.038(6) 0.041(6) -0.013(5) 0.001(5) 0.016(5)
C129 0.045(7) 0.056(8) 0.081(10) -0.006(7) 0.029(7) 0.033(6)
C130 0.116(13) 0.108(13) 0.195(17) -0.020(12) 0.073(12) 0.071(11)
C131 0.107(16) 0.23(3) 0.102(15) 0.037(17) 0.062(13) 0.122(19)
C132 0.054(8) 0.148(15) 0.124(13) -0.004(11) 0.030(8) 0.066(9)
C133 0.031(6) 0.045(6) 0.032(6) 0.016(5) 0.013(4) 0.022(5)
C134 0.025(5) 0.039(6) 0.050(7) 0.019(5) 0.011(5) 0.018(5)
C135 0.021(5) 0.059(8) 0.052(7) 0.013(6) 0.001(5) 0.016(5)
C136 0.032(7) 0.108(13) 0.063(9) -0.005(9) 0.009(6) 0.021(8)
C137 0.026(6) 0.127(15) 0.063(9) 0.010(9) 0.020(6) 0.024(8)
C138 0.048(9) 0.094(14) 0.22(3) 0.047(15) 0.002(12) 0.049(10)
C139 0.025(5) 0.035(6) 0.036(6) 0.001(5) 0.006(4) 0.016(4)
C140 0.033(5) 0.028(5) 0.034(6) 0.003(4) 0.008(4) 0.016(4)
C141 0.049(7) 0.028(6) 0.055(7) 0.000(5) 0.015(6) 0.016(5)
C142 0.080(10) 0.040(7) 0.059(9) -0.014(6) 0.015(8) 0.014(7)
C143 0.101(11) 0.028(6) 0.080(10) 0.008(6) 0.043(9) 0.037(7)
C144 0.073(9) 0.042(7) 0.072(9) 0.006(6) 0.035(8) 0.033(7)
C145 0.042(6) 0.025(5) 0.037(6) 0.000(4) 0.004(5) 0.013(5)
C146 0.046(7) 0.033(6) 0.062(8) 0.008(6) 0.014(6) 0.014(6)
C147 0.059(9) 0.047(8) 0.087(11) 0.020(7) 0.042(8) 0.017(7)
C148 0.058(10) 0.067(10) 0.127(16) 0.015(10) 0.043(10) 0.025(8)
C149 0.087(12) 0.047(9) 0.166(19) 0.054(11) 0.068(13) 0.032(9)
C150 0.129(17) 0.063(11) 0.110(15) 0.010(10) 0.078(14) 0.022(11)
C151 0.034(6) 0.038(6) 0.025(5) 0.010(4) 0.007(4) 0.018(5)
C152 0.031(5) 0.030(5) 0.022(5) 0.000(4) 0.010(4) 0.015(4)
C153 0.036(5) 0.030(5) 0.029(5) -0.001(4) 0.005(4) 0.013(4)
C154 0.117(11) 0.021(6) 0.052(7) 0.004(5) 0.009(7) 0.024(7)
C155 0.030(6) 0.062(9) 0.067(9) -0.025(7) -0.006(6) 0.010(6)
C156 0.062(8) 0.049(7) 0.035(7) -0.010(5) 0.009(6) 0.014(6)
C157 0.036(6) 0.034(6) 0.034(6) 0.005(4) 0.007(5) 0.021(5)
C158 0.029(5) 0.042(6) 0.029(5) -0.003(4) 0.006(4) 0.021(5)
C159 0.046(7) 0.066(8) 0.044(7) -0.001(6) 0.018(6) 0.035(6)
C160 0.122(14) 0.091(12) 0.051(9) 0.015(8) 0.046(9) 0.074(11)
C161 0.058(10) 0.145(18) 0.109(14) -0.031(13) 0.016(9) 0.069(11)
C162 0.094(11) 0.049(8) 0.072(10) -0.013(7) 0.028(8) 0.040(8)
C163 0.027(6) 0.051(7) 0.053(7) 0.011(6) 0.016(5) 0.014(5)
C164 0.040(8) 0.120(14) 0.068(10) 0.045(10) 0.026(7) 0.027(8)
C165 0.039(8) 0.141(17) 0.077(11) 0.040(11) 0.023(7) 0.038(9)
C166 0.087(13) 0.078(12) 0.115(15) -0.020(11) 0.054(11) 0.022(10)
C167 0.019(5) 0.046(7) 0.044(7) 0.001(5) 0.000(5) 0.000(5)
C168 0.037(7) 0.074(10) 0.073(10) -0.009(8) -0.016(7) 0.022(7)
C169 0.016(6) 0.115(14) 0.067(9) 0.013(9) 0.010(6) 0.004(7)
C170 0.040(7) 0.050(8) 0.056(8) -0.014(6) -0.001(6) -0.006(6)
C171 0.094(15) 0.092(15) 0.18(2) 0.028(15) 0.031(15) 0.056(13)
C173 0.12(2) 0.18(3) 0.108(19) 0.048(18) 0.010(16) 0.06(2)
C174 0.26(5) 0.30(6) 0.18(4) 0.12(4) 0.12(4) 0.12(5)
C175 0.28(6) 0.32(7) 0.37(7) 0.02(5) 0.14(5) 0.23(6)
C176 0.12(3) 0.26(6) 0.95(17) -0.34(8) 0.04(5) 0.07(3)
C17A 0.067(14) 0.083(10) 0.098(15) 0.021(8) 0.034(11) 0.066(8)
C35A 0.080(15) 0.036(10) 0.102(17) 0.003(10) 0.001(12) 0.028(10)
C206 0.074(15) 0.043(10) 0.068(13) -0.008(9) 0.029(11) -0.007(10)
C207 0.047(11) 0.14(2) 0.047(11) -0.053(13) -0.013(9) 0.040(13)
C208 0.044(10) 0.052(10) 0.053(11) -0.020(8) 0.001(8) 0.018(8)
C36A 0.096(15) 0.037(10) 0.105(14) 0.031(9) 0.035(13) 0.035(11)
C53A 0.11(2) 0.13(4) 0.09(3) -0.07(3) -0.01(2) 0.06(3)
C82A 0.053(16) 0.053(17) 0.015(12) -0.017(10) 0.004(10) -0.006(11)
C83A 0.086(16) 0.16(2) 0.13(2) 0.035(17) 0.002(13) 0.019(16)
C87A 0.039(11) 0.043(11) 0.036(11) 0.005(8) 0.008(8) 0.023(8)
C90A 0.064(17) 0.043(15) 0.045(15) 0.000(12) -0.002(12) 0.032(13)
C94A 0.072(10) 0.100(13) 0.109(14) 0.018(10) 0.024(9) 0.061(9)
C8B 0.047(14) 0.057(16) 0.035(13) 0.014(11) 0.016(11) 0.031(13)
C9B 0.049(11) 0.084(15) 0.043(10) 0.018(10) 0.011(8) 0.029(10)
C10B 0.054(14) 0.20(4) 0.042(14) 0.011(15) -0.008(11) 0.04(2)
C11B 0.093(17) 0.11(2) 0.046(12) 0.021(12) 0.020(11) 0.061(16)
C12B 0.064(17) 0.15(3) 0.08(2) 0.06(2) 0.003(14) 0.05(2)
C17B 0.067(14) 0.083(10) 0.098(15) 0.021(8) 0.034(11) 0.066(8)
C53B 0.11(2) 0.13(4) 0.09(3) -0.07(3) -0.01(2) 0.06(3)
C76B 0.061(11) 0.129(18) 0.064(12) 0.005(15) 0.007(10) 0.014(13)
C82B 0.13(2) 0.18(3) 0.14(3) 0.012(18) 0.029(17) 0.058(18)
C83B 0.086(16) 0.16(2) 0.13(2) 0.035(17) 0.002(13) 0.019(16)
Cl1 0.091(4) 0.078(4) 0.277(10) 0.038(5) -0.038(5) 0.019(3)
Cl2 0.260(10) 0.195(8) 0.209(9) 0.046(7) 0.178(8) 0.131(8)
Cl3 0.50(3) 0.55(3) 0.251(17) -0.055(18) -0.091(17) 0.41(3)
Cl4 0.204(10) 0.262(13) 0.158(8) 0.006(8) 0.023(7) 0.086(9)
Cu47 0.1064(17) 0.0274(9) 0.0469(11) 0.0025(7) 0.0402(11) 0.0179(10)
Cu2 0.0412(9) 0.0234(7) 0.0447(10) 0.0050(7) 0.0155(8) 0.0127(7)
Cu3 0.0477(9) 0.0334(8) 0.0649(10) 0.0025(7) 0.0204(8) 0.0073(7)
Cu4 0.0325(11) 0.0377(13) 0.0427(14) 0.0141(10) 0.0148(9) 0.0132(11)
Cu1 0.0173(5) 0.0154(5) 0.0196(5) 0.0001(4) 0.0044(4) 0.0084(4)
Cu5 0.0206(6) 0.0257(6) 0.0287(6) 0.0016(5) 0.0045(5) 0.0125(5)
Cu6 0.0248(6) 0.0223(6) 0.0322(6) 0.0041(5) 0.0101(5) 0.0144(5)
Cu7 0.0272(6) 0.0219(6) 0.0306(6) 0.0058(5) 0.0048(5) 0.0132(5)
Cu8 0.0235(6) 0.0270(6) 0.0273(6) 0.0056(5) 0.0049(5) 0.0140(5)
Cu9 0.0346(6) 0.0185(6) 0.0281(6) -0.0009(5) 0.0077(5) 0.0117(5)
Cu10 0.0278(6) 0.0259(6) 0.0239(6) 0.0029(5) 0.0083(5) 0.0107(5)
Cu11 0.0407(7) 0.0229(6) 0.0288(6) 0.0069(5) 0.0124(5) 0.0205(5)
Cu12 0.0255(6) 0.0280(6) 0.0282(6) -0.0028(5) 0.0057(5) 0.0073(5)
Cu13 0.0242(6) 0.0310(6) 0.0337(7) 0.0020(5) 0.0048(5) 0.0139(5)
Cu14 0.0315(6) 0.0270(6) 0.0287(6) -0.0010(5) 0.0078(5) 0.0123(5)
Cu15 0.0269(6) 0.0257(6) 0.0317(6) 0.0005(5) 0.0098(5) 0.0104(5)
Cu16 0.0279(6) 0.0184(5) 0.0363(7) 0.0001(5) 0.0072(5) 0.0126(5)
Cu17 0.0336(7) 0.0290(6) 0.0288(6) 0.0019(5) 0.0114(5) 0.0104(5)
Cu18 0.0224(6) 0.0304(6) 0.0280(6) -0.0027(5) 0.0029(5) 0.0060(5)
Cu19 0.0326(7) 0.0319(7) 0.0349(7) -0.0034(5) 0.0107(5) 0.0132(6)
Cu20 0.0331(7) 0.0372(7) 0.0385(7) 0.0085(6) 0.0085(5) 0.0217(6)
Cu21 0.0277(6) 0.0240(6) 0.0460(8) -0.0026(5) 0.0062(5) 0.0101(5)
Cu22 0.0364(7) 0.0279(6) 0.0377(7) 0.0068(5) 0.0045(5) 0.0187(6)
Cu23 0.0296(6) 0.0298(6) 0.0330(7) 0.0042(5) 0.0092(5) 0.0085(5)
Cu24 0.0300(7) 0.0458(8) 0.0313(7) 0.0020(6) 0.0107(5) 0.0166(6)
Cu25 0.0329(7) 0.0307(7) 0.0430(7) 0.0065(5) 0.0119(6) 0.0207(6)
Cu26 0.0389(7) 0.0254(6) 0.0400(7) 0.0052(5) 0.0062(6) 0.0161(6)
Cu27 0.0289(7) 0.0245(6) 0.0433(8) -0.0001(5) 0.0056(6) 0.0063(5)
Cu28 0.0454(8) 0.0250(6) 0.0352(7) 0.0040(5) 0.0115(6) 0.0166(6)
Cu29 0.0293(6) 0.0302(7) 0.0416(7) 0.0022(5) 0.0012(5) 0.0161(5)
Cu30 0.0360(7) 0.0278(6) 0.0419(7) 0.0004(5) 0.0047(6) 0.0174(6)
Cu31 0.0426(7) 0.0417(7) 0.0350(7) 0.0154(6) 0.0126(6) 0.0247(6)
Cu32 0.0309(7) 0.0339(7) 0.0363(7) 0.0009(5) 0.0123(5) 0.0065(6)
Cu33 0.0457(8) 0.0282(6) 0.0412(8) -0.0022(5) 0.0123(6) 0.0206(6)
Cu34 0.0261(6) 0.0355(7) 0.0324(7) -0.0024(5) 0.0083(5) 0.0057(5)
Cu35 0.0405(7) 0.0314(7) 0.0416(8) 0.0064(6) 0.0130(6) 0.0131(6)
Cu36 0.0421(7) 0.0333(7) 0.0434(8) 0.0105(6) 0.0139(6) 0.0235(6)
Cu37 0.0270(6) 0.0420(8) 0.0429(8) 0.0105(6) 0.0122(6) 0.0150(6)
Cu38 0.0409(8) 0.0534(9) 0.0298(7) -0.0011(6) 0.0072(6) 0.0267(7)
Cu39 0.0420(8) 0.0346(7) 0.0415(8) -0.0002(6) 0.0058(6) 0.0102(6)
Cu40 0.0374(7) 0.0478(8) 0.0408(8) 0.0158(6) 0.0010(6) 0.0190(7)
Cu41 0.0571(9) 0.0493(8) 0.0472(8) 0.0130(7) 0.0229(7) 0.0406(7)
Cu42 0.0251(6) 0.0232(6) 0.0297(6) -0.0015(5) 0.0099(5) 0.0117(5)
Cu43 0.0339(8) 0.0626(10) 0.0421(8) -0.0097(7) 0.0095(6) 0.0102(7)
Cu44 0.0578(9) 0.0500(9) 0.0566(9) -0.0157(7) -0.0114(7) 0.0413(8)
Cu45 0.0251(6) 0.0213(5) 0.0215(6) 0.0014(4) 0.0066(4) 0.0103(5)
Cu46 0.0227(6) 0.0201(5) 0.0222(6) -0.0021(4) 0.0035(4) 0.0094(5)
CU97 0.1064(17) 0.0274(9) 0.0469(11) 0.0025(7) 0.0402(11) 0.0179(10)
Cu2A 0.086(13) 0.028(7) 0.099(15) 0.028(8) 0.005(12) 0.001(8)
Cu4A 0.045(9) 0.036(10) 0.048(11) 0.009(8) 0.015(8) -0.001(8)
F1 0.139(12) 0.167(14) 0.148(12) 0.018(10) 0.084(10) 0.036(10)
F2 0.101(8) 0.114(9) 0.139(10) 0.058(8) 0.065(7) 0.053(7)
F3 0.176(14) 0.066(8) 0.249(19) -0.010(10) 0.067(13) 0.039(9)
F4 0.184(16) 0.173(16) 0.159(14) 0.054(12) -0.082(13) 0.027(13)
F5 0.138(13) 0.29(2) 0.144(14) -0.084(15) 0.024(11) 0.064(14)
F6 0.186(15) 0.080(9) 0.248(19) 0.064(11) 0.087(14) 0.039(10)
F7 0.089(8) 0.130(11) 0.156(12) 0.041(9) 0.035(8) 0.022(8)
F8 0.089(8) 0.086(8) 0.150(12) 0.000(8) 0.043(8) 0.013(6)
F9 0.227(15) 0.139(10) 0.065(7) 0.005(6) 0.041(8) 0.126(11)
F10 0.118(11) 0.158(14) 0.176(15) 0.046(12) 0.011(10) -0.015(10)
F11 0.144(12) 0.185(14) 0.120(10) -0.016(9) 0.034(9) 0.099(11)
F12 0.259(18) 0.128(11) 0.072(8) 0.028(7) 0.046(9) 0.098(12)
O1 0.018(3) 0.013(3) 0.026(3) 0.002(2) 0.001(2) 0.007(2)
O2 0.026(3) 0.014(3) 0.021(3) -0.004(2) 0.003(3) 0.007(3)
O3 0.018(3) 0.023(3) 0.028(3) 0.004(3) 0.007(3) 0.010(3)
O4 0.025(3) 0.029(3) 0.024(3) -0.001(3) 0.007(3) 0.013(3)
O5 0.019(3) 0.023(3) 0.025(3) 0.001(3) 0.003(3) 0.007(3)
O6 0.024(3) 0.018(3) 0.031(4) 0.001(3) 0.010(3) 0.011(3)
O7 0.024(3) 0.025(3) 0.024(3) 0.001(3) 0.007(3) 0.009(3)
O8 0.023(3) 0.023(3) 0.026(3) 0.000(3) 0.005(3) 0.011(3)
O9 0.030(4) 0.026(3) 0.029(4) 0.001(3) 0.007(3) 0.013(3)
O10 0.027(4) 0.021(3) 0.034(4) 0.003(3) 0.009(3) 0.003(3)
O11 0.035(4) 0.020(3) 0.026(3) -0.001(3) 0.010(3) 0.012(3)
O12 0.034(4) 0.022(3) 0.039(4) 0.008(3) 0.017(3) 0.009(3)
O13 0.034(4) 0.060(5) 0.044(5) 0.009(4) 0.014(4) 0.011(4)
O14 0.049(6) 0.088(8) 0.069(7) -0.015(6) 0.022(5) 0.018(5)
O15 0.048(6) 0.110(9) 0.102(8) 0.065(7) 0.037(6) 0.037(6)
O16 0.029(4) 0.029(4) 0.039(4) 0.001(3) 0.008(3) 0.007(3)
O17 0.021(4) 0.062(5) 0.041(4) -0.007(4) 0.007(3) 0.004(4)
O18 0.030(4) 0.034(4) 0.066(6) -0.002(4) 0.002(4) 0.006(3)
O19 0.058(6) 0.082(7) 0.054(6) 0.023(5) 0.024(5) 0.023(5)
O20 0.152(18) 0.21(2) 0.23(2) -0.08(2) -0.040(17) 0.124(19)
O22 0.100(12) 0.29(3) 0.104(12) 0.054(15) 0.042(10) 0.035(14)
P1 0.0324(15) 0.0445(17) 0.0386(16) 0.0044(13) 0.0178(12) 0.0102(13)
P2 0.0207(13) 0.0351(15) 0.0353(15) -0.0051(11) 0.0037(11) 0.0047(11)
V1 0.0184(7) 0.0159(7) 0.0228(8) 0.0005(6) 0.0047(6) 0.0059(6)
V2 0.0235(8) 0.0198(8) 0.0307(9) 0.0000(6) 0.0105(7) 0.0057(7)
C177 0.098(13) 0.155(16) 0.120(14) 0.014(12) 0.015(11) 0.049(12)
O21 0.273(16) 0.273(15) 0.268(16) 0.024(10) 0.068(9) 0.132(11)
C178 0.244(18) 0.242(16) 0.239(18) 0.046(10) 0.054(10) 0.104(11)
C179 0.23(2) 0.23(2) 0.23(2) 0.022(11) 0.060(10) 0.103(15)
C180 0.24(3) 0.24(3) 0.24(3) 0.026(11) 0.058(11) 0.107(16)
C172 0.03(2) 0.33(9) 0.11(4) -0.09(5) 0.01(2) -0.01(3)
C272 0.037(13) 0.11(2) 0.041(14) 0.019(14) 0.031(11) 0.026(14)
C280 0.44(13) 0.42(12) 0.13(5) 0.17(7) 0.21(7) 0.38(12)
C279 0.67(19) 0.64(19) 0.14(6) 0.22(9) 0.23(9) 0.61(18)

loop_
_atom_type_symbol
_atom_type_description
_atom_type_scat_dispersion_real
_atom_type_scat_dispersion_imag
_atom_type_scat_source
C C 0.0033 0.0016 'International Tables Vol C Tables 4.2.6.8 and 6.1.1.4'
H H 0.0000 0.0000 'International Tables Vol C Tables 4.2.6.8 and 6.1.1.4'
B B 0.0013 0.0007 'International Tables Vol C Tables 4.2.6.8 and 6.1.1.4'
O O 0.0106 0.0060 'International Tables Vol C Tables 4.2.6.8 and 6.1.1.4'
F F 0.0171 0.0103 'International Tables Vol C Tables 4.2.6.8 and 6.1.1.4'
P P 0.1023 0.0942 'International Tables Vol C Tables 4.2.6.8 and 6.1.1.4'
Cu Cu 0.3201 1.2651 'International Tables Vol C Tables 4.2.6.8 and 6.1.1.4'
V V 0.3005 0.5294 'International Tables Vol C Tables 4.2.6.8 and 6.1.1.4'
Cl Cl 0.1484 0.1585 'International Tables Vol C Tables 4.2.6.8 and 6.1.1.4'

loop_
_geom_angle_atom_site_label_1
_geom_angle_atom_site_label_2
_geom_angle_atom_site_label_3
_geom_angle
F2 B1 F1 103(2)
F3 B1 F1 102(2)
F3 B1 F2 111(2)
F4 B1 F1 115(2)
F4 B1 F2 113(2)
F4 B1 F3 112(3)
F5 B2 F6 109(2)
F5 B2 F7 114(2)
F5 B2 F8 112(3)
F7 B2 F6 105(3)
F7 B2 F8 109.5(15)
F8 B2 F6 105.6(17)
F9 B3 F11 107.4(18)
F10 B3 F9 112.1(18)
F10 B3 F11 105(2)
F10 B3 F12 110(2)
F12 B3 F9 110.8(18)
F12 B3 F11 110.6(17)
C2 C1 Cu15 140.3(10)
C2 C1 Cu23 139.6(9)
C2 C1 Cu34 74.5(7)
Cu15 C1 Cu34 86.6(4)
Cu23 C1 Cu15 78.4(4)
Cu23 C1 Cu34 131.4(5)
C1 C2 C3 161.0(12)
C1 C2 Cu34 70.6(7)
C3 C2 Cu34 128.4(8)
C2 C3 C5 111.6(12)
C2 C3 C6 107.5(10)
C4 C3 C2 109.3(12)
C4 C3 C5 111.1(15)
C4 C3 C6 109.4(16)
C5 C3 C6 107.8(16)
C8 C7 C8B 53.6(17)
C8 C7 Cu22 126.5(14)
C8 C7 Cu29 151.1(14)
C8 C7 Cu40 84.4(15)
C8B C7 Cu22 128.0(14)
C8B C7 Cu29 119.5(15)
C8B C7 Cu40 133.9(15)
Cu22 C7 Cu29 81.0(4)
Cu22 C7 Cu40 90.2(5)
Cu29 C7 Cu40 87.4(4)
C7 C8 C9 164(3)
C7 C8 Cu40 63.6(13)
C9 C8 Cu40 132.5(18)
C8B C8 C7 67(2)
C8B C8 C9 97(2)
C8B C8 Cu40 126(2)
C8 C9 C10 109.3(19)
C8 C9 C11 109(2)
C8 C9 C8B 33.3(12)
C10 C9 C8B 103.6(19)
C11 C9 C10 111(3)
C11 C9 C8B 137(2)
C12 C9 C8 111(2)
C12 C9 C10 111(3)
C12 C9 C11 105(2)
C12 C9 C8B 84.3(15)
C14 C13 Cu13 72.7(7)
C14 C13 Cu20 153.0(9)
C14 C13 Cu25 117.2(8)
Cu13 C13 Cu25 115.1(5)
Cu20 C13 Cu13 117.9(5)
Cu20 C13 Cu25 82.1(4)
C13 C14 C15 154.3(12)
C13 C14 Cu13 72.1(7)
C15 C14 Cu13 133.6(9)
C14 C15 C16 109.0(11)
C14 C15 C18 109.0(10)
C14 C15 C17A 102.9(18)
C14 C15 C17B 115(4)
C16 C15 C18 112.4(12)
C16 C15 C17A 114(3)
C16 C15 C17B 95(5)
C17A C15 C18 109.2(18)
C17B C15 C18 116(4)
C20 C19 Cu25 132.3(10)
C20 C19 Cu36 140.5(10)
C20 C19 Cu44 120.6(10)
Cu36 C19 Cu25 81.3(4)
Cu44 C19 Cu25 76.5(4)
Cu44 C19 Cu36 82.7(4)
C19 C20 C21 179.8(16)
C20 C21 C22 109.8(11)
C20 C21 C23 107.4(13)
C20 C21 C24 108.6(14)
C22 C21 C23 109.7(15)
C24 C21 C22 112.0(16)
C24 C21 C23 109.3(16)
C26 C25 Cu2 86.2(8)
C26 C25 Cu9 142.3(10)
C26 C25 Cu44 136.5(9)
C26 C25 Cu2A 68.4(9)
Cu9 C25 Cu2 86.2(4)
Cu9 C25 Cu44 81.2(4)
Cu9 C25 Cu2A 87.9(6)
Cu44 C25 Cu2 101.9(5)
Cu44 C25 Cu2A 130.9(8)
C25 C26 C27 167.3(12)
C25 C26 Cu2 62.0(7)
C25 C26 Cu2A 77.9(9)
C27 C26 Cu2 129.1(10)
C27 C26 Cu2A 109.9(12)
C26 C27 C28 108.0(13)
C26 C27 C29 109.4(11)
C26 C27 C30 108.0(15)
C28 C27 C29 109.8(16)
C28 C27 C30 112.7(16)
C30 C27 C29 108.7(16)
C32 C31 Cu47 86.8(8)
C32 C31 Cu2 95.6(8)
C32 C31 Cu11 177.4(10)
C32 C31 Cu36 96.9(8)
C32 C31 CU97 96.9(9)
Cu2 C31 Cu47 63.9(3)
Cu11 C31 Cu47 95.9(4)
Cu11 C31 Cu2 85.3(4)
Cu11 C31 Cu36 80.6(4)
Cu11 C31 CU97 85.6(5)
Cu36 C31 Cu47 168.0(5)
Cu36 C31 Cu2 126.7(5)
CU97 C31 Cu36 142.2(7)
C31 C32 C33 179.3(14)
C31 C32 CU97 53.6(7)
C33 C32 CU97 127.1(10)
C32 C33 C35 105.6(13)
C32 C33 C36 111.4(13)
C32 C33 C35A 102.6(17)
C32 C33 C36A 109.0(19)
C34 C33 C32 111.0(12)
C34 C33 C35 83.6(18)
C34 C33 C36 134.4(16)
C34 C33 C35A 85(2)
C34 C33 C36A 133(2)
C36 C33 C35 69.6(16)
C36A C33 C35A 63(3)
C38 C37 Cu8 170.4(10)
C38 C37 Cu20 105.3(9)
C38 C37 Cu38 95.1(8)
Cu8 C37 Cu20 76.5(4)
Cu8 C37 Cu38 87.1(4)
Cu38 C37 Cu20 150.0(5)
C37 C38 C39 170.1(13)
C37 C38 Cu38 55.7(7)
C39 C38 Cu38 134.1(9)
C41 C39 C40 87.1(18)
C41 C39 C38 107.7(14)
C40A C39 C41A 135(3)
C40A C39 C38 116(2)
C40A C39 C42 54(2)
C38 C39 C40 105.3(14)
C38 C39 C41A 107(2)
C42 C39 C40 114.7(18)
C42 C39 C41 127.8(19)
C42 C39 C41A 100(3)
C42 C39 C38 110.6(13)
C44 C43 Cu14 131.3(10)
C44 C43 Cu17 127.9(9)
C44 C43 Cu38 138.8(9)
Cu17 C43 Cu14 80.1(4)
Cu38 C43 Cu14 77.2(4)
Cu38 C43 Cu17 79.6(4)
C43 C44 C45 178.3(12)
C44 C45 C46 110.3(9)
C44 C45 C47 109.0(10)
C44 C45 C48 108.7(10)
C46 C45 C47 111.8(13)
C46 C45 C48 109.7(12)
C47 C45 C48 107.2(13)
C50 C49 Cu14 125.2(10)
C50 C49 Cu19 110.7(10)
C50 C49 Cu33 147.2(11)
Cu14 C49 Cu19 79.4(4)
Cu33 C49 Cu14 86.7(4)
Cu33 C49 Cu19 79.4(4)
C49 C50 C51 177.6(15)
C50 C51 C54 108.6(14)
C50 C51 C53A 106.3(19)
C50 C51 C53B 109(2)
C52 C51 C50 110.3(13)
C52 C51 C54 105.7(17)
C52 C51 C53A 128(3)
C52 C51 C53B 93(3)
C54 C51 C53A 95(3)
C54 C51 C53B 128(3)
C56 C55 Cu17 133.1(10)
C56 C55 Cu19 139.7(10)
C56 C55 Cu24 73.4(7)
Cu17 C55 Cu24 121.0(5)
Cu19 C55 Cu17 81.1(4)
Cu19 C55 Cu24 110.3(5)
C55 C56 C57 158.0(12)
C55 C56 Cu24 71.0(7)
C57 C56 Cu24 130.9(9)
C56 C57 C58 108.3(11)
C56 C57 C59 108.2(10)
C56 C57 C60 112.0(11)
C58 C57 C59 109.1(12)
C58 C57 C60 110.5(12)
C60 C57 C59 108.7(12)
C62 C61 Cu47 143.5(10)
C62 C61 Cu4 73.1(8)
C62 C61 Cu35 138.5(10)
C62 C61 CU97 167.8(11)
C62 C61 Cu4A 71.1(10)
Cu47 C61 Cu4 110.5(5)
Cu47 C61 Cu35 77.9(4)
Cu4 C61 Cu35 92.9(5)
CU97 C61 Cu35 48.9(5)
Cu4A C61 Cu35 107.2(8)
Cu4A C61 CU97 118.4(10)
C61 C62 C63 161.5(14)
C61 C62 Cu4 71.6(8)
C61 C62 Cu4A 70.2(10)
C63 C62 Cu4 126.8(10)
C63 C62 Cu4A 126.5(11)
C64 C63 C62 109.6(12)
C65 C63 C62 110.7(12)
C65 C63 C64 105.9(15)
C65 C63 C66 114.3(16)
C66 C63 C62 109.4(12)
C66 C63 C64 106.8(14)
C68 C67 Cu47 124.8(12)
C68 C67 Cu2 152.3(11)
C68 C67 Cu3 76.5(10)
C68 C67 Cu2A 125.5(14)
Cu47 C67 Cu3 105.5(5)
Cu2 C67 Cu47 78.5(5)
Cu2 C67 Cu3 114.2(6)
Cu2A C67 Cu3 95.0(9)
C67 C68 C69 169.6(17)
C67 C68 Cu3 69.3(9)
C69 C68 Cu3 121.0(12)
C68 C69 C70 109.9(16)
C68 C69 C71 108.9(14)
C68 C69 C72 108.1(15)
C70 C69 C71 111.4(17)
C70 C69 C72 109.9(16)
C71 C69 C72 108.5(17)
C74 C73 Cu3 133.0(11)
C74 C73 Cu32 143.3(12)
C74 C73 Cu43 73.9(8)
Cu32 C73 Cu3 83.5(5)
Cu43 C73 Cu3 84.3(5)
Cu43 C73 Cu32 113.3(5)
C73 C74 C75 164.1(13)
C73 C74 Cu43 70.1(7)
C75 C74 Cu43 125.7(9)
C74 C75 C78 106.2(15)
C74 C75 C76B 109.2(17)
C76 C75 C74 109.9(17)
C76 C75 C78 83(2)
C76 C75 C76B 48(2)
C77 C75 C74 111.6(13)
C77 C75 C76 135(2)
C77 C75 C78 101.8(17)
C77 C75 C76B 100(2)
C78 C75 C76B 127(2)
C80 C79 Cu18 143.9(14)
C80 C79 Cu32 79.0(10)
C80 C79 Cu40 128.1(14)
Cu18 C79 Cu32 85.0(4)
Cu18 C79 Cu40 88.1(4)
Cu40 C79 Cu32 115.9(5)
C79 C80 C81 165.6(15)
C79 C80 Cu32 68.7(9)
C81 C80 Cu32 124.0(14)
C84 C81 C80 107.6(18)
C84 C81 C82B 141(3)
C82A C81 C80 110.3(15)
C82A C81 C84 96(2)
C82A C81 C83A 115(4)
C83A C81 C80 104(4)
C83A C81 C84 123(4)
C82B C81 C80 97(2)
C83B C81 C80 106(3)
C83B C81 C84 106(3)
C83B C81 C82B 96(3)
C86 C85 Cu7 169.5(10)
C86 C85 Cu22 111.4(9)
C86 C85 Cu26 107.9(9)
C86 C85 Cu28 98.2(9)
Cu7 C85 Cu22 75.4(4)
Cu7 C85 Cu26 81.6(4)
Cu7 C85 Cu28 81.6(4)
Cu22 C85 Cu26 71.4(3)
Cu22 C85 Cu28 132.9(5)
Cu26 C85 Cu28 64.9(3)
C85 C86 C87 166.1(16)
C85 C86 C87A 157.3(18)
C86 C87 C89 104.5(14)
C86 C87 C90 114.3(14)
C89 C87 C90 111.0(16)
C92 C91 Cu20 95.2(10)
C92 C91 Cu31 170.5(12)
C92 C91 Cu36 91.7(10)
Cu20 C91 Cu36 79.4(4)
Cu31 C91 Cu20 82.2(4)
Cu31 C91 Cu36 96.7(5)
C91 C92 C93 169.8(15)
C91 C92 Cu20 55.8(8)
C91 C92 Cu36 59.0(8)
C93 C92 Cu20 130.2(12)
C93 C92 Cu36 129.7(12)
Cu36 C92 Cu20 65.3(3)
C92 C93 C95 106.3(18)
C92 C93 C94A 103.3(18)
C94 C93 C92 113.8(17)
C94 C93 C95 97(2)
C94 C93 C96 127(2)
C95 C93 C94A 139(2)
C96 C93 C92 109.1(15)
C96 C93 C95 99.5(18)
C96 C93 C94A 97(2)
C98 C97 Cu10 155.7(9)
C98 C97 Cu17 128.1(9)
C98 C97 Cu31 74.4(7)
C98 C97 Cu35 76.7(7)
Cu10 C97 Cu17 76.2(4)
Cu10 C97 Cu31 88.2(4)
Cu10 C97 Cu35 87.2(4)
Cu31 C97 Cu17 134.4(5)
Cu35 C97 Cu17 129.1(5)
Cu35 C97 Cu31 91.6(4)
C97 C98 C99 157.0(12)
C97 C98 Cu31 71.4(7)
C97 C98 Cu35 69.2(7)
C99 C98 Cu31 123.0(9)
C99 C98 Cu35 124.8(8)
Cu31 C98 Cu35 88.4(4)
C98 C99 C100 108.2(10)
C98 C99 C101 107.4(11)
C98 C99 C102 111.3(10)
C101 C99 C100 109.0(11)
C101 C99 C102 112.1(11)
C102 C99 C100 108.6(12)
C104 C103 Cu12 70.9(6)
C104 C103 Cu14 110.5(7)
C104 C103 Cu46 170.7(8)
Cu12 C103 Cu14 153.9(5)
Cu46 C103 Cu12 102.3(4)
Cu46 C103 Cu14 78.5(3)
C103 C104 C105 159.5(11)
C103 C104 Cu12 72.5(6)
C105 C104 Cu12 127.8(8)
C106 C105 C107 110.9(17)
C106 C105 C108 110.5(16)
C107 C105 C108 107.5(14)
C104 C105 C106 109.1(12)
C104 C105 C107 109.6(13)
C104 C105 C108 109.2(11)
C104 C105 C206 102.5(17)
C104 C105 C207 114.6(18)
C207 C105 C206 92(3)
C208 C105 C104 116.3(19)
C208 C105 C206 109(2)
C208 C105 C207 118(2)
C110 C109 Cu21 153.9(10)
C110 C109 Cu27 73.6(8)
C110 C109 Cu39 124.0(10)
Cu21 C109 Cu27 114.2(5)
Cu21 C109 Cu39 82.2(4)
Cu39 C109 Cu27 83.0(4)
C109 C110 C111 160.3(13)
C109 C110 Cu27 70.8(7)
C111 C110 Cu27 128.6(9)
C110 C111 C114 109.6(11)
C112 C111 C110 111.4(11)
C112 C111 C113 112.4(13)
C112 C111 C114 111.8(14)
C113 C111 C110 106.7(10)
C113 C111 C114 104.6(12)
C116 C115 Cu22 140.5(10)
C116 C115 Cu26 83.1(8)
C116 C115 Cu30 138.6(10)
Cu22 C115 Cu26 81.7(4)
Cu30 C115 Cu22 80.8(4)
Cu30 C115 Cu26 112.2(5)
C115 C116 C117 169.8(12)
C115 C116 Cu26 64.8(7)
C117 C116 Cu26 125.3(8)
C116 C117 C119 109.0(11)
C116 C117 C120 107.5(9)
C118 C117 C116 109.3(9)
C118 C117 C119 111.8(10)
C118 C117 C120 109.7(11)
C119 C117 C120 109.4(11)
C122 C121 Cu29 115.9(13)
C122 C121 Cu30 107.2(10)
C122 C121 Cu41 162.4(14)
Cu30 C121 Cu29 80.7(4)
Cu41 C121 Cu29 78.8(4)
Cu41 C121 Cu30 84.0(4)
C121 C122 C123 175(2)
C122 C123 C124 110(2)
C125 C123 C122 109.9(19)
C125 C123 C124 101(2)
C126 C123 C122 111(2)
C126 C123 C124 111(2)
C126 C123 C125 114(2)
C128 C127 Cu19 118.0(8)
C128 C127 Cu33 120.9(8)
C128 C127 Cu41 81.9(8)
C128 C127 Cu42 162.5(9)
Cu19 C127 Cu33 66.8(3)
Cu41 C127 Cu19 151.8(5)
Cu41 C127 Cu33 86.1(4)
Cu42 C127 Cu19 77.4(4)
Cu42 C127 Cu33 71.5(3)
Cu42 C127 Cu41 87.1(4)
C127 C128 C129 167.8(13)
C127 C128 Cu41 65.0(7)
C129 C128 Cu41 127.0(9)
C128 C129 C130 110.8(12)
C128 C129 C132 108.6(11)
C130 C129 C132 106.6(16)
C131 C129 C128 108.0(12)
C131 C129 C130 113.0(16)
C131 C129 C132 109.8(15)
C134 C133 Cu5 169.3(10)
C134 C133 Cu29 107.9(8)
C134 C133 Cu37 73.9(7)
Cu5 C133 Cu29 77.8(4)
Cu5 C133 Cu37 105.2(5)
Cu37 C133 Cu29 153.5(6)
C133 C134 C135 157.7(11)
C133 C134 Cu37 70.0(6)
C135 C134 Cu37 130.9(8)
C134 C135 C136 106.8(10)
C134 C135 C137 111.3(10)
C134 C135 C138 106.8(11)
C136 C135 C137 109.0(12)
C136 C135 C138 113.0(14)
C138 C135 C137 110.0(14)
C140 C139 Cu16 166.8(9)
C140 C139 Cu21 85.1(7)
C140 C139 Cu30 116.1(8)
C140 C139 Cu33 79.9(7)
Cu16 C139 Cu21 87.9(4)
Cu16 C139 Cu30 77.1(4)
Cu16 C139 Cu33 91.8(4)
Cu21 C139 Cu30 114.8(5)
Cu21 C139 Cu33 108.4(4)
Cu33 C139 Cu30 134.7(5)
C139 C140 C141 161.1(11)
C139 C140 Cu21 62.6(6)
C139 C140 Cu33 67.3(7)
C141 C140 Cu21 127.1(7)
C141 C140 Cu33 122.3(7)
Cu33 C140 Cu21 95.6(4)
C140 C141 C142 111.9(10)
C140 C141 C143 107.0(10)
C140 C141 C144 107.0(9)
C142 C141 C144 109.1(11)
C143 C141 C142 110.3(11)
C143 C141 C144 111.5(11)
C146 C145 Cu26 148.6(10)
C146 C145 Cu28 129.7(10)
C146 C145 Cu39 85.9(9)
Cu26 C145 Cu28 79.1(4)
Cu26 C145 Cu39 87.5(5)
Cu39 C145 Cu28 121.6(5)
C145 C146 C147 171.0(14)
C145 C146 Cu39 62.1(8)
C147 C146 Cu39 126.8(10)
C146 C147 C148 108.8(12)
C146 C147 C149 111.1(12)
C149 C147 C148 109.8(14)
C150 C147 C146 107.4(12)
C150 C147 C148 109.5(15)
C150 C147 C149 110.2(15)
C152 C151 Cu23 132.7(9)
C152 C151 Cu28 144.4(9)
C152 C151 Cu45 75.4(6)
Cu23 C151 Cu45 115.7(5)
Cu28 C151 Cu23 83.0(4)
Cu28 C151 Cu45 90.3(4)
C151 C152 C153 160.4(10)
C151 C152 Cu45 69.2(6)
C153 C152 Cu45 130.2(7)
C152 C153 C154 110.6(9)
C152 C153 C155 109.1(9)
C152 C153 C156 108.7(9)
C154 C153 C155 108.9(11)
C156 C153 C154 110.3(10)
C156 C153 C155 109.2(10)
C158 C157 Cu6 161.8(9)
C158 C157 Cu15 75.7(7)
C158 C157 Cu25 124.3(8)
Cu6 C157 Cu15 89.6(4)
Cu6 C157 Cu25 73.5(4)
Cu15 C157 Cu25 131.2(5)
C157 C158 C159 162.3(12)
C157 C158 Cu15 70.0(7)
C159 C158 Cu15 127.4(8)
C158 C159 C161 107.8(11)
C158 C159 C162 106.5(10)
C160 C159 C158 110.9(10)
C160 C159 C161 111.6(14)
C160 C159 C162 110.8(12)
C161 C159 C162 109.1(13)
C164 C163 C165 109.0(12)
C164 C163 C166 107.4(13)
C164 C163 P1 109.0(9)
C165 C163 C166 111.0(14)
C165 C163 P1 110.0(9)
C166 C163 P1 110.4(9)
C168 C167 C169 111.1(12)
C168 C167 C170 109.1(11)
C168 C167 P2 110.1(8)
C169 C167 C170 109.5(11)
C169 C167 P2 109.1(8)
C170 C167 P2 107.9(9)
Cl1 C171 Cl2 112.2(13)
O20 C174 C173 107(2)
O20 C175 C176 109(3)
C86 C87A C90A 119(2)
C88 C87A C86 114(2)
C88 C87A C90A 92(2)
C7 C8B C9 109.3(19)
C7 C8B C9B 173(3)
C8 C8B C7 59.9(19)
C8 C8B C9 49.4(18)
C8 C8B C9B 113(3)
C9B C8B C9 64.1(14)
C8B C9B C10B 112(2)
C8B C9B C11B 116.5(19)
C8B C9B C12B 107(2)
C11B C9B C10B 110(3)
C11B C9B C12B 114(3)
C12B C9B C10B 95(3)
C31 Cu47 Cu2 56.9(3)
C31 Cu47 Cu35 80.3(3)
C61 Cu47 C31 119.4(4)
C61 Cu47 C67 135.1(5)
C61 Cu47 Cu2 175.6(3)
C61 Cu47 Cu35 52.2(3)
C67 Cu47 C31 103.8(4)
C67 Cu47 Cu2 49.2(4)
C67 Cu47 Cu35 156.9(4)
Cu35 Cu47 Cu2 123.52(9)
C25 Cu2 C26 31.7(4)
C25 Cu2 C31 104.3(4)
C25 Cu2 Cu47 161.2(3)
C25 Cu2 Cu9 44.4(3)
C25 Cu2 Cu11 89.1(3)
C26 Cu2 C31 122.6(4)
C26 Cu2 Cu47 164.1(3)
C26 Cu2 Cu9 71.7(3)
C26 Cu2 Cu11 120.1(3)
C31 Cu2 Cu47 59.2(3)
C31 Cu2 Cu9 98.0(3)
C31 Cu2 Cu11 40.5(3)
C67 Cu2 C25 146.0(5)
C67 Cu2 C26 118.4(5)
C67 Cu2 C31 109.0(5)
C67 Cu2 Cu47 52.3(4)
C67 Cu2 Cu9 133.7(4)
C67 Cu2 Cu11 120.8(4)
Cu47 Cu2 Cu9 124.14(7)
Cu47 Cu2 Cu11 72.37(7)
Cu9 Cu2 Cu11 61.90(5)
C67 Cu3 C68 34.2(5)
C67 Cu3 Cu32 138.9(4)
C67 Cu3 Cu43 135.9(4)
C67 Cu3 Cu2A 39.1(5)
C67 Cu3 O10 98.1(4)
C68 Cu3 Cu32 158.6(4)
C68 Cu3 Cu43 121.9(4)
C68 Cu3 Cu2A 64.1(5)
C68 Cu3 O10 110.7(5)
C73 Cu3 C67 169.0(5)
C73 Cu3 C68 135.4(5)
C73 Cu3 Cu32 48.0(3)
C73 Cu3 Cu43 47.5(3)
C73 Cu3 Cu2A 142.1(5)
C73 Cu3 O10 90.1(4)
Cu32 Cu3 Cu43 76.84(7)
Cu32 Cu3 Cu2A 101.4(3)
Cu43 Cu3 Cu2A 162.4(4)
O10 Cu3 Cu32 89.43(17)
O10 Cu3 Cu43 48.29(17)
O10 Cu3 Cu2A 114.6(5)
C61 Cu4 C62 35.3(4)
C61 Cu4 Cu24 122.3(3)
C61 Cu4 Cu35 43.7(3)
C61 Cu4 O10 96.9(4)
C62 Cu4 Cu24 134.0(3)
C62 Cu4 Cu35 73.5(3)
C62 Cu4 O10 123.7(4)
Cu35 Cu4 Cu24 80.36(7)
O10 Cu4 Cu24 90.74(19)
O10 Cu4 Cu35 86.16(19)
O13 Cu4 C61 160.0(4)
O13 Cu4 C62 138.2(4)
O13 Cu4 Cu24 43.1(2)
O13 Cu4 Cu35 123.3(3)
O13 Cu4 O10 96.9(3)
O1 Cu1 Cu18 61.13(18)
O1 Cu1 O2 89.6(3)
O1 Cu1 O4 89.3(3)
O2 Cu1 Cu18 36.18(19)
O3 Cu1 Cu18 126.69(19)
O3 Cu1 O1 166.0(3)
O3 Cu1 O2 93.8(3)
O3 Cu1 O4 90.2(3)
O4 Cu1 Cu18 135.14(19)
O4 Cu1 O2 168.1(3)
C133 Cu5 Cu7 136.4(3)
C133 Cu5 Cu16 129.4(4)
C133 Cu5 Cu18 123.0(4)
C133 Cu5 Cu29 56.4(3)
C133 Cu5 Cu40 85.1(3)
C133 Cu5 Cu41 67.7(4)
C133 Cu5 Cu42 100.7(3)
C133 Cu5 O1 167.8(4)
C133 Cu5 O12 96.5(4)
Cu16 Cu5 Cu7 60.76(4)
Cu16 Cu5 Cu18 104.84(5)
Cu16 Cu5 Cu42 57.78(4)
Cu18 Cu5 Cu7 54.52(4)
Cu29 Cu5 Cu7 84.86(5)
Cu29 Cu5 Cu16 89.25(5)
Cu29 Cu5 Cu18 116.98(6)
Cu29 Cu5 Cu40 62.45(5)
Cu29 Cu5 Cu41 57.59(5)
Cu29 Cu5 Cu42 114.52(5)
Cu40 Cu5 Cu7 57.28(4)
Cu40 Cu5 Cu16 112.74(5)
Cu40 Cu5 Cu18 55.36(4)
Cu40 Cu5 Cu42 170.51(6)
Cu41 Cu5 Cu7 110.18(5)
Cu41 Cu5 Cu16 62.30(5)
Cu41 Cu5 Cu18 164.67(6)
Cu41 Cu5 Cu40 119.72(6)
Cu41 Cu5 Cu42 57.02(4)
Cu42 Cu5 Cu7 114.30(5)
Cu42 Cu5 Cu18 125.01(5)
O1 Cu5 Cu7 35.57(18)
O1 Cu5 Cu16 42.37(18)
O1 Cu5 Cu18 62.74(18)
O1 Cu5 Cu29 111.68(18)
O1 Cu5 Cu40 91.14(19)
O1 Cu5 Cu41 104.63(18)
O1 Cu5 Cu42 81.65(18)
O1 Cu5 O12 95.4(2)
O12 Cu5 Cu7 106.52(17)
O12 Cu5 Cu16 126.85(18)
O12 Cu5 Cu18 54.16(17)
O12 Cu5 Cu29 143.45(19)
O12 Cu5 Cu40 94.11(18)
O12 Cu5 Cu41 139.59(18)
O12 Cu5 Cu42 92.70(18)
C157 Cu6 Cu8 137.3(3)
C157 Cu6 Cu9 99.4(3)
C157 Cu6 Cu11 132.1(3)
C157 Cu6 Cu15 48.3(3)
C157 Cu6 Cu25 60.2(3)
C157 Cu6 Cu44 70.8(3)
C157 Cu6 O3 169.7(4)
C157 Cu6 O5 97.0(4)
Cu9 Cu6 Cu8 118.16(5)
Cu9 Cu6 Cu11 61.28(4)
Cu9 Cu6 Cu15 114.08(5)
Cu11 Cu6 Cu8 62.05(4)
Cu15 Cu6 Cu8 121.45(5)
Cu15 Cu6 Cu11 175.16(6)
Cu25 Cu6 Cu8 85.07(5)
Cu25 Cu6 Cu9 114.18(6)
Cu25 Cu6 Cu11 86.93(5)
Cu25 Cu6 Cu15 96.59(5)
Cu25 Cu6 Cu44 58.35(5)
Cu44 Cu6 Cu8 113.19(6)
Cu44 Cu6 Cu9 55.88(5)
Cu44 Cu6 Cu11 62.20(5)
Cu44 Cu6 Cu15 116.95(6)
O3 Cu6 Cu8 38.84(19)
O3 Cu6 Cu9 80.66(19)
O3 Cu6 Cu11 39.22(19)
O3 Cu6 Cu15 140.98(19)
O3 Cu6 Cu25 110.29(19)
O3 Cu6 Cu44 101.36(19)
O3 Cu6 O5 92.9(2)
O5 Cu6 Cu8 92.37(16)
O5 Cu6 Cu9 104.85(16)
O5 Cu6 Cu11 129.21(16)
O5 Cu6 Cu15 49.22(16)
O5 Cu6 Cu25 136.93(16)
O5 Cu6 Cu44 152.87(16)
C85 Cu7 Cu5 136.8(3)
C85 Cu7 Cu16 135.6(3)
C85 Cu7 Cu18 115.0(3)
C85 Cu7 Cu22 58.7(3)
C85 Cu7 Cu26 55.9(3)
C85 Cu7 Cu28 57.1(3)
C85 Cu7 Cu40 84.1(3)
C85 Cu7 Cu45 99.6(3)
Cu16 Cu7 Cu5 55.89(4)
Cu18 Cu7 Cu5 62.33(4)
Cu18 Cu7 Cu16 107.25(5)
Cu18 Cu7 Cu26 169.33(6)
Cu18 Cu7 Cu28 117.55(5)
Cu18 Cu7 Cu40 58.10(5)
Cu18 Cu7 Cu45 63.01(4)
Cu22 Cu7 Cu5 85.42(5)
Cu22 Cu7 Cu16 87.92(5)
Cu22 Cu7 Cu18 122.03(6)
Cu22 Cu7 Cu26 59.99(5)
Cu22 Cu7 Cu28 104.77(5)
Cu22 Cu7 Cu40 63.97(5)
Cu22 Cu7 Cu45 158.18(6)
Cu26 Cu7 Cu5 127.76(5)
Cu26 Cu7 Cu16 83.02(5)
Cu26 Cu7 Cu28 53.80(4)
Cu26 Cu7 Cu40 122.24(6)
Cu26 Cu7 Cu45 110.99(5)
Cu28 Cu7 Cu5 165.84(6)
Cu28 Cu7 Cu16 113.79(5)
Cu28 Cu7 Cu45 59.15(4)
Cu40 Cu7 Cu5 57.17(4)
Cu40 Cu7 Cu16 108.22(5)
Cu40 Cu7 Cu28 136.10(6)
Cu40 Cu7 Cu45 115.76(6)
Cu45 Cu7 Cu5 113.30(5)
Cu45 Cu7 Cu16 111.54(5)
O1 Cu7 C85 170.9(4)
O1 Cu7 Cu5 36.50(18)
O1 Cu7 Cu16 38.55(18)
O1 Cu7 Cu18 69.04(18)
O1 Cu7 Cu22 112.24(19)
O1 Cu7 Cu26 120.83(19)
O1 Cu7 Cu28 129.35(19)
O1 Cu7 Cu40 91.92(18)
O1 Cu7 Cu45 89.51(19)
C37 Cu8 Cu6 140.6(3)
C37 Cu8 Cu10 103.0(3)
C37 Cu8 Cu11 124.5(3)
C37 Cu8 Cu20 57.2(3)
C37 Cu8 Cu31 66.1(3)
C37 Cu8 Cu38 48.2(3)
C37 Cu8 Cu46 101.5(3)
C37 Cu8 O6 96.3(4)
Cu6 Cu8 Cu11 58.65(4)
Cu10 Cu8 Cu6 110.83(5)
Cu10 Cu8 Cu11 64.56(4)
Cu10 Cu8 Cu38 62.71(5)
Cu10 Cu8 Cu46 59.90(4)
Cu20 Cu8 Cu6 86.86(5)
Cu20 Cu8 Cu10 123.29(6)
Cu20 Cu8 Cu11 84.03(5)
Cu20 Cu8 Cu31 60.49(5)
Cu20 Cu8 Cu38 101.87(6)
Cu20 Cu8 Cu46 158.49(6)
Cu31 Cu8 Cu6 112.34(5)
Cu31 Cu8 Cu10 62.98(5)
Cu31 Cu8 Cu11 60.32(4)
Cu31 Cu8 Cu38 71.08(5)
Cu31 Cu8 Cu46 116.11(5)
Cu38 Cu8 Cu6 171.04(6)
Cu38 Cu8 Cu11 119.72(5)
Cu38 Cu8 Cu46 59.21(4)
Cu46 Cu8 Cu6 112.56(5)
Cu46 Cu8 Cu11 113.50(5)
O3 Cu8 C37 161.2(4)
O3 Cu8 Cu6 38.74(18)
O3 Cu8 Cu10 72.12(19)
O3 Cu8 Cu11 36.77(18)
O3 Cu8 Cu20 109.60(19)
O3 Cu8 Cu31 96.20(19)
O3 Cu8 Cu38 134.07(19)
O3 Cu8 Cu46 91.76(19)
O3 Cu8 O6 100.0(2)
O6 Cu8 Cu6 75.13(16)
O6 Cu8 Cu10 133.08(16)
O6 Cu8 Cu11 132.90(16)
O6 Cu8 Cu20 103.17(16)
O6 Cu8 Cu31 160.31(17)
O6 Cu8 Cu38 104.45(16)
O6 Cu8 Cu46 74.61(15)
C25 Cu9 Cu2 49.4(3)
C25 Cu9 Cu6 111.3(3)
C25 Cu9 Cu11 92.9(3)
C25 Cu9 Cu44 50.8(3)
C25 Cu9 Cu45 140.7(3)
C25 Cu9 Cu2A 49.9(6)
Cu2 Cu9 Cu6 119.68(6)
Cu2 Cu9 Cu11 62.50(5)
Cu2 Cu9 Cu45 168.62(6)
Cu6 Cu9 Cu11 63.09(4)
Cu6 Cu9 Cu45 65.02(4)
Cu6 Cu9 Cu2A 141.8(4)
Cu11 Cu9 Cu45 115.70(5)
Cu44 Cu9 Cu2 73.61(6)
Cu44 Cu9 Cu6 60.99(5)
Cu44 Cu9 Cu11 64.48(5)
Cu44 Cu9 Cu45 116.44(6)
Cu44 Cu9 Cu2A 89.4(4)
Cu2A Cu9 Cu11 83.2(5)
Cu2A Cu9 Cu45 152.3(4)
O2 Cu9 C25 170.8(4)
O2 Cu9 Cu2 131.8(2)
O2 Cu9 Cu6 76.53(19)
O2 Cu9 Cu11 95.13(19)
O2 Cu9 Cu44 137.4(2)
O2 Cu9 Cu45 37.22(19)
O2 Cu9 Cu2A 126.7(5)
C97 Cu10 Cu8 103.1(3)
C97 Cu10 Cu17 56.6(3)
C97 Cu10 Cu31 49.2(3)
C97 Cu10 Cu35 49.5(3)
C97 Cu10 Cu38 73.7(3)
C97 Cu10 Cu42 131.3(3)
C97 Cu10 Cu46 131.4(3)
C97 Cu10 O4 167.3(4)
C97 Cu10 O9 96.9(4)
Cu8 Cu10 Cu31 57.84(4)
Cu8 Cu10 Cu35 116.83(6)
Cu8 Cu10 Cu38 58.90(4)
Cu8 Cu10 Cu42 120.09(5)
Cu8 Cu10 Cu46 63.46(4)
Cu17 Cu10 Cu8 117.29(6)
Cu17 Cu10 Cu31 95.77(6)
Cu17 Cu10 Cu35 93.61(5)
Cu17 Cu10 Cu38 58.45(5)
Cu17 Cu10 Cu42 82.69(5)
Cu17 Cu10 Cu46 86.96(5)
Cu31 Cu10 Cu38 67.60(5)
Cu31 Cu10 Cu42 176.48(6)
Cu35 Cu10 Cu31 65.92(5)
Cu35 Cu10 Cu38 121.69(6)
Cu35 Cu10 Cu42 117.26(5)
Cu35 Cu10 Cu46 179.09(6)
Cu38 Cu10 Cu42 108.95(5)
Cu46 Cu10 Cu31 114.74(5)
Cu46 Cu10 Cu38 59.23(4)
Cu46 Cu10 Cu42 62.09(4)
O4 Cu10 Cu8 83.84(19)
O4 Cu10 Cu17 110.83(19)
O4 Cu10 Cu31 140.67(19)
O4 Cu10 Cu35 136.6(2)
O4 Cu10 Cu38 101.7(2)
O4 Cu10 Cu42 38.22(19)
O4 Cu10 Cu46 42.52(19)
O4 Cu10 O9 90.4(3)
O9 Cu10 Cu8 110.24(17)
O9 Cu10 Cu17 129.21(17)
O9 Cu10 Cu31 94.63(17)
O9 Cu10 Cu35 47.47(17)
O9 Cu10 Cu38 162.05(18)
O9 Cu10 Cu42 88.78(17)
O9 Cu10 Cu46 131.65(17)
C31 Cu11 Cu2 54.2(3)
C31 Cu11 Cu6 129.5(3)
C31 Cu11 Cu8 135.4(3)
C31 Cu11 Cu9 104.5(3)
C31 Cu11 Cu31 87.1(3)
C31 Cu11 Cu36 54.3(3)
C31 Cu11 Cu44 76.7(3)
C31 Cu11 CU97 49.0(5)
C31 Cu11 O3 165.8(4)
C31 Cu11 O9 102.6(3)
Cu2 Cu11 Cu6 106.71(5)
Cu2 Cu11 Cu8 165.79(6)
Cu6 Cu11 Cu8 59.30(4)
Cu9 Cu11 Cu2 55.61(4)
Cu9 Cu11 Cu6 55.63(4)
Cu9 Cu11 Cu8 110.52(5)
Cu9 Cu11 Cu44 51.65(4)
Cu31 Cu11 Cu2 139.81(6)
Cu31 Cu11 Cu6 106.75(5)
Cu31 Cu11 Cu8 53.35(4)
Cu31 Cu11 Cu9 162.38(6)
Cu31 Cu11 Cu44 120.80(6)
Cu36 Cu11 Cu2 93.98(6)
Cu36 Cu11 Cu6 86.40(5)
Cu36 Cu11 Cu8 87.90(5)
Cu36 Cu11 Cu9 109.15(5)
Cu36 Cu11 Cu31 66.68(5)
Cu36 Cu11 Cu44 57.55(5)
Cu36 Cu11 CU97 96.8(4)
Cu44 Cu11 Cu2 65.31(5)
Cu44 Cu11 Cu6 54.30(5)
Cu44 Cu11 Cu8 104.44(5)
CU97 Cu11 Cu6 171.6(4)
CU97 Cu11 Cu8 128.4(3)
CU97 Cu11 Cu9 116.0(4)
CU97 Cu11 Cu31 81.6(4)
CU97 Cu11 Cu44 121.3(3)
O3 Cu11 Cu2 130.8(2)
O3 Cu11 Cu6 39.21(19)
O3 Cu11 Cu8 36.85(19)
O3 Cu11 Cu9 76.12(19)
O3 Cu11 Cu31 89.38(19)
O3 Cu11 Cu36 111.72(19)
O3 Cu11 Cu44 93.45(19)
O3 Cu11 CU97 143.8(4)
O3 Cu11 O9 91.2(2)
O9 Cu11 Cu2 87.54(17)
O9 Cu11 Cu6 124.55(17)
O9 Cu11 Cu8 98.51(16)
O9 Cu11 Cu9 98.73(17)
O9 Cu11 Cu31 91.43(16)
O9 Cu11 Cu36 147.15(17)
O9 Cu11 Cu44 147.43(17)
O9 Cu11 CU97 54.3(4)
C103 Cu12 Cu46 37.0(3)
C103 Cu12 O6 110.5(3)
C104 Cu12 C103 36.6(4)
C104 Cu12 Cu46 73.4(3)
C104 Cu12 O6 146.9(3)
O6 Cu12 Cu46 73.56(17)
O17 Cu12 C103 149.6(4)
O17 Cu12 C104 113.0(4)
O17 Cu12 Cu46 172.4(2)
O17 Cu12 O6 99.8(3)
C13 Cu13 C14 35.2(4)
C13 Cu13 Cu34 140.2(3)
C13 Cu13 O6 110.9(3)
C14 Cu13 Cu34 121.3(3)
C14 Cu13 O6 146.1(4)
O6 Cu13 Cu34 83.49(18)
O16 Cu13 C13 150.5(4)
O16 Cu13 C14 115.3(4)
O16 Cu13 Cu34 40.4(2)
O16 Cu13 O6 98.6(3)
C43 Cu14 C103 111.2(4)
C43 Cu14 Cu17 49.7(3)
C43 Cu14 Cu19 99.5(3)
C43 Cu14 Cu33 155.9(3)
C43 Cu14 Cu38 50.3(3)
C43 Cu14 Cu46 114.7(3)
C49 Cu14 C43 127.3(5)
C49 Cu14 C103 119.5(4)
C49 Cu14 Cu17 106.7(3)
C49 Cu14 Cu19 50.9(3)
C49 Cu14 Cu33 45.9(3)
C49 Cu14 Cu38 165.5(3)
C49 Cu14 Cu46 110.3(3)
C103 Cu14 Cu17 123.4(3)
C103 Cu14 Cu19 136.9(3)
C103 Cu14 Cu33 85.9(3)
C103 Cu14 Cu38 69.0(3)
C103 Cu14 Cu46 46.4(3)
Cu17 Cu14 Cu33 106.92(6)
Cu19 Cu14 Cu17 58.25(5)
Cu19 Cu14 Cu33 57.52(5)
Cu38 Cu14 Cu17 60.05(5)
Cu38 Cu14 Cu19 114.65(6)
Cu38 Cu14 Cu33 128.69(6)
Cu46 Cu14 Cu17 89.27(5)
Cu46 Cu14 Cu19 93.76(5)
Cu46 Cu14 Cu33 64.43(5)
Cu46 Cu14 Cu38 65.97(5)
C1 Cu15 C157 147.6(4)
C1 Cu15 C158 116.7(4)
C1 Cu15 Cu6 162.9(3)
C1 Cu15 Cu23 50.2(3)
C1 Cu15 Cu34 46.9(3)
C1 Cu15 O5 115.9(4)
C157 Cu15 C158 34.3(4)
C157 Cu15 Cu6 42.1(3)
C157 Cu15 Cu23 141.4(3)
C157 Cu15 Cu34 130.4(3)
C157 Cu15 O5 95.2(3)
C158 Cu15 Cu6 76.0(3)
C158 Cu15 Cu23 117.7(3)
C158 Cu15 Cu34 130.3(3)
C158 Cu15 O5 127.3(3)
Cu23 Cu15 Cu6 136.31(6)
Cu23 Cu15 Cu34 87.13(5)
Cu34 Cu15 Cu6 116.34(5)
O5 Cu15 Cu6 53.57(17)
O5 Cu15 Cu23 93.32(17)
O5 Cu15 Cu34 89.54(17)
C139 Cu16 Cu5 131.0(3)
C139 Cu16 Cu7 133.4(3)
C139 Cu16 Cu21 48.6(3)
C139 Cu16 Cu30 57.0(3)
C139 Cu16 Cu33 47.3(3)
C139 Cu16 Cu41 73.4(3)
C139 Cu16 Cu42 99.7(3)
C139 Cu16 Cu46 91.4(3)
C139 Cu16 O1 167.5(4)
C139 Cu16 O8 95.2(3)
Cu5 Cu16 Cu7 63.35(4)
Cu5 Cu16 Cu33 112.15(5)
Cu5 Cu16 Cu41 58.46(4)
Cu5 Cu16 Cu46 114.11(5)
Cu7 Cu16 Cu46 125.63(5)
Cu21 Cu16 Cu5 171.54(6)
Cu21 Cu16 Cu7 110.20(5)
Cu21 Cu16 Cu33 74.04(5)
Cu21 Cu16 Cu41 122.07(6)
Cu21 Cu16 Cu42 125.09(6)
Cu21 Cu16 Cu46 73.91(4)
Cu30 Cu16 Cu5 88.53(5)
Cu30 Cu16 Cu7 83.75(5)
Cu30 Cu16 Cu21 85.21(5)
Cu30 Cu16 Cu33 94.04(5)
Cu30 Cu16 Cu41 59.07(5)
Cu30 Cu16 Cu42 116.29(6)
Cu30 Cu16 Cu46 148.22(6)
Cu33 Cu16 Cu7 174.96(6)
Cu33 Cu16 Cu41 65.81(5)
Cu33 Cu16 Cu46 57.63(4)
Cu41 Cu16 Cu7 109.23(5)
Cu41 Cu16 Cu46 112.81(5)
Cu42 Cu16 Cu5 62.96(4)
Cu42 Cu16 Cu7 121.38(5)
Cu42 Cu16 Cu33 55.66(4)
Cu42 Cu16 Cu41 57.44(4)
Cu42 Cu16 Cu46 61.97(4)
O1 Cu16 Cu5 42.20(18)
O1 Cu16 Cu7 37.41(18)
O1 Cu16 Cu21 135.86(19)
O1 Cu16 Cu30 110.55(18)
O1 Cu16 Cu33 140.79(19)
O1 Cu16 Cu41 100.63(18)
O1 Cu16 Cu42 85.65(18)
O1 Cu16 Cu46 101.08(18)
O1 Cu16 O8 93.4(2)
O8 Cu16 Cu5 133.45(16)
O8 Cu16 Cu7 90.31(16)
O8 Cu16 Cu21 49.09(16)
O8 Cu16 Cu30 128.22(16)
O8 Cu16 Cu33 94.61(16)
O8 Cu16 Cu41 160.30(16)
O8 Cu16 Cu42 110.54(16)
O8 Cu16 Cu46 50.18(16)
C43 Cu17 C97 111.5(4)
C43 Cu17 Cu10 115.8(3)
C43 Cu17 Cu14 50.2(3)
C43 Cu17 Cu19 101.6(3)
C43 Cu17 Cu38 49.4(3)
C55 Cu17 C43 130.8(4)
C55 Cu17 C97 114.5(4)
C55 Cu17 Cu10 107.9(3)
C55 Cu17 Cu14 107.5(3)
C55 Cu17 Cu19 48.7(3)
C55 Cu17 Cu38 162.5(3)
C97 Cu17 Cu10 47.2(3)
C97 Cu17 Cu14 129.1(3)
C97 Cu17 Cu19 140.1(3)
C97 Cu17 Cu38 74.8(3)
Cu10 Cu17 Cu14 93.67(5)
Cu10 Cu17 Cu19 98.68(6)
Cu10 Cu17 Cu38 66.66(5)
Cu19 Cu17 Cu14 60.23(5)
Cu19 Cu17 Cu38 114.51(6)
Cu38 Cu17 Cu14 57.91(5)
C79 Cu18 Cu1 153.8(3)
C79 Cu18 Cu5 91.3(4)
C79 Cu18 Cu7 105.9(3)
C79 Cu18 Cu32 50.2(3)
C79 Cu18 Cu40 47.1(4)
C79 Cu18 Cu45 137.9(3)
Cu5 Cu18 Cu1 63.27(4)
Cu7 Cu18 Cu1 69.56(4)
Cu7 Cu18 Cu5 63.14(4)
Cu7 Cu18 Cu45 60.10(4)
Cu32 Cu18 Cu1 113.93(5)
Cu32 Cu18 Cu5 78.37(5)
Cu32 Cu18 Cu7 135.02(6)
Cu32 Cu18 Cu40 79.16(5)
Cu32 Cu18 Cu45 164.27(6)
Cu40 Cu18 Cu1 115.44(6)
Cu40 Cu18 Cu5 58.35(5)
Cu40 Cu18 Cu7 61.59(5)
Cu40 Cu18 Cu45 116.26(6)
Cu45 Cu18 Cu1 63.68(4)
Cu45 Cu18 Cu5 111.65(5)
O2 Cu18 C79 167.1(4)
O2 Cu18 Cu1 37.69(18)
O2 Cu18 Cu5 100.89(18)
O2 Cu18 Cu7 83.65(18)
O2 Cu18 Cu32 128.01(19)
O2 Cu18 Cu40 144.47(19)
O2 Cu18 Cu45 40.13(19)
C49 Cu19 C127 101.4(4)
C49 Cu19 Cu14 49.7(3)
C49 Cu19 Cu17 108.8(3)
C49 Cu19 Cu33 48.9(3)
C49 Cu19 Cu42 109.4(3)
C55 Cu19 C49 145.7(5)
C55 Cu19 C127 112.4(4)
C55 Cu19 Cu14 110.3(4)
C55 Cu19 Cu17 50.3(4)
C55 Cu19 Cu33 157.0(3)
C55 Cu19 Cu42 98.5(3)
C127 Cu19 Cu14 124.6(3)
C127 Cu19 Cu17 133.9(3)
C127 Cu19 Cu33 62.8(3)
C127 Cu19 Cu42 46.5(3)
Cu17 Cu19 Cu14 61.53(5)
Cu17 Cu19 Cu33 114.98(6)
Cu33 Cu19 Cu14 63.95(5)
Cu42 Cu19 Cu14 94.04(5)
Cu42 Cu19 Cu17 90.14(5)
Cu42 Cu19 Cu33 61.25(5)
C13 Cu20 C37 107.7(4)
C13 Cu20 C91 150.5(5)
C13 Cu20 C92 124.5(4)
C13 Cu20 Cu8 96.4(3)
C13 Cu20 Cu25 50.8(3)
C13 Cu20 Cu31 156.8(3)
C13 Cu20 Cu36 109.3(3)
C37 Cu20 C92 120.8(4)
C37 Cu20 Cu8 46.3(2)
C37 Cu20 Cu25 133.3(3)
C37 Cu20 Cu31 63.2(3)
C37 Cu20 Cu36 130.4(3)
C91 Cu20 C37 101.4(4)
C91 Cu20 C92 29.0(5)
C91 Cu20 Cu8 107.2(3)
C91 Cu20 Cu25 110.3(3)
C91 Cu20 Cu31 46.8(3)
C91 Cu20 Cu36 51.2(3)
C92 Cu20 Cu8 136.1(3)
C92 Cu20 Cu25 102.6(4)
C92 Cu20 Cu31 75.5(3)
C92 Cu20 Cu36 57.1(4)
Cu8 Cu20 Cu25 90.89(5)
Cu8 Cu20 Cu31 61.46(5)
Cu8 Cu20 Cu36 97.58(6)
Cu25 Cu20 Cu31 118.15(6)
Cu25 Cu20 Cu36 60.07(5)
Cu31 Cu20 Cu36 69.78(5)
C109 Cu21 C139 151.6(4)
C109 Cu21 C140 123.6(4)
C109 Cu21 Cu16 157.0(3)
C109 Cu21 Cu39 49.1(3)
C109 Cu21 O8 111.4(3)
C139 Cu21 C140 32.4(4)
C139 Cu21 Cu16 43.5(3)
C139 Cu21 Cu39 133.5(3)
C139 Cu21 O8 96.4(3)
C140 Cu21 Cu16 75.4(3)
C140 Cu21 Cu39 142.7(3)
Cu39 Cu21 Cu16 108.03(6)
O8 Cu21 C140 123.8(3)
O8 Cu21 Cu16 55.38(17)
O8 Cu21 Cu39 82.84(17)
C7 Cu22 C85 112.2(5)
C7 Cu22 C115 142.2(5)
C7 Cu22 Cu7 107.1(4)
C7 Cu22 Cu26 167.7(4)
C7 Cu22 Cu29 49.6(3)
C7 Cu22 Cu30 110.3(4)
C7 Cu22 Cu40 45.1(4)
C85 Cu22 Cu7 45.9(3)
C85 Cu22 Cu26 55.6(3)
C85 Cu22 Cu29 133.9(3)
C85 Cu22 Cu30 126.7(3)
C85 Cu22 Cu40 77.3(3)
C115 Cu22 C85 104.4(4)
C115 Cu22 Cu7 105.1(3)
C115 Cu22 Cu26 50.0(3)
C115 Cu22 Cu29 108.9(3)
C115 Cu22 Cu30 49.3(3)
C115 Cu22 Cu40 161.2(3)
Cu7 Cu22 Cu26 64.16(5)
Cu7 Cu22 Cu29 94.34(6)
Cu7 Cu22 Cu30 91.56(6)
Cu7 Cu22 Cu40 62.28(5)
Cu26 Cu22 Cu40 124.63(6)
Cu29 Cu22 Cu26 136.49(6)
Cu29 Cu22 Cu30 62.80(5)
Cu29 Cu22 Cu40 61.17(5)
Cu30 Cu22 Cu26 79.60(5)
Cu30 Cu22 Cu40 114.44(6)
C1 Cu23 Cu15 51.4(3)
C1 Cu23 Cu28 125.9(3)
C1 Cu23 O19 110.0(4)
C151 Cu23 C1 142.7(4)
C151 Cu23 Cu15 91.9(3)
C151 Cu23 Cu28 48.2(3)
C151 Cu23 O19 103.7(4)
Cu15 Cu23 Cu28 103.24(6)
O19 Cu23 Cu15 142.6(3)
O19 Cu23 Cu28 112.6(3)
C55 Cu24 C56 35.6(4)
C55 Cu24 Cu4 132.7(3)
C55 Cu24 O11 112.2(4)
C55 Cu24 O13 149.8(4)
C56 Cu24 Cu4 119.8(3)
C56 Cu24 O11 147.7(4)
C56 Cu24 O13 115.2(4)
O11 Cu24 Cu4 83.61(18)
O13 Cu24 Cu4 41.1(3)
O13 Cu24 O11 97.1(3)
C13 Cu25 C157 114.5(4)
C13 Cu25 Cu6 103.7(3)
C13 Cu25 Cu20 47.1(3)
C13 Cu25 Cu36 106.8(3)
C13 Cu25 Cu44 161.2(3)
C19 Cu25 C13 134.7(4)
C19 Cu25 C157 109.0(4)
C19 Cu25 Cu6 115.5(3)
C19 Cu25 Cu20 104.1(3)
C19 Cu25 Cu36 49.2(3)
C19 Cu25 Cu44 51.5(3)
C157 Cu25 Cu6 46.3(3)
C157 Cu25 Cu20 138.6(3)
C157 Cu25 Cu36 128.8(3)
C157 Cu25 Cu44 69.0(3)
Cu6 Cu25 Cu20 96.86(6)
Cu6 Cu25 Cu36 96.31(6)
Cu6 Cu25 Cu44 64.51(5)
Cu20 Cu25 Cu36 61.21(5)
Cu44 Cu25 Cu20 117.26(7)
Cu44 Cu25 Cu36 62.42(6)
C85 Cu26 Cu7 42.5(3)
C85 Cu26 Cu22 53.1(3)
C85 Cu26 Cu28 59.2(3)
C85 Cu26 Cu39 139.7(3)
C115 Cu26 C85 100.3(4)
C115 Cu26 C116 32.2(4)
C115 Cu26 Cu7 96.3(3)
C115 Cu26 Cu22 48.3(3)
C115 Cu26 Cu28 158.4(3)
C115 Cu26 Cu39 115.1(3)
C116 Cu26 C85 120.0(4)
C116 Cu26 Cu7 128.3(3)
C116 Cu26 Cu22 75.9(3)
C116 Cu26 Cu28 162.7(3)
C116 Cu26 Cu39 100.3(3)
C145 Cu26 C85 106.5(4)
C145 Cu26 C115 150.6(4)
C145 Cu26 C116 119.9(4)
C145 Cu26 Cu7 111.6(3)
C145 Cu26 Cu22 159.5(3)
C145 Cu26 Cu28 50.8(3)
C145 Cu26 Cu39 46.6(3)
Cu22 Cu26 Cu7 55.85(4)
Cu22 Cu26 Cu39 149.31(7)
Cu28 Cu26 Cu7 64.45(5)
Cu28 Cu26 Cu22 110.24(6)
Cu28 Cu26 Cu39 82.60(6)
Cu39 Cu26 Cu7 111.62(6)
C109 Cu27 C110 35.6(4)
C109 Cu27 Cu39 48.3(3)
C109 Cu27 O7 105.6(3)
C110 Cu27 Cu39 74.3(3)
C110 Cu27 O7 138.7(4)
O7 Cu27 Cu39 64.97(18)
O18 Cu27 C109 159.4(4)
O18 Cu27 C110 124.9(4)
O18 Cu27 Cu39 148.5(3)
O18 Cu27 O7 94.9(3)
C85 Cu28 Cu7 41.3(2)
C85 Cu28 Cu23 150.0(3)
C85 Cu28 Cu26 55.9(3)
C85 Cu28 Cu45 89.3(2)
C145 Cu28 C85 102.5(4)
C145 Cu28 Cu7 108.3(3)
C145 Cu28 Cu23 103.9(3)
C145 Cu28 Cu26 50.0(3)
C145 Cu28 Cu45 145.1(3)
C151 Cu28 C85 103.0(4)
C151 Cu28 C145 152.3(5)
C151 Cu28 Cu7 98.0(3)
C151 Cu28 Cu23 48.8(3)
C151 Cu28 Cu26 157.6(3)
C151 Cu28 Cu45 45.6(3)
Cu23 Cu28 Cu7 137.51(6)
Cu23 Cu28 Cu45 76.94(5)
Cu26 Cu28 Cu7 61.75(5)
Cu26 Cu28 Cu23 153.34(7)
Cu26 Cu28 Cu45 120.18(6)
Cu45 Cu28 Cu7 60.79(4)
C7 Cu29 C121 130.8(5)
C7 Cu29 C133 118.5(4)
C7 Cu29 Cu5 109.0(4)
C7 Cu29 Cu22 49.4(4)
C7 Cu29 Cu30 106.0(3)
C7 Cu29 Cu40 46.5(4)
C7 Cu29 Cu41 165.3(4)
C121 Cu29 C133 109.2(4)
C121 Cu29 Cu5 112.5(3)
C121 Cu29 Cu22 101.0(3)
C121 Cu29 Cu30 49.4(3)
C121 Cu29 Cu40 162.5(3)
C121 Cu29 Cu41 48.1(3)
C133 Cu29 Cu5 45.8(3)
C133 Cu29 Cu22 137.5(3)
C133 Cu29 Cu30 124.7(3)
C133 Cu29 Cu40 80.4(3)
C133 Cu29 Cu41 68.8(3)
Cu5 Cu29 Cu22 95.34(6)
Cu5 Cu29 Cu30 90.95(5)
Cu5 Cu29 Cu40 63.25(5)
Cu5 Cu29 Cu41 65.91(5)
Cu22 Cu29 Cu30 58.61(5)
Cu22 Cu29 Cu40 63.73(5)
Cu30 Cu29 Cu40 113.11(6)
Cu41 Cu29 Cu22 116.29(6)
Cu41 Cu29 Cu30 61.43(5)
Cu41 Cu29 Cu40 128.78(6)
C115 Cu30 C121 128.1(4)
C115 Cu30 C139 120.0(4)
C115 Cu30 Cu16 113.0(3)
C115 Cu30 Cu22 49.9(3)
C115 Cu30 Cu29 105.4(3)
C115 Cu30 Cu41 161.8(3)
C121 Cu30 C139 109.3(4)
C121 Cu30 Cu16 112.3(3)
C121 Cu30 Cu22 101.5(3)
C121 Cu30 Cu29 49.9(3)
C121 Cu30 Cu41 46.0(3)
C139 Cu30 Cu16 46.0(3)
C139 Cu30 Cu22 137.9(3)
C139 Cu30 Cu29 125.8(3)
C139 Cu30 Cu41 73.8(3)
Cu16 Cu30 Cu22 96.19(6)
Cu16 Cu30 Cu29 91.26(5)
Cu16 Cu30 Cu41 66.73(5)
Cu22 Cu30 Cu29 58.60(5)
Cu22 Cu30 Cu41 112.01(6)
Cu41 Cu30 Cu29 56.85(5)
C91 Cu31 C97 153.7(4)
C91 Cu31 C98 119.5(5)
C91 Cu31 Cu8 107.9(3)
C91 Cu31 Cu10 160.7(3)
C91 Cu31 Cu11 96.7(3)
C91 Cu31 Cu20 51.0(3)
C91 Cu31 Cu35 124.2(3)
C91 Cu31 Cu36 43.9(3)
C97 Cu31 C98 34.2(4)
C97 Cu31 Cu8 98.3(3)
C97 Cu31 Cu10 42.6(3)
C97 Cu31 Cu11 95.4(3)
C97 Cu31 Cu20 153.5(3)
C97 Cu31 Cu35 43.9(3)
C97 Cu31 Cu36 142.1(3)
C98 Cu31 Cu8 132.3(3)
C98 Cu31 Cu10 75.8(3)
C98 Cu31 Cu11 110.2(3)
C98 Cu31 Cu20 163.0(3)
C98 Cu31 Cu35 46.2(3)
C98 Cu31 Cu36 130.3(3)
Cu8 Cu31 Cu10 59.18(4)
Cu8 Cu31 Cu11 66.33(4)
Cu8 Cu31 Cu35 109.57(5)
Cu8 Cu31 Cu36 87.42(5)
Cu10 Cu31 Cu11 65.56(4)
Cu10 Cu31 Cu35 56.38(4)
Cu10 Cu31 Cu36 117.81(6)
Cu11 Cu31 Cu35 63.94(5)
Cu11 Cu31 Cu36 52.80(4)
Cu20 Cu31 Cu8 58.05(5)
Cu20 Cu31 Cu10 117.07(6)
Cu20 Cu31 Cu11 86.06(5)
Cu20 Cu31 Cu35 149.59(7)
Cu20 Cu31 Cu36 55.75(5)
Cu35 Cu31 Cu36 98.84(6)
C73 Cu32 C79 148.4(5)
C73 Cu32 C80 116.8(6)
C73 Cu32 Cu3 48.6(4)
C73 Cu32 Cu18 163.4(4)
C73 Cu32 O12 111.2(4)
C79 Cu32 C80 32.3(5)
C79 Cu32 Cu3 147.6(3)
C79 Cu32 Cu18 44.8(3)
C79 Cu32 O12 99.5(3)
C80 Cu32 Cu3 133.8(6)
C80 Cu32 Cu18 73.6(4)
Cu3 Cu32 Cu18 114.88(7)
O12 Cu32 C80 131.7(5)
O12 Cu32 Cu3 83.27(19)
O12 Cu32 Cu18 61.18(18)
C49 Cu33 C127 93.0(4)
C49 Cu33 C139 152.4(4)
C49 Cu33 C140 119.7(4)
C49 Cu33 Cu14 47.4(3)
C49 Cu33 Cu16 163.7(3)
C49 Cu33 Cu19 51.7(3)
C49 Cu33 Cu42 109.6(3)
C49 Cu33 Cu46 101.1(3)
C127 Cu33 Cu14 107.3(2)
C127 Cu33 Cu16 86.7(2)
C127 Cu33 Cu19 50.3(2)
C127 Cu33 Cu42 43.3(2)
C127 Cu33 Cu46 108.2(2)
C139 Cu33 C127 106.1(4)
C139 Cu33 C140 32.8(4)
C139 Cu33 Cu14 138.0(3)
C139 Cu33 Cu16 40.9(3)
C139 Cu33 Cu19 154.3(3)
C139 Cu33 Cu42 98.0(3)
C139 Cu33 Cu46 91.8(3)
C140 Cu33 C127 122.2(4)
C140 Cu33 Cu14 130.1(3)
C140 Cu33 Cu16 73.4(3)
C140 Cu33 Cu19 162.3(3)
C140 Cu33 Cu42 130.0(3)
C140 Cu33 Cu46 109.8(3)
Cu14 Cu33 Cu16 117.33(6)
Cu14 Cu33 Cu46 53.81(4)
Cu19 Cu33 Cu14 58.54(5)
Cu19 Cu33 Cu16 118.49(6)
Cu19 Cu33 Cu42 58.61(5)
Cu19 Cu33 Cu46 87.75(5)
Cu42 Cu33 Cu14 89.35(5)
Cu42 Cu33 Cu16 60.05(4)
Cu42 Cu33 Cu46 65.90(4)
Cu46 Cu33 Cu16 63.69(4)
C1 Cu34 C2 35.0(4)
C1 Cu34 Cu13 121.3(3)
C1 Cu34 Cu15 46.4(3)
C1 Cu34 O7 108.2(3)
C2 Cu34 Cu13 130.5(3)
C2 Cu34 Cu15 77.0(3)
C2 Cu34 O7 133.3(4)
Cu15 Cu34 Cu13 78.93(5)
O7 Cu34 Cu13 89.18(17)
O7 Cu34 Cu15 90.76(17)
O16 Cu34 C1 151.0(4)
O16 Cu34 C2 130.0(4)
O16 Cu34 Cu13 40.71(19)
O16 Cu34 Cu15 118.9(2)
O16 Cu34 O7 95.5(3)
C61 Cu35 C97 151.0(4)
C61 Cu35 C98 122.7(4)
C61 Cu35 Cu47 49.8(3)
C61 Cu35 Cu4 43.4(3)
C61 Cu35 Cu10 158.0(3)
C61 Cu35 Cu31 142.9(3)
C61 Cu35 O9 108.0(4)
C97 Cu35 C98 34.0(4)
C97 Cu35 Cu47 156.8(3)
C97 Cu35 Cu4 127.9(3)
C97 Cu35 Cu10 43.4(3)
C97 Cu35 Cu31 44.5(3)
C98 Cu35 Cu47 142.7(3)
C98 Cu35 Cu4 129.9(3)
C98 Cu35 Cu10 76.2(3)
C98 Cu35 Cu31 45.4(3)
Cu47 Cu35 Cu4 73.40(8)
Cu47 Cu35 Cu10 123.01(7)
Cu47 Cu35 Cu31 113.98(8)
Cu4 Cu35 Cu31 172.30(8)
Cu10 Cu35 Cu4 116.99(7)
Cu10 Cu35 Cu31 57.69(4)
CU97 Cu35 C61 60.9(6)
CU97 Cu35 C97 141.5(7)
CU97 Cu35 C98 127.7(7)
CU97 Cu35 Cu10 118.7(5)
CU97 Cu35 Cu31 97.5(6)
CU97 Cu35 O9 75.3(5)
O9 Cu35 C97 97.8(3)
O9 Cu35 C98 129.3(3)
O9 Cu35 Cu47 71.71(19)
O9 Cu35 Cu4 87.15(19)
O9 Cu35 Cu10 54.50(18)
O9 Cu35 Cu31 93.11(19)
C19 Cu36 C31 117.1(4)
C19 Cu36 C91 136.4(5)
C19 Cu36 C92 110.9(5)
C19 Cu36 Cu11 114.2(3)
C19 Cu36 Cu20 102.0(3)
C19 Cu36 Cu25 49.5(3)
C19 Cu36 Cu31 153.9(3)
C19 Cu36 Cu44 48.6(3)
C31 Cu36 C92 126.0(4)
C31 Cu36 Cu11 45.1(3)
C31 Cu36 Cu20 128.9(3)
C31 Cu36 Cu25 127.7(3)
C31 Cu36 Cu31 78.5(3)
C31 Cu36 Cu44 78.0(3)
C91 Cu36 C31 106.2(4)
C91 Cu36 C92 29.2(4)
C91 Cu36 Cu11 99.8(3)
C91 Cu36 Cu20 49.4(3)
C91 Cu36 Cu25 107.1(3)
C91 Cu36 Cu31 39.3(3)
C91 Cu36 Cu44 156.4(3)
C92 Cu36 Cu11 129.0(3)
C92 Cu36 Cu20 57.6(3)
C92 Cu36 Cu25 101.9(3)
C92 Cu36 Cu31 68.5(3)
C92 Cu36 Cu44 156.0(3)
Cu11 Cu36 Cu20 90.35(5)
Cu11 Cu36 Cu25 90.12(5)
Cu11 Cu36 Cu31 60.52(4)
Cu11 Cu36 Cu44 66.22(5)
Cu20 Cu36 Cu31 54.46(5)
Cu25 Cu36 Cu20 58.73(5)
Cu25 Cu36 Cu31 104.44(6)
Cu25 Cu36 Cu44 56.33(5)
Cu44 Cu36 Cu20 109.62(6)
Cu44 Cu36 Cu31 123.12(6)
C133 Cu37 C134 36.1(4)
C133 Cu37 O11 108.9(3)
C133 Cu37 V2 97.0(3)
C134 Cu37 O11 144.9(3)
C134 Cu37 V2 124.2(3)
O11 Cu37 V2 33.82(17)
O15 Cu37 C133 151.8(4)
O15 Cu37 C134 115.7(4)
O15 Cu37 O11 99.2(3)
O15 Cu37 V2 105.9(3)
C37 Cu38 C38 29.1(4)
C37 Cu38 Cu8 44.7(3)
C37 Cu38 Cu10 96.1(3)
C37 Cu38 Cu14 151.7(3)
C37 Cu38 Cu17 141.3(3)
C37 Cu38 Cu46 102.4(3)
C38 Cu38 Cu8 73.6(3)
C38 Cu38 Cu10 122.9(3)
C38 Cu38 Cu14 144.8(3)
C38 Cu38 Cu17 146.9(3)
C38 Cu38 Cu46 123.8(3)
C43 Cu38 C37 148.9(4)
C43 Cu38 C38 121.2(4)
C43 Cu38 Cu8 163.8(3)
C43 Cu38 Cu10 105.6(3)
C43 Cu38 Cu14 52.4(3)
C43 Cu38 Cu17 50.9(3)
C43 Cu38 Cu46 107.7(3)
Cu8 Cu38 Cu10 58.39(4)
Cu8 Cu38 Cu46 63.59(4)
Cu14 Cu38 Cu8 120.27(6)
Cu14 Cu38 Cu10 89.16(5)
Cu14 Cu38 Cu17 62.04(5)
Cu14 Cu38 Cu46 56.71(5)
Cu17 Cu38 Cu8 113.24(6)
Cu17 Cu38 Cu10 54.89(4)
Cu17 Cu38 Cu46 85.43(5)
Cu46 Cu38 Cu10 60.02(4)
C109 Cu39 C145 169.2(4)
C109 Cu39 C146 143.8(4)
C109 Cu39 Cu21 48.7(3)
C109 Cu39 Cu26 130.4(3)
C109 Cu39 Cu27 48.8(3)
C145 Cu39 C146 32.0(4)
C145 Cu39 Cu21 133.7(3)
C145 Cu39 Cu26 45.9(3)
C145 Cu39 Cu27 138.6(3)
C146 Cu39 Cu21 164.9(3)
C146 Cu39 Cu26 74.8(3)
C146 Cu39 Cu27 115.5(3)
Cu21 Cu39 Cu26 90.19(6)
Cu21 Cu39 Cu27 79.06(6)
Cu27 Cu39 Cu26 163.23(7)
C7 Cu40 C8 32.1(7)
C7 Cu40 Cu5 99.8(3)
C7 Cu40 Cu7 98.1(3)
C7 Cu40 Cu18 157.4(3)
C7 Cu40 Cu22 44.6(3)
C7 Cu40 Cu29 46.1(3)
C8 Cu40 Cu5 129.8(7)
C8 Cu40 Cu7 118.3(6)
C8 Cu40 Cu18 163.2(6)
C8 Cu40 Cu22 67.6(7)
C8 Cu40 Cu29 75.6(7)
C79 Cu40 C7 157.8(5)
C79 Cu40 C8 127.1(8)
C79 Cu40 Cu5 96.2(3)
C79 Cu40 Cu7 102.5(3)
C79 Cu40 Cu18 44.8(3)
C79 Cu40 Cu22 153.5(3)
C79 Cu40 Cu29 143.5(3)
Cu5 Cu40 Cu7 65.55(4)
Cu5 Cu40 Cu22 84.78(5)
Cu7 Cu40 Cu22 53.75(4)
Cu18 Cu40 Cu5 66.28(5)
Cu18 Cu40 Cu7 60.31(4)
Cu18 Cu40 Cu22 114.02(6)
Cu18 Cu40 Cu29 119.70(6)
Cu29 Cu40 Cu5 54.29(5)
Cu29 Cu40 Cu7 85.27(5)
Cu29 Cu40 Cu22 55.10(5)
C121 Cu41 C127 148.5(4)
C121 Cu41 C128 118.3(4)
C121 Cu41 Cu5 108.2(3)
C121 Cu41 Cu16 103.9(3)
C121 Cu41 Cu29 53.1(3)
C121 Cu41 Cu30 50.1(3)
C121 Cu41 Cu42 162.8(3)
C127 Cu41 C128 33.1(4)
C127 Cu41 Cu5 102.9(3)
C127 Cu41 Cu16 96.1(3)
C127 Cu41 Cu29 153.7(3)
C127 Cu41 Cu30 139.0(3)
C127 Cu41 Cu42 44.4(3)
C128 Cu41 Cu5 125.7(3)
C128 Cu41 Cu16 127.3(3)
C128 Cu41 Cu29 143.6(3)
C128 Cu41 Cu30 145.7(3)
C128 Cu41 Cu42 76.9(3)
Cu5 Cu41 Cu16 59.23(4)
Cu29 Cu41 Cu5 56.49(5)
Cu29 Cu41 Cu16 86.78(5)
Cu29 Cu41 Cu30 61.73(5)
Cu29 Cu41 Cu42 120.19(6)
Cu30 Cu41 Cu5 86.13(5)
Cu30 Cu41 Cu16 54.20(4)
Cu30 Cu41 Cu42 112.89(6)
Cu42 Cu41 Cu5 63.80(4)
Cu42 Cu41 Cu16 58.89(4)
C127 Cu42 Cu5 102.3(3)
C127 Cu42 Cu10 142.2(3)
C127 Cu42 Cu16 103.9(3)
C127 Cu42 Cu19 56.1(3)
C127 Cu42 Cu33 65.2(3)
C127 Cu42 Cu41 48.5(3)
C127 Cu42 Cu46 124.1(3)
C127 Cu42 O11 93.5(3)
Cu5 Cu42 Cu10 112.09(5)
Cu5 Cu42 Cu46 112.10(5)
Cu10 Cu42 Cu46 56.05(4)
Cu16 Cu42 Cu5 59.26(4)
Cu16 Cu42 Cu10 106.82(5)
Cu16 Cu42 Cu46 63.17(4)
Cu19 Cu42 Cu5 158.22(6)
Cu19 Cu42 Cu10 88.11(5)
Cu19 Cu42 Cu16 124.26(6)
Cu19 Cu42 Cu33 60.15(5)
Cu19 Cu42 Cu41 101.58(6)
Cu19 Cu42 Cu46 85.53(5)
Cu33 Cu42 Cu5 116.44(6)
Cu33 Cu42 Cu10 109.91(5)
Cu33 Cu42 Cu16 64.29(5)
Cu33 Cu42 Cu41 71.61(5)
Cu33 Cu42 Cu46 60.40(4)
Cu41 Cu42 Cu5 59.18(5)
Cu41 Cu42 Cu10 169.14(6)
Cu41 Cu42 Cu16 63.67(5)
Cu41 Cu42 Cu46 119.25(6)
O4 Cu42 C127 162.2(4)
O4 Cu42 Cu5 87.75(19)
O4 Cu42 Cu10 38.7(2)
O4 Cu42 Cu16 68.5(2)
O4 Cu42 Cu19 113.8(2)
O4 Cu42 Cu33 97.2(2)
O4 Cu42 Cu41 131.0(2)
O4 Cu42 Cu46 38.16(19)
O4 Cu42 O11 103.3(3)
O11 Cu42 Cu5 75.45(17)
O11 Cu42 Cu10 80.82(17)
O11 Cu42 Cu16 133.80(17)
O11 Cu42 Cu19 101.07(17)
O11 Cu42 Cu33 156.83(17)
O11 Cu42 Cu41 101.84(18)
O11 Cu42 Cu46 136.29(18)
C73 Cu43 C74 36.0(5)
C73 Cu43 Cu3 48.3(4)
C73 Cu43 O10 101.4(4)
C74 Cu43 Cu3 77.7(4)
C74 Cu43 O10 136.4(4)
O10 Cu43 Cu3 59.94(19)
O14 Cu43 C73 164.3(5)
O14 Cu43 C74 128.3(5)
O14 Cu43 Cu3 142.3(4)
O14 Cu43 O10 94.0(4)
C19 Cu44 Cu6 108.6(3)
C19 Cu44 Cu9 167.5(3)
C19 Cu44 Cu11 104.4(3)
C19 Cu44 Cu25 52.0(3)
C19 Cu44 Cu36 48.7(3)
C25 Cu44 C19 140.8(4)
C25 Cu44 Cu6 110.5(3)
C25 Cu44 Cu9 47.9(3)
C25 Cu44 Cu11 90.7(3)
C25 Cu44 Cu25 166.9(3)
C25 Cu44 Cu36 127.1(3)
Cu6 Cu44 Cu11 63.50(5)
Cu6 Cu44 Cu36 91.36(6)
Cu9 Cu44 Cu6 63.13(5)
Cu9 Cu44 Cu11 63.87(5)
Cu9 Cu44 Cu36 120.04(7)
Cu25 Cu44 Cu6 57.14(5)
Cu25 Cu44 Cu9 120.22(7)
Cu25 Cu44 Cu11 87.05(6)
Cu25 Cu44 Cu36 61.26(5)
Cu36 Cu44 Cu11 56.23(5)
C151 Cu45 C152 35.4(4)
C151 Cu45 Cu7 96.1(3)
C151 Cu45 Cu9 140.9(3)
C151 Cu45 Cu18 125.5(3)
C151 Cu45 Cu28 44.1(3)
C151 Cu45 O5 102.5(3)
C152 Cu45 Cu7 108.3(3)
C152 Cu45 Cu9 108.4(3)
C152 Cu45 Cu18 103.7(3)
C152 Cu45 Cu28 75.7(3)
C152 Cu45 O5 131.9(3)
Cu7 Cu45 Cu9 114.89(5)
Cu7 Cu45 Cu18 56.89(4)
Cu18 Cu45 Cu9 63.28(4)
Cu28 Cu45 Cu7 60.06(4)
Cu28 Cu45 Cu9 174.66(6)
Cu28 Cu45 Cu18 112.78(5)
O2 Cu45 C151 162.6(4)
O2 Cu45 C152 129.6(3)
O2 Cu45 Cu7 80.26(19)
O2 Cu45 Cu9 35.36(18)
O2 Cu45 Cu18 39.00(19)
O2 Cu45 Cu28 139.32(19)
O2 Cu45 O5 94.8(2)
O5 Cu45 Cu7 94.84(17)
O5 Cu45 Cu9 98.26(17)
O5 Cu45 Cu18 124.08(17)
O5 Cu45 Cu28 80.91(17)
C103 Cu46 Cu8 99.9(3)
C103 Cu46 Cu10 127.4(3)
C103 Cu46 Cu12 40.8(3)
C103 Cu46 Cu14 55.1(3)
C103 Cu46 Cu16 126.0(3)
C103 Cu46 Cu33 88.8(3)
C103 Cu46 Cu38 67.1(3)
C103 Cu46 Cu42 137.5(3)
C103 Cu46 O4 168.9(3)
C103 Cu46 O8 99.1(3)
Cu8 Cu46 Cu12 68.89(4)
Cu8 Cu46 Cu16 121.97(5)
Cu8 Cu46 Cu42 113.74(5)
Cu10 Cu46 Cu8 56.64(4)
Cu10 Cu46 Cu12 120.71(5)
Cu10 Cu46 Cu16 104.85(5)
Cu10 Cu46 Cu33 109.17(5)
Cu10 Cu46 Cu42 61.86(4)
Cu14 Cu46 Cu8 114.50(5)
Cu14 Cu46 Cu10 89.97(5)
Cu14 Cu46 Cu12 92.61(5)
Cu14 Cu46 Cu16 120.28(5)
Cu14 Cu46 Cu33 61.77(5)
Cu14 Cu46 Cu38 57.32(5)
Cu14 Cu46 Cu42 86.65(5)
Cu16 Cu46 Cu12 123.67(5)
Cu33 Cu46 Cu8 165.81(6)
Cu33 Cu46 Cu12 123.74(5)
Cu33 Cu46 Cu16 58.69(4)
Cu33 Cu46 Cu42 53.71(4)
Cu38 Cu46 Cu8 57.20(4)
Cu38 Cu46 Cu10 60.75(4)
Cu38 Cu46 Cu12 71.65(5)
Cu38 Cu46 Cu16 164.30(6)
Cu38 Cu46 Cu33 117.74(5)
Cu38 Cu46 Cu42 109.96(5)
Cu42 Cu46 Cu12 177.34(5)
Cu42 Cu46 Cu16 54.87(4)
O4 Cu46 Cu8 78.8(2)
O4 Cu46 Cu10 42.9(2)
O4 Cu46 Cu12 144.21(19)
O4 Cu46 Cu14 115.13(19)
O4 Cu46 Cu16 62.3(2)
O4 Cu46 Cu33 90.4(2)
O4 Cu46 Cu38 103.6(2)
O4 Cu46 Cu42 37.97(19)
O4 Cu46 O8 92.0(2)
O8 Cu46 Cu8 94.63(16)
O8 Cu46 Cu10 126.47(16)
O8 Cu46 Cu12 76.13(15)
O8 Cu46 Cu14 142.76(16)
O8 Cu46 Cu16 49.52(15)
O8 Cu46 Cu33 94.96(16)
O8 Cu46 Cu38 143.08(16)
O8 Cu46 Cu42 102.97(15)
C31 CU97 C32 29.5(5)
C31 CU97 Cu11 45.3(4)
C31 CU97 O9 100.8(6)
C32 CU97 Cu11 74.9(5)
C61 CU97 C31 154.2(9)
C61 CU97 C32 125.2(8)
C61 CU97 Cu11 158.7(8)
C61 CU97 O9 104.9(8)
Cu35 CU97 C31 122.1(10)
Cu35 CU97 C32 135.1(11)
Cu35 CU97 C61 70.2(6)
Cu35 CU97 Cu11 90.6(6)
Cu35 CU97 O9 61.1(5)
O9 CU97 C32 129.9(7)
O9 CU97 Cu11 56.1(3)
C25 Cu2A Cu3 152.6(7)
C25 Cu2A Cu9 42.2(4)
C26 Cu2A C25 33.7(5)
C26 Cu2A Cu3 159.8(11)
C26 Cu2A Cu9 72.9(6)
C67 Cu2A C25 150.3(13)
C67 Cu2A C26 144.4(10)
C67 Cu2A Cu3 45.9(7)
C67 Cu2A Cu9 134.9(11)
Cu9 Cu2A Cu3 110.6(6)
C61 Cu4A C62 38.7(7)
C61 Cu4A O10 108.5(11)
C62 Cu4A O10 146.4(13)
Cu5 O1 Cu1 113.1(3)
Cu5 O1 Cu16 95.4(3)
Cu7 O1 Cu1 124.0(3)
Cu7 O1 Cu5 107.9(3)
Cu7 O1 Cu16 104.0(3)
Cu16 O1 Cu1 108.0(3)
Cu9 O2 Cu1 117.0(3)
Cu9 O2 Cu18 114.7(3)
Cu9 O2 Cu45 107.4(3)
Cu18 O2 Cu1 106.1(3)
Cu18 O2 Cu45 100.9(3)
Cu45 O2 Cu1 109.6(3)
Cu6 O3 Cu1 107.5(3)
Cu6 O3 Cu8 102.4(3)
Cu6 O3 Cu11 101.6(3)
Cu8 O3 Cu1 122.3(3)
Cu11 O3 Cu1 114.1(3)
Cu11 O3 Cu8 106.4(3)
Cu10 O4 Cu1 108.3(3)
Cu42 O4 Cu1 125.0(3)
Cu42 O4 Cu10 103.1(3)
Cu42 O4 Cu46 103.9(3)
Cu46 O4 Cu1 116.9(3)
Cu46 O4 Cu10 94.6(3)
Cu15 O5 Cu6 77.2(2)
Cu15 O5 Cu45 91.2(2)
Cu45 O5 Cu6 87.9(2)
V1 O5 Cu6 112.2(3)
V1 O5 Cu15 114.3(3)
V1 O5 Cu45 149.9(4)
Cu12 O6 Cu8 101.6(3)
Cu12 O6 Cu13 103.5(3)
Cu13 O6 Cu8 104.0(3)
V1 O6 Cu8 116.4(3)
V1 O6 Cu12 107.2(3)
V1 O6 Cu13 121.7(3)
Cu27 O7 Cu34 112.8(3)
V1 O7 Cu27 121.0(3)
V1 O7 Cu34 109.4(3)
Cu16 O8 Cu46 80.3(2)
Cu21 O8 Cu16 75.5(2)
Cu21 O8 Cu46 101.1(2)
V1 O8 Cu16 147.7(3)
V1 O8 Cu21 129.9(3)
V1 O8 Cu46 108.5(3)
Cu10 O9 Cu11 83.0(2)
Cu10 O9 CU97 112.7(5)
Cu35 O9 Cu10 78.0(2)
Cu35 O9 Cu11 89.8(2)
Cu35 O9 CU97 43.6(4)
CU97 O9 Cu11 69.6(5)
V2 O9 Cu10 115.9(3)
V2 O9 Cu11 147.5(4)
V2 O9 Cu35 118.9(3)
V2 O9 CU97 119.9(6)
Cu4 O10 Cu3 134.9(3)
Cu43 O10 Cu3 71.8(2)
Cu43 O10 Cu4 110.8(3)
Cu4A O10 Cu3 117.0(7)
Cu4A O10 Cu43 105.2(6)
V2 O10 Cu3 105.3(3)
V2 O10 Cu4 109.0(3)
V2 O10 Cu43 122.9(4)
V2 O10 Cu4A 123.7(6)
Cu24 O11 Cu37 106.6(3)
Cu24 O11 Cu42 104.0(3)
Cu37 O11 Cu42 105.9(3)
V2 O11 Cu24 122.1(3)
V2 O11 Cu37 104.4(3)
V2 O11 Cu42 112.8(3)
Cu32 O12 Cu5 109.3(3)
V2 O12 Cu5 109.5(3)
V2 O12 Cu32 129.0(3)
Cu4 O13 Cu24 95.8(3)
P1 O13 Cu4 118.9(5)
P1 O13 Cu24 121.6(5)
P1 O14 Cu43 124.2(6)
P1 O15 Cu37 130.7(7)
Cu34 O16 Cu13 98.9(3)
P2 O16 Cu13 117.8(4)
P2 O16 Cu34 120.5(4)
P2 O17 Cu12 127.4(5)
P2 O18 Cu27 122.8(5)
C174 O20 C175 119(3)
O13 P1 C163 111.9(5)
O14 P1 C163 103.8(6)
O14 P1 O13 111.4(6)
O15 P1 C163 106.7(6)
O15 P1 O13 110.1(5)
O15 P1 O14 112.8(7)
O16 P2 C167 108.4(5)
O17 P2 C167 107.9(5)
O17 P2 O16 108.6(4)
O18 P2 C167 104.7(5)
O18 P2 O16 111.3(5)
O18 P2 O17 115.6(5)
O5 V1 O6 108.4(3)
O7 V1 O5 109.6(3)
O7 V1 O6 107.9(3)
O7 V1 O8 109.5(3)
O8 V1 O5 111.6(3)
O8 V1 O6 109.8(3)
O9 V2 Cu37 151.3(2)
O9 V2 O11 110.0(3)
O10 V2 Cu37 90.7(2)
O10 V2 O9 107.7(3)
O10 V2 O11 108.5(3)
O10 V2 O12 108.3(3)
O11 V2 Cu37 41.8(2)
O12 V2 Cu37 80.7(2)
O12 V2 O9 112.5(3)
O12 V2 O11 109.6(3)
C179 O21 C178 153(6)
O21 C178 C177 146(4)
O21 C179 C180 164(9)
C280 C179 O21 122(8)
C280 C179 C180 71(5)
C179 C180 C280 47(4)
Cl3 C172 Cl4 120.1(18)
C179 C280 C180 62(5)
C179 C280 C279 103(6)
C279 C280 C180 163(7)

loop_
_geom_bond_atom_site_label_1
_geom_bond_atom_site_label_2
_geom_bond_distance
C40 C39 1.60(3)
C41 C39 1.47(3)
C40A C39 1.38(5)
C41A C39 1.54(6)
B1 F1 1.45(3)
B1 F2 1.40(3)
B1 F3 1.31(3)
B1 F4 1.21(3)
B2 F5 1.23(3)
B2 F6 1.40(3)
B2 F7 1.37(3)
B2 F8 1.38(3)
B3 F9 1.37(2)
B3 F10 1.32(2)
B3 F11 1.38(3)
B3 F12 1.35(2)
C1 C2 1.230(15)
C1 Cu15 2.007(10)
C1 Cu23 1.975(11)
C1 Cu34 2.024(10)
C2 C3 1.506(15)
C2 Cu34 2.068(11)
C3 C4 1.43(2)
C3 C5 1.51(2)
C3 C6 1.51(2)
C7 C8 1.19(3)
C7 C8B 1.26(3)
C7 Cu22 1.989(12)
C7 Cu29 1.996(12)
C7 Cu40 2.008(12)
C8 C9 1.53(3)
C8 C8B 1.11(3)
C8 Cu40 2.23(3)
C9 C10 1.532(10)
C9 C11 1.532(10)
C9 C12 1.531(10)
C9 C8B 2.00(3)
C13 C14 1.226(15)
C13 Cu13 2.023(10)
C13 Cu20 1.926(11)
C13 Cu25 2.037(11)
C14 C15 1.494(15)
C14 Cu13 2.029(11)
C15 C16 1.53(2)
C15 C18 1.541(18)
C15 C17A 1.540(10)
C15 C17B 1.528(10)
C19 C20 1.206(15)
C19 Cu25 2.031(11)
C19 Cu36 2.024(11)
C19 Cu44 2.019(11)
C20 C21 1.484(17)
C21 C22 1.52(2)
C21 C23 1.56(3)
C21 C24 1.50(3)
C25 C26 1.221(15)
C25 Cu2 2.050(11)
C25 Cu9 1.890(10)
C25 Cu44 1.974(11)
C25 Cu2A 2.15(2)
C26 C27 1.467(16)
C26 Cu2 2.316(12)
C26 Cu2A 2.05(3)
C27 C28 1.52(3)
C27 C29 1.534(19)
C27 C30 1.53(3)
C31 C32 1.226(15)
C31 Cu47 2.420(10)
C31 Cu2 2.358(11)
C31 Cu11 1.887(10)
C31 Cu36 2.166(10)
C31 CU97 2.003(19)
C32 C33 1.458(15)
C32 CU97 2.47(2)
C33 C34 1.41(2)
C33 C35 1.72(3)
C33 C36 1.519(10)
C33 C35A 1.73(5)
C33 C36A 1.47(5)
C106 C105 1.51(3)
C107 C105 1.53(3)
C108 C105 1.55(2)
C37 C38 1.191(14)
C37 Cu8 1.907(10)
C37 Cu20 2.216(11)
C37 Cu38 2.021(11)
C38 C39 1.494(16)
C38 Cu38 2.436(12)
C39 C42 1.45(2)
C43 C44 1.201(14)
C43 Cu14 2.073(11)
C43 Cu17 2.058(10)
C43 Cu38 2.013(10)
C44 C45 1.477(14)
C45 C46 1.500(17)
C45 C47 1.509(18)
C45 C48 1.537(19)
C49 C50 1.204(16)
C49 Cu14 2.037(11)
C49 Cu19 2.072(11)
C49 Cu33 1.989(12)
C50 C51 1.499(18)
C51 C52 1.48(2)
C51 C54 1.53(3)
C51 C53A 1.54(5)
C51 C53B 1.59(6)
C55 C56 1.249(16)
C55 Cu17 2.001(12)
C55 Cu19 1.954(11)
C55 Cu24 2.027(11)
C56 C57 1.475(16)
C56 Cu24 2.054(11)
C57 C58 1.52(2)
C57 C59 1.538(18)
C57 C60 1.532(18)
C61 C62 1.234(15)
C61 Cu47 1.968(11)
C61 Cu4 2.026(12)
C61 Cu35 2.036(11)
C61 CU97 1.890(18)
C61 Cu4A 1.86(3)
C62 C63 1.499(15)
C62 Cu4 2.042(12)
C62 Cu4A 1.87(2)
C63 C64 1.49(2)
C63 C65 1.48(2)
C63 C66 1.49(2)
C67 C68 1.235(18)
C67 Cu47 2.041(14)
C67 Cu2 1.953(13)
C67 Cu3 2.057(13)
C67 Cu2A 1.81(2)
C68 C69 1.49(2)
C68 Cu3 2.139(15)
C69 C70 1.51(3)
C69 C71 1.53(3)
C69 C72 1.54(2)
C73 C74 1.232(17)
C73 Cu3 1.998(14)
C73 Cu32 1.979(11)
C73 Cu43 1.971(11)
C74 C75 1.519(17)
C74 Cu43 2.014(12)
C75 C76 1.49(4)
C75 C77 1.45(2)
C75 C78 1.52(3)
C75 C76B 1.58(4)
C79 C80 1.187(19)
C79 Cu18 1.899(11)
C79 Cu32 2.070(11)
C79 Cu40 1.973(12)
C80 C81 1.59(3)
C80 Cu32 2.182(16)
C81 C84 1.533(7)
C81 C82A 1.526(10)
C81 C83A 1.533(10)
C81 C82B 1.536(10)
C81 C83B 1.530(10)
C85 C86 1.194(16)
C85 Cu7 1.887(10)
C85 Cu22 2.244(11)
C85 Cu26 2.315(10)
C85 Cu28 2.403(11)
C86 C87 1.55(2)
C86 C87A 1.50(3)
C87 C89 1.55(2)
C87 C90 1.55(3)
C88 C87A 1.38(3)
C91 C92 1.207(17)
C91 Cu20 2.061(11)
C91 Cu31 1.935(12)
C91 Cu36 2.118(11)
C92 C93 1.49(2)
C92 Cu20 2.481(13)
C92 Cu36 2.469(15)
C93 C94 1.39(3)
C93 C95 1.63(3)
C93 C96 1.47(3)
C93 C94A 1.80(5)
C97 C98 1.253(15)
C97 Cu10 1.892(10)
C97 Cu17 2.152(11)
C97 Cu31 2.114(10)
C97 Cu35 2.094(11)
C98 C99 1.486(15)
C98 Cu31 2.149(11)
C98 Cu35 2.180(12)
C99 C100 1.521(18)
C99 C101 1.51(2)
C99 C102 1.517(17)
C103 C104 1.270(14)
C103 Cu12 2.031(9)
C103 Cu14 2.120(9)
C103 Cu46 1.871(10)
C104 C105 1.461(15)
C104 Cu12 2.013(10)
C105 C206 1.64(5)
C105 C207 1.47(5)
C105 C208 1.36(4)
C109 C110 1.228(15)
C109 Cu21 1.965(11)
C109 Cu27 1.993(11)
C109 Cu39 1.977(11)
C110 C111 1.518(14)
C110 Cu27 2.024(12)
C111 C112 1.49(2)
C111 C113 1.50(2)
C111 C114 1.52(2)
C115 C116 1.212(15)
C115 Cu22 2.006(11)
C115 Cu26 2.059(12)
C115 Cu30 1.989(12)
C116 C117 1.513(14)
C116 Cu26 2.260(10)
C117 C118 1.508(17)
C117 C119 1.527(18)
C117 C120 1.533(17)
C121 C122 1.170(17)
C121 Cu29 2.091(11)
C121 Cu30 2.076(10)
C121 Cu41 1.945(11)
C122 C123 1.50(3)
C123 C124 1.71(4)
C123 C125 1.49(3)
C123 C126 1.40(3)
C127 C128 1.225(15)
C127 Cu19 2.173(10)
C127 Cu33 2.511(10)
C127 Cu41 2.033(10)
C127 Cu42 1.898(11)
C128 C129 1.491(14)
C128 Cu41 2.220(11)
C129 C130 1.50(2)
C129 C131 1.48(2)
C129 C132 1.53(2)
C133 C134 1.250(14)
C133 Cu5 1.859(10)
C133 Cu29 2.158(10)
C133 Cu37 1.991(10)
C134 C135 1.505(14)
C134 Cu37 2.036(10)
C135 C136 1.510(19)
C135 C137 1.524(17)
C135 C138 1.52(2)
C139 C140 1.235(14)
C139 Cu16 1.877(10)
C139 Cu21 2.048(10)
C139 Cu30 2.189(10)
C139 Cu33 2.105(10)
C140 C141 1.505(14)
C140 Cu21 2.299(10)
C140 Cu33 2.246(10)
C141 C142 1.520(18)
C141 C143 1.517(17)
C141 C144 1.537(17)
C145 C146 1.199(16)
C145 Cu26 1.976(12)
C145 Cu28 1.999(10)
C145 Cu39 1.998(11)
C146 C147 1.502(17)
C146 Cu39 2.255(13)
C147 C148 1.57(2)
C147 C149 1.51(2)
C147 C150 1.49(2)
C151 C152 1.242(14)
C151 Cu23 1.970(10)
C151 Cu28 1.952(11)
C151 Cu45 2.004(10)
C152 C153 1.463(14)
C152 Cu45 2.073(9)
C153 C154 1.543(15)
C153 C155 1.545(16)
C153 C156 1.521(15)
C157 C158 1.245(14)
C157 Cu6 1.864(10)
C157 Cu15 2.076(10)
C157 Cu25 2.238(10)
C158 C159 1.505(14)
C158 Cu15 2.140(11)
C159 C160 1.495(19)
C159 C161 1.518(18)
C159 C162 1.531(18)
C163 C164 1.514(19)
C163 C165 1.516(18)
C163 C166 1.52(2)
C163 P1 1.818(11)
C167 C168 1.521(19)
C167 C169 1.532(17)
C167 C170 1.542(17)
C167 P2 1.830(10)
C171 Cl1 1.66(2)
C171 Cl2 1.73(2)
C173 C174 1.529(10)
C174 O20 1.405(10)
C175 C176 1.526(10)
C175 O20 1.405(10)
C87A C90A 1.532(10)
C8B C9B 1.51(3)
C9B C10B 1.530(10)
C9B C11B 1.522(10)
C9B C12B 1.526(10)
Cl3 C172 1.761(10)
Cl4 C172 1.762(10)
Cu47 Cu2 2.529(2)
Cu47 Cu35 2.518(2)
Cu2 Cu9 2.6946(18)
Cu2 Cu11 2.896(2)
Cu3 Cu32 2.647(2)
Cu3 Cu43 2.662(2)
Cu3 Cu2A 2.85(2)
Cu3 O10 2.426(7)
Cu4 Cu24 2.994(3)
Cu4 Cu35 2.945(3)
Cu4 O10 2.156(7)
Cu4 O13 1.976(9)
Cu1 Cu18 3.0567(15)
Cu1 O1 1.918(6)
Cu1 O2 1.945(6)
Cu1 O3 1.913(6)
Cu1 O4 1.940(6)
Cu5 Cu7 3.0186(16)
Cu5 Cu16 2.7966(16)
Cu5 Cu18 2.9965(17)
Cu5 Cu29 2.5336(16)
Cu5 Cu40 2.7863(18)
Cu5 Cu41 2.7740(18)
Cu5 Cu42 2.8983(16)
Cu5 O1 1.887(6)
Cu5 O12 2.302(7)
Cu6 Cu8 2.9490(16)
Cu6 Cu9 2.7112(16)
Cu6 Cu11 2.9289(16)
Cu6 Cu15 2.7809(16)
Cu6 Cu25 2.4733(16)
Cu6 Cu44 2.6579(19)
Cu6 O3 1.890(6)
Cu6 O5 2.295(6)
Cu7 Cu16 2.9472(17)
Cu7 Cu18 2.7554(17)
Cu7 Cu22 2.5414(16)
Cu7 Cu26 2.7640(17)
Cu7 Cu28 2.8311(18)
Cu7 Cu40 2.7897(18)
Cu7 Cu45 2.8515(16)
Cu7 O1 1.846(6)
Cu8 Cu10 2.6923(16)
Cu8 Cu11 3.0297(17)
Cu8 Cu20 2.5634(16)
Cu8 Cu31 2.6540(17)
Cu8 Cu38 2.7068(17)
Cu8 Cu46 2.8839(16)
Cu8 O3 1.894(6)
Cu8 O6 2.256(6)
Cu9 Cu11 2.8805(17)
Cu9 Cu44 2.5159(18)
Cu9 Cu45 3.0347(16)
Cu9 Cu2A 2.812(15)
Cu9 O2 1.841(6)
Cu10 Cu17 2.5029(16)
Cu10 Cu31 2.7928(17)
Cu10 Cu35 2.7517(17)
Cu10 Cu38 2.8092(18)
Cu10 Cu42 2.9648(17)
Cu10 Cu46 2.7889(16)
Cu10 O4 1.904(6)
Cu10 O9 2.290(7)
Cu11 Cu31 2.8739(18)
Cu11 Cu36 2.6298(17)
Cu11 Cu44 2.895(2)
Cu11 CU97 2.644(14)
Cu11 O3 1.890(6)
Cu11 O9 2.341(7)
Cu12 Cu46 3.0395(16)
Cu12 O6 2.067(6)
Cu12 O17 1.938(7)
Cu13 Cu34 3.0516(18)
Cu13 O6 2.076(6)
Cu13 O16 2.014(7)
Cu14 Cu17 2.6577(17)
Cu14 Cu19 2.6244(17)
Cu14 Cu33 2.7641(19)
Cu14 Cu38 2.5494(19)
Cu14 Cu46 2.5319(16)
Cu15 Cu23 2.5172(17)
Cu15 Cu34 2.7651(17)
Cu15 O5 2.159(6)
Cu16 Cu21 2.7267(16)
Cu16 Cu30 2.5442(17)
Cu16 Cu33 2.8627(18)
Cu16 Cu41 2.8817(18)
Cu16 Cu42 2.7528(16)
Cu16 Cu46 3.0036(16)
Cu16 O1 1.893(6)
Cu16 O8 2.318(6)
Cu17 Cu19 2.5709(18)
Cu17 Cu38 2.6072(18)
Cu18 Cu32 2.6856(17)
Cu18 Cu40 2.6929(19)
Cu18 Cu45 2.9311(16)
Cu18 O2 1.878(6)
Cu19 Cu33 2.5954(19)
Cu19 Cu42 2.5543(17)
Cu20 Cu25 2.6046(19)
Cu20 Cu31 2.6291(18)
Cu20 Cu36 2.6707(19)
Cu21 Cu39 2.590(2)
Cu21 O8 2.128(6)
Cu22 Cu26 2.6594(18)
Cu22 Cu29 2.5897(19)
Cu22 Cu30 2.5899(19)
Cu22 Cu40 2.8317(19)
Cu23 Cu28 2.5973(19)
Cu23 O19 2.097(9)
Cu24 O11 2.079(6)
Cu24 O13 2.057(8)
Cu25 Cu36 2.6409(18)
Cu25 Cu44 2.507(2)
Cu26 Cu28 2.5320(18)
Cu26 Cu39 2.7492(19)
Cu27 Cu39 2.6301(19)
Cu27 O7 2.096(6)
Cu27 O18 1.898(8)
Cu28 Cu45 2.8047(16)
Cu29 Cu30 2.6984(18)
Cu29 Cu40 2.766(2)
Cu29 Cu41 2.565(2)
Cu30 Cu41 2.691(2)
Cu31 Cu35 3.0167(19)
Cu31 Cu36 3.0318(19)
Cu32 O12 2.109(7)
Cu33 Cu42 2.6234(17)
Cu33 Cu46 2.8300(17)
Cu34 O7 2.113(6)
Cu34 O16 2.003(7)
Cu35 CU97 1.631(14)
Cu35 O9 2.073(7)
Cu36 Cu44 2.670(2)
Cu37 O11 2.116(7)
Cu37 O15 1.916(9)
Cu37 V2 3.074(2)
Cu38 Cu46 2.7663(18)
Cu41 Cu42 2.7097(18)
Cu42 Cu46 2.9711(16)
Cu42 O4 1.883(6)
Cu42 O11 2.226(6)
Cu43 O10 2.092(7)
Cu43 O14 1.901(10)
Cu45 O2 1.924(6)
Cu45 O5 2.169(6)
Cu46 O4 1.891(6)
Cu46 O8 2.340(6)
CU97 O9 2.290(15)
Cu4A O10 2.00(2)
O5 V1 1.730(6)
O6 V1 1.771(6)
O7 V1 1.717(6)
O8 V1 1.719(6)
O9 V2 1.723(7)
O10 V2 1.698(6)
O11 V2 1.766(6)
O12 V2 1.712(7)
O13 P1 1.524(9)
O14 P1 1.514(10)
O15 P1 1.505(11)
O16 P2 1.548(7)
O17 P2 1.522(8)
O18 P2 1.519(9)
C177 C178 1.530(10)
O21 C178 1.409(10)
O21 C179 1.408(10)
C179 C180 1.536(10)
C179 C280 1.27(12)
C180 C280 1.64(12)
C280 C279 1.57(14)
